data_4307551
loop_
_publ_author_name
'Michael Pronold'
'Manfred Scheer'
'Joachim Wachter'
'Manfred Zabel'

_publ_section_title
;
Investigation into the Formation of Supramolecular Compounds from Mixed
As/S-Ligand Complexes [(Cp*Mo)2As2S3] (Cp* = C5Me5) and Copper Halides
;
_journal_name_full 'Inorganic Chemistry'
_journal_page_first 1396
_journal_page_last 1400
_journal_paper_doi 10.1021/ic062052g
_journal_volume 46
_journal_year 2007
_chemical_absolute_configuration unk
_chemical_compound_source 'see text'
_chemical_formula_moiety 'C80 H120 As8 Br8 Cu8 Mo8 S12'
_chemical_formula_sum 'C80 H120 As8 Br8 Cu8 Mo8 S12'
_chemical_formula_weight 3981.09
_chemical_name_systematic ' ?'
_space_group_IT_number 1
_symmetry_cell_setting triclinic
_symmetry_Int_Tables_number 1
_symmetry_space_group_name_Hall 'P 1'
_symmetry_space_group_name_H-M 'P 1'
_atom_sites_solution_hydrogens geom
_atom_sites_solution_primary direct
_atom_sites_solution_secondary difmap
_cell_angle_alpha 91.103(13)
_cell_angle_beta 92.323(14)
_cell_angle_gamma 97.429(13)
_cell_formula_units_Z 1
_cell_length_a 10.5935(12)
_cell_length_b 16.3714(18)
_cell_length_c 16.6376(18)
_cell_measurement_reflns_used 8000
_cell_measurement_temperature 293
_cell_measurement_theta_max 25.84
_cell_measurement_theta_min 2.17
_cell_volume 2858.0(6)
_computing_cell_refinement 'STOE (1998)'
_computing_data_collection 'STOE (1998)'
_computing_data_reduction 'STOE (1998)'
_computing_molecular_graphics 'PLATON (Spek, 1990)'
_computing_publication_material 'PLATON (Spek, 2003)'
_computing_structure_refinement 'SHELXL-97 (Sheldrick, 1997)'
_computing_structure_solution 'SIR-97 (Altomare, 1993)'
_diffrn_ambient_temperature 123(1)
_diffrn_measured_fraction_theta_full 0.929
_diffrn_measured_fraction_theta_max 0.929
_diffrn_measurement_device_type 'STOE-IPDS diffractometer'
_diffrn_measurement_method rotation
_diffrn_radiation_monochromator graphite
_diffrn_radiation_source 'fine-focus sealed tube'
_diffrn_radiation_type 'Mo K\a'
_diffrn_radiation_wavelength 0.71073
_diffrn_reflns_av_R_equivalents 0.0428
_diffrn_reflns_av_sigmaI/netI 0.0904
_diffrn_reflns_limit_h_max 12
_diffrn_reflns_limit_h_min -12
_diffrn_reflns_limit_k_max 20
_diffrn_reflns_limit_k_min -19
_diffrn_reflns_limit_l_max 20
_diffrn_reflns_limit_l_min -20
_diffrn_reflns_number 27587
_diffrn_reflns_reduction_process ' ?'
_diffrn_reflns_theta_full 25.84
_diffrn_reflns_theta_max 25.84
_diffrn_reflns_theta_min 2.17
_diffrn_standards_decay_% 0
_diffrn_standards_interval_count 0
_diffrn_standards_interval_time 0
_diffrn_standards_number 0
_exptl_absorpt_coefficient_mu 7.648
_exptl_absorpt_correction_T_max 0.7080
_exptl_absorpt_correction_T_min 0.5004
_exptl_absorpt_correction_type numerical
_exptl_absorpt_process_details 'numerical from crystal shape (X-SHAPE, X-RED. STOE, 1996)'
_exptl_crystal_colour 'yellow to brown'
_exptl_crystal_density_diffrn 2.313
_exptl_crystal_density_method 'Not Measured'
_exptl_crystal_description plate
_exptl_crystal_F_000 1904
_exptl_crystal_size_max 0.12
_exptl_crystal_size_mid 0.07
_exptl_crystal_size_min 0.04
_refine_diff_density_max 1.435
_refine_diff_density_min -0.804
_refine_diff_density_rms 0.183
_refine_ls_abs_structure_details 'Flack H.D. (1983), Acta Cryst. A39, 876-881'
_refine_ls_abs_structure_Flack 0.863(7)
_refine_ls_extinction_method none
_refine_ls_goodness_of_fit_ref 0.848
_refine_ls_hydrogen_treatment constr
_refine_ls_matrix_type full
_refine_ls_number_parameters 1113
_refine_ls_number_reflns 20166
_refine_ls_number_restraints 3
_refine_ls_restrained_S_all 0.848
_refine_ls_R_factor_all 0.0545
_refine_ls_R_factor_gt 0.0369
_refine_ls_shift/su_max 0.001
_refine_ls_shift/su_mean 0.000
_refine_ls_structure_factor_coef Fsqd
_refine_ls_weighting_details 'calc w=1/[\s^2^(Fo^2^)+(0.0406P)^2^]         where P=(Fo^2^+2Fc^2^)/3'
_refine_ls_weighting_scheme calc
_refine_ls_wR_factor_gt 0.0815
_refine_ls_wR_factor_ref 0.0847
_reflns_number_gt 14898
_reflns_number_total 20166
_reflns_threshold_expression I>2\s(I)
_cod_data_source_file ic062052gsi20061026_074511.cif
_cod_data_source_block e302
_cod_depositor_comments
;
The following automatic conversions were performed:
'_symmetry_cell_setting' value 'Triclinic' changed to 'triclinic'
according to '/home/saulius/struct/CIF-dictionaries/cif_core.dic'
dictionary named 'cif_core.dic' version 2.4.1 from 2010-06-29.

Automatic conversion script
Id: cif_fix_enum 1527 2010-12-29 10:47:43Z saulius 
;
_cod_database_code 4307551

loop_
_symmetry_equiv_pos_as_xyz
x,y,z

loop_
_atom_site_aniso_label
_atom_site_aniso_U_11
_atom_site_aniso_U_22
_atom_site_aniso_U_33
_atom_site_aniso_U_23
_atom_site_aniso_U_13
_atom_site_aniso_U_12
Mo1 0.0139(5) 0.0177(6) 0.0176(4) -0.0014(4) 0.0004(4) 0.0049(4)
Mo2 0.0139(5) 0.0176(6) 0.0173(4) -0.0023(4) 0.0006(4) 0.0046(4)
Mo3 0.0131(5) 0.0168(6) 0.0195(4) -0.0005(4) 0.0014(4) 0.0038(4)
Mo4 0.0132(5) 0.0174(6) 0.0187(4) 0.0004(4) 0.0014(4) 0.0040(4)
Mo5 0.0150(5) 0.0313(7) 0.0173(5) -0.0004(4) 0.0020(4) 0.0030(5)
Mo6 0.0153(5) 0.0347(7) 0.0167(5) -0.0013(4) 0.0002(4) 0.0049(5)
Mo7 0.0137(5) 0.0236(6) 0.0177(4) -0.0007(4) 0.0012(4) 0.0041(4)
Mo8 0.0134(5) 0.0254(6) 0.0168(4) -0.0020(4) -0.0007(4) 0.0049(5)
Br1 0.0218(6) 0.0287(8) 0.0340(6) -0.0130(5) -0.0017(5) 0.0063(6)
Br2 0.0209(6) 0.0297(8) 0.0410(7) -0.0148(6) 0.0014(5) 0.0046(6)
Br3 0.0247(6) 0.0249(8) 0.0277(6) 0.0023(5) 0.0014(5) 0.0000(6)
Br4 0.0237(6) 0.0284(8) 0.0302(6) 0.0043(5) 0.0019(5) 0.0093(6)
Br5 0.0235(6) 0.0274(8) 0.0402(7) 0.0120(6) 0.0015(5) 0.0041(6)
Br6 0.0236(6) 0.0286(8) 0.0410(7) 0.0115(6) 0.0006(5) 0.0022(6)
Br7 0.0251(7) 0.0294(8) 0.0276(6) -0.0058(5) 0.0025(5) 0.0002(6)
Br8 0.0249(6) 0.0294(8) 0.0252(6) -0.0034(5) -0.0014(5) 0.0116(6)
As1 0.0197(6) 0.0216(8) 0.0311(6) -0.0027(5) 0.0009(5) 0.0062(6)
As2 0.0180(6) 0.0315(8) 0.0262(6) 0.0060(5) 0.0020(5) 0.0051(6)
As3 0.0180(6) 0.0287(8) 0.0252(6) -0.0059(5) 0.0020(5) 0.0054(6)
As4 0.0189(6) 0.0217(7) 0.0310(6) 0.0022(5) -0.0002(5) 0.0048(6)
As5 0.0289(8) 0.0675(12) 0.0328(7) 0.0180(7) 0.0022(6) 0.0065(8)
As6 0.0226(7) 0.0784(13) 0.0261(7) -0.0149(7) 0.0017(5) 0.0068(8)
As7 0.0217(7) 0.0504(10) 0.0327(7) -0.0150(6) 0.0001(5) 0.0090(7)
As8 0.0218(7) 0.0575(11) 0.0256(6) 0.0118(6) 0.0017(5) 0.0080(7)
Cu1 0.0293(8) 0.0257(9) 0.0291(7) -0.0076(6) 0.0018(6) 0.0077(7)
Cu2 0.0266(8) 0.0226(9) 0.0273(7) -0.0062(6) 0.0023(6) 0.0053(7)
Cu3 0.0274(8) 0.0245(9) 0.0255(7) 0.0055(6) 0.0019(6) 0.0051(7)
Cu4 0.0309(8) 0.0295(10) 0.0285(7) -0.0023(7) 0.0031(6) 0.0083(7)
Cu5 0.0307(8) 0.0248(9) 0.0322(7) 0.0064(7) 0.0037(6) 0.0058(7)
Cu6 0.0261(8) 0.0230(9) 0.0305(7) 0.0042(6) 0.0019(6) 0.0043(7)
Cu7 0.0323(8) 0.0304(10) 0.0245(7) 0.0020(6) 0.0008(6) 0.0059(7)
Cu8 0.0264(8) 0.0243(9) 0.0245(7) -0.0057(6) 0.0008(6) 0.0064(7)
S1 0.0154(14) 0.0235(18) 0.0196(13) -0.0038(11) 0.0000(10) 0.0044(13)
S2 0.0138(14) 0.040(2) 0.0144(12) -0.0047(12) 0.0017(10) 0.0071(14)
S3 0.0121(14) 0.0176(17) 0.0246(14) -0.0065(11) -0.0005(11) 0.0029(12)
S4 0.0169(15) 0.034(2) 0.0184(13) 0.0035(12) 0.0012(11) 0.0027(14)
S5 0.0143(13) 0.0214(18) 0.0209(13) 0.0005(12) -0.0003(10) 0.0020(13)
S6 0.0137(14) 0.0155(17) 0.0264(14) 0.0004(12) 0.0019(11) 0.0043(12)
S7 0.0137(14) 0.0154(17) 0.0356(15) 0.0082(12) -0.0001(11) -0.0002(12)
S8 0.0102(14) 0.0249(19) 0.0393(17) -0.0187(13) 0.0005(12) 0.0026(13)
S9 0.0167(15) 0.0181(17) 0.0175(13) 0.0002(11) 0.0018(11) 0.0026(13)
S10 0.0116(14) 0.0153(17) 0.0385(16) -0.0091(13) -0.0008(12) 0.0030(13)
S11 0.0148(14) 0.0193(17) 0.0360(16) 0.0090(13) 0.0019(12) 0.0037(13)
S12 0.0170(15) 0.0193(17) 0.0171(13) -0.0029(11) 0.0014(11) 0.0030(13)
C1 0.013(6) 0.019(7) 0.025(6) -0.003(5) 0.002(4) -0.001(5)
C2 0.009(6) 0.021(7) 0.020(5) -0.005(5) 0.001(4) 0.004(5)
C3 0.004(5) 0.031(8) 0.021(5) 0.009(5) 0.003(4) -0.001(5)
C4 0.005(5) 0.025(7) 0.027(6) 0.001(5) 0.004(4) 0.002(5)
C5 0.011(6) 0.005(6) 0.021(5) -0.001(4) 0.001(4) -0.003(5)
C6 0.016(6) 0.023(7) 0.026(6) 0.003(5) 0.000(5) 0.009(5)
C7 0.014(6) 0.030(8) 0.026(6) 0.001(5) -0.002(5) 0.009(6)
C8 0.021(6) 0.013(7) 0.021(5) -0.005(5) 0.004(5) -0.004(5)
C9 0.018(6) 0.022(7) 0.021(6) -0.004(5) -0.003(5) 0.004(5)
C10 0.010(6) 0.029(8) 0.030(6) -0.003(5) 0.001(5) 0.005(5)
C11 0.008(5) 0.025(8) 0.018(5) 0.001(5) -0.005(4) 0.001(5)
C12 0.002(5) 0.020(7) 0.032(6) -0.003(5) -0.005(4) 0.003(5)
C13 0.011(6) 0.023(8) 0.031(6) -0.007(5) 0.004(5) 0.007(5)
C14 0.011(6) 0.043(9) 0.020(6) -0.005(5) 0.004(4) 0.010(6)
C15 0.008(5) 0.015(6) 0.027(6) -0.001(5) 0.007(4) 0.005(5)
C16 0.015(6) 0.017(7) 0.025(6) 0.000(5) 0.000(5) -0.002(5)
C17 0.023(7) 0.022(7) 0.024(6) -0.002(5) 0.002(5) 0.010(6)
C18 0.011(6) 0.028(8) 0.026(6) 0.000(5) -0.003(4) 0.006(5)
C19 0.030(7) 0.018(7) 0.032(6) -0.008(5) -0.013(5) 0.012(6)
C20 0.010(6) 0.027(8) 0.041(7) -0.010(6) -0.008(5) 0.005(6)
C21 0.013(6) 0.022(7) 0.026(6) -0.002(5) 0.003(5) 0.003(5)
C22 0.009(6) 0.034(8) 0.016(5) -0.002(5) -0.003(4) 0.007(5)
C23 0.015(6) 0.024(7) 0.025(6) 0.004(5) 0.005(5) 0.008(5)
C24 0.015(6) 0.023(7) 0.021(5) 0.004(5) 0.007(4) 0.015(5)
C25 0.016(6) 0.024(8) 0.021(5) 0.009(5) 0.001(4) 0.001(5)
C26 0.010(6) 0.023(7) 0.034(6) -0.003(5) 0.003(5) 0.002(5)
C27 0.011(6) 0.018(7) 0.030(6) -0.004(5) 0.000(4) 0.007(5)
C28 0.022(7) 0.021(7) 0.024(6) 0.001(5) -0.002(5) 0.001(6)
C29 0.015(6) 0.034(9) 0.042(7) 0.004(6) 0.009(5) 0.002(6)
C30 0.014(6) 0.026(8) 0.035(6) 0.001(5) -0.002(5) 0.008(6)
C31 0.019(7) 0.024(8) 0.027(6) 0.001(5) 0.003(5) 0.009(6)
C33 0.016(6) 0.010(7) 0.028(6) -0.001(5) 0.003(5) 0.002(5)
C34 0.012(6) 0.018(7) 0.034(6) 0.004(5) 0.003(5) -0.002(5)
C35 0.014(6) 0.022(7) 0.022(5) -0.001(5) 0.002(4) 0.008(5)
C36 0.034(7) 0.021(7) 0.007(5) -0.003(4) 0.007(4) 0.007(6)
C37 0.028(7) 0.023(8) 0.017(5) 0.002(5) 0.001(5) 0.009(6)
C38 0.028(7) 0.016(7) 0.023(6) 0.002(5) 0.005(5) 0.007(6)
C39 0.014(6) 0.029(8) 0.030(6) -0.006(5) -0.007(5) 0.000(6)
C40 0.031(7) 0.025(8) 0.016(5) 0.002(5) -0.004(5) 0.003(6)
C41 0.010(6) 0.035(8) 0.032(7) -0.004(6) -0.004(5) 0.006(6)
C42 0.008(6) 0.031(8) 0.026(6) -0.002(5) 0.008(5) 0.000(5)
C43 0.023(7) 0.029(8) 0.025(6) 0.000(5) 0.002(5) 0.001(6)
C44 0.013(6) 0.053(10) 0.018(6) 0.007(6) 0.003(5) 0.000(6)
C45 0.012(6) 0.034(8) 0.024(6) -0.011(5) 0.006(4) 0.002(6)
C46 0.021(7) 0.031(8) 0.034(7) -0.002(6) 0.000(5) 0.004(6)
C47 0.016(6) 0.032(8) 0.024(6) -0.001(5) -0.003(5) 0.004(6)
C48 0.018(6) 0.056(10) 0.029(6) 0.011(6) 0.001(5) 0.001(6)
C49 0.022(7) 0.067(11) 0.023(6) -0.001(6) 0.006(5) -0.008(7)
C50 0.016(6) 0.065(11) 0.028(6) -0.018(6) -0.001(5) 0.010(7)
C51 0.015(6) 0.042(9) 0.019(6) 0.002(5) -0.003(5) 0.002(6)
C52 0.009(6) 0.056(10) 0.021(6) 0.005(6) 0.003(4) 0.015(6)
C53 0.012(6) 0.052(10) 0.016(5) -0.008(5) -0.008(4) 0.011(6)
C54 0.012(6) 0.061(11) 0.019(6) -0.008(6) -0.003(4) 0.013(7)
C55 0.016(6) 0.045(9) 0.015(5) -0.003(5) 0.000(4) 0.005(6)
C56 0.025(7) 0.029(8) 0.026(6) -0.005(5) -0.001(5) 0.006(6)
C57 0.025(7) 0.069(11) 0.019(6) 0.000(6) -0.003(5) 0.011(7)
C58 0.042(8) 0.055(11) 0.020(6) -0.018(6) -0.006(5) 0.002(8)
C59 0.021(7) 0.054(10) 0.029(7) -0.014(6) 0.006(5) 0.002(7)
C60 0.027(7) 0.045(10) 0.038(7) -0.015(6) 0.017(6) -0.002(7)
C61 0.005(5) 0.035(8) 0.022(6) -0.006(5) -0.006(4) 0.003(5)
C62 0.024(7) 0.025(8) 0.023(6) 0.003(5) 0.006(5) 0.010(6)
C63 0.018(6) 0.046(9) 0.022(6) -0.005(6) -0.001(5) 0.009(6)
C64 0.013(6) 0.029(8) 0.025(6) -0.003(5) -0.004(5) 0.004(6)
C65 0.009(6) 0.024(8) 0.027(6) -0.010(5) -0.002(4) 0.005(5)
C66 0.032(8) 0.049(10) 0.018(6) 0.003(6) 0.008(5) 0.016(7)
C67 0.017(6) 0.050(9) 0.020(6) 0.004(5) -0.002(5) 0.009(6)
C68 0.016(6) 0.051(10) 0.028(6) -0.009(6) -0.005(5) 0.008(6)
C69 0.022(7) 0.032(9) 0.040(7) -0.007(6) -0.004(5) 0.011(6)
C70 0.017(6) 0.024(8) 0.030(6) -0.002(5) -0.003(5) 0.001(6)
C71 0.015(6) 0.029(8) 0.029(6) -0.008(5) 0.002(5) 0.009(6)
C72 0.013(6) 0.026(8) 0.034(7) -0.014(5) -0.006(5) 0.002(6)
C73 0.017(6) 0.040(9) 0.020(6) -0.008(5) -0.003(5) 0.008(6)
C74 0.011(6) 0.023(7) 0.025(6) -0.004(5) 0.001(4) 0.008(5)
C75 0.009(6) 0.034(8) 0.023(6) 0.000(5) -0.003(4) 0.000(5)
C76 0.012(6) 0.027(8) 0.037(7) -0.013(6) 0.006(5) -0.012(5)
C77 0.027(7) 0.034(9) 0.036(7) 0.005(6) -0.001(5) 0.003(6)
C78 0.037(8) 0.038(9) 0.019(6) -0.002(5) 0.002(5) 0.017(7)
C79 0.021(7) 0.052(10) 0.018(6) 0.002(6) -0.001(5) 0.005(6)
C80 0.018(6) 0.031(8) 0.022(6) -0.004(5) -0.007(5) 0.008(6)

loop_
_atom_site_label
_atom_site_type_symbol
_atom_site_thermal_displace_type
_atom_site_fract_x
_atom_site_fract_y
_atom_site_fract_z
_atom_site_occupancy
_atom_site_U_iso_or_equiv
_atom_site_calc_flag
_atom_site_refinement_flags
Mo1 Mo Uani 0.09461(9) -1.19102(6) 0.74781(5) 1.000 0.0162(3) . .
Mo2 Mo Uani 0.34093(9) -1.17057(6) 0.77148(5) 1.000 0.0161(3) . .
Mo3 Mo Uani 0.35996(9) -0.67269(6) 0.60145(5) 1.000 0.0163(3) . .
Mo4 Mo Uani 0.11370(9) -0.69315(6) 0.57831(5) 1.000 0.0162(3) . .
Mo5 Mo Uani 0.43501(9) -0.14771(7) 0.24635(5) 1.000 0.0212(3) . .
Mo6 Mo Uani 0.18950(9) -0.16319(7) 0.22141(5) 1.000 0.0221(3) . .
Mo7 Mo Uani 0.02140(9) -0.66639(6) 1.10513(5) 1.000 0.0182(3) . .
Mo8 Mo Uani 0.26722(9) -0.64615(6) 1.12933(5) 1.000 0.0184(3) . .
Br1 Br Uani 0.36745(11) -0.85421(8) 0.88762(7) 1.000 0.0282(4) . .
Br2 Br Uani 0.01880(12) -0.88548(8) 0.85451(7) 1.000 0.0306(4) . .
Br3 Br Uani 0.36610(11) -0.47304(8) 0.86287(7) 1.000 0.0260(4) . .
Br4 Br Uani 0.02424(11) -0.50233(8) 0.82966(7) 1.000 0.0269(4) . .
Br5 Br Uani 0.43287(12) -0.35906(8) 0.49411(7) 1.000 0.0302(4) . .
Br6 Br Uani 0.08602(11) -0.38702(8) 0.45755(7) 1.000 0.0311(4) . .
Br7 Br Uani 0.43740(11) -0.97717(8) 0.52209(7) 1.000 0.0277(4) . .
Br8 Br Uani 0.09428(11) -0.99943(8) 0.48960(6) 1.000 0.0259(4) . .
As1 As Uani 0.22596(11) -1.31023(8) 0.70608(7) 1.000 0.0239(4) . .
As2 As Uani 0.19921(11) -1.26845(8) 0.86490(7) 1.000 0.0250(4) . .
As3 As Uani 0.25412(11) -0.77091(8) 0.48414(7) 1.000 0.0238(4) . .
As4 As Uani 0.22681(11) -0.81229(8) 0.64304(7) 1.000 0.0237(4) . .
As5 As Uani 0.33471(13) -0.05825(11) 0.13734(8) 1.000 0.0428(5) . .
As6 As Uani 0.32921(13) -0.22655(11) 0.11711(8) 1.000 0.0425(5) . .
As7 As Uani 0.12771(12) -0.56092(10) 1.21663(8) 1.000 0.0348(5) . .
As8 As Uani 0.12439(12) -0.72859(10) 1.23258(7) 1.000 0.0346(5) . .
Cu1 Cu Uani 0.20493(14) -0.94856(9) 0.81240(8) 1.000 0.0278(5) . .
Cu2 Cu Uani 0.18272(14) -0.78717(10) 0.92272(8) 1.000 0.0254(5) . .
Cu3 Cu Uani 0.18333(14) -0.56197(9) 0.91018(8) 1.000 0.0256(5) . .
Cu4 Cu Uani 0.21237(14) -0.51305(10) 0.74898(8) 1.000 0.0292(5) . .
Cu5 Cu Uani 0.24651(14) -0.45182(9) 0.53625(8) 1.000 0.0289(5) . .
Cu6 Cu Uani 0.27035(14) -0.28967(10) 0.42535(8) 1.000 0.0264(5) . .
Cu7 Cu Uani 0.24854(14) -1.01195(10) 0.60211(8) 1.000 0.0289(5) . .
Cu8 Cu Uani 0.27372(14) -1.06302(9) 0.44184(8) 1.000 0.0249(5) . .
S1 S Uani 0.2396(3) -1.19817(19) 0.63479(15) 1.000 0.0194(9) . .
S2 S Uani 0.1977(3) -1.1338(2) 0.87744(15) 1.000 0.0225(9) . .
S3 S Uani 0.2245(3) -1.05099(18) 0.72759(15) 1.000 0.0181(9) . .
S4 S Uani 0.2565(3) -0.6366(2) 0.47254(16) 1.000 0.0231(9) . .
S5 S Uani 0.2157(3) -0.70058(18) 0.71466(15) 1.000 0.0189(9) . .
S6 S Uani 0.2319(3) -0.55289(18) 0.62285(16) 1.000 0.0183(9) . .
S7 S Uani 0.3139(3) -0.02816(18) 0.26618(17) 1.000 0.0217(9) . .
S8 S Uani 0.3045(3) -0.2868(2) 0.23594(18) 1.000 0.0250(10) . .
S9 S Uani 0.2871(3) -0.17079(18) 0.36224(15) 1.000 0.0174(9) . .
S10 S Uani 0.1511(3) -0.52960(19) 1.08906(17) 1.000 0.0219(9) . .
S11 S Uani 0.1433(3) -0.78683(19) 1.11268(17) 1.000 0.0231(9) . .
S12 S Uani 0.1676(3) -0.67026(18) 0.98853(15) 1.000 0.0178(9) . .
C1 C Uani -0.1045(11) -1.1656(7) 0.7898(6) 1.000 0.019(4) . .
C2 C Uani -0.1042(10) -1.2529(7) 0.7864(6) 1.000 0.017(3) . .
C3 C Uani -0.0919(10) -1.2775(8) 0.7033(6) 1.000 0.019(4) . .
C4 C Uani -0.0841(10) -1.2032(7) 0.6563(6) 1.000 0.019(3) . .
C5 C Uani -0.0927(10) -1.1356(7) 0.7103(6) 1.000 0.013(3) . .
C6 C Uani -0.1321(11) -1.1167(8) 0.8639(6) 1.000 0.021(4) . .
C7 C Uani -0.1383(11) -1.3123(8) 0.8525(6) 1.000 0.023(4) . .
C8 C Uani -0.0996(11) -1.3617(7) 0.6678(6) 1.000 0.019(3) . .
C9 C Uani -0.0808(11) -1.2025(7) 0.5657(6) 1.000 0.020(4) . .
C10 C Uani -0.1016(11) -1.0481(8) 0.6858(7) 1.000 0.023(4) . .
C11 C Uani 0.5449(10) -1.1525(8) 0.7175(6) 1.000 0.017(4) . .
C12 C Uani 0.5331(10) -1.2261(7) 0.7652(7) 1.000 0.018(3) . .
C13 C Uani 0.5204(11) -1.2022(8) 0.8469(7) 1.000 0.021(4) . .
C14 C Uani 0.5218(11) -1.1134(8) 0.8493(6) 1.000 0.024(4) . .
C15 C Uani 0.5381(10) -1.0825(7) 0.7695(6) 1.000 0.016(3) . .
C16 C Uani 0.5744(11) -1.1512(7) 0.6303(6) 1.000 0.019(4) . .
C17 C Uani 0.5547(12) -1.3095(7) 0.7336(7) 1.000 0.022(4) . .
C18 C Uani 0.5245(11) -1.2557(8) 0.9178(6) 1.000 0.022(4) . .
C19 C Uani 0.5229(12) -1.0611(8) 0.9244(7) 1.000 0.026(4) . .
C20 C Uani 0.5591(11) -0.9946(8) 0.7485(7) 1.000 0.026(4) . .
C21 C Uani 0.5571(11) -0.7035(8) 0.5627(7) 1.000 0.020(4) . .
C22 C Uani 0.5448(11) -0.7271(8) 0.6449(6) 1.000 0.019(4) . .
C23 C Uani 0.5401(11) -0.6529(8) 0.6928(7) 1.000 0.021(4) . .
C24 C Uani 0.5493(11) -0.5856(7) 0.6389(6) 1.000 0.018(3) . .
C25 C Uani 0.5619(11) -0.6144(8) 0.5588(6) 1.000 0.020(4) . .
C26 C Uani 0.5898(11) -0.7602(8) 0.4942(7) 1.000 0.022(4) . .
C27 C Uani 0.5516(11) -0.8115(7) 0.6781(7) 1.000 0.019(4) . .
C28 C Uani 0.5371(12) -0.6471(8) 0.7818(6) 1.000 0.023(4) . .
C29 C Uani 0.5591(12) -0.4956(8) 0.6652(8) 1.000 0.030(4) . .
C30 C Uani 0.5850(11) -0.5647(8) 0.4860(7) 1.000 0.025(4) . .
C31 C Uani -0.0660(12) -0.7549(8) 0.5025(7) 1.000 0.023(4) . .
C32 C Uiso -0.0825(11) -0.7788(7) 0.5858(6) 1.000 0.016(2) . .
C33 C Uani -0.0901(11) -0.7059(7) 0.6320(7) 1.000 0.018(4) . .
C34 C Uani -0.0794(11) -0.6365(8) 0.5797(7) 1.000 0.022(4) . .
C35 C Uani -0.0661(11) -0.6678(8) 0.5008(6) 1.000 0.019(3) . .
C36 C Uani -0.0725(12) -0.8125(7) 0.4305(6) 1.000 0.020(4) . .
C37 C Uani -0.1058(12) -0.8655(7) 0.6123(6) 1.000 0.022(4) . .
C38 C Uani -0.1156(12) -0.7017(8) 0.7204(6) 1.000 0.022(4) . .
C39 C Uani -0.0940(11) -0.5502(8) 0.6043(7) 1.000 0.025(4) . .
C40 C Uani -0.0635(12) -0.6177(8) 0.4233(6) 1.000 0.024(4) . .
C41 C Uani 0.6177(11) -0.2083(8) 0.2814(7) 1.000 0.026(4) . .
C42 C Uani 0.6129(10) -0.1417(8) 0.3369(7) 1.000 0.022(4) . .
C43 C Uani 0.6234(12) -0.0669(8) 0.2944(7) 1.000 0.026(4) . .
C44 C Uani 0.6343(11) -0.0871(9) 0.2112(6) 1.000 0.028(4) . .
C45 C Uani 0.6319(11) -0.1723(8) 0.2029(7) 1.000 0.023(4) . .
C46 C Uani 0.6206(12) -0.2979(8) 0.2998(7) 1.000 0.029(4) . .
C47 C Uani 0.6119(11) -0.1487(8) 0.4281(6) 1.000 0.024(4) . .
C48 C Uani 0.6339(12) 0.0165(9) 0.3306(7) 1.000 0.035(4) . .
C49 C Uani 0.6657(12) -0.0235(9) 0.1484(7) 1.000 0.038(5) . .
C50 C Uani 0.6619(12) -0.2191(10) 0.1263(7) 1.000 0.036(5) . .
C51 C Uani -0.0164(11) -0.1825(9) 0.2722(7) 1.000 0.026(4) . .
C52 C Uani -0.0019(11) -0.1056(9) 0.2301(7) 1.000 0.028(4) . .
C53 C Uani 0.0147(11) -0.1254(9) 0.1481(6) 1.000 0.026(4) . .
C54 C Uani 0.0119(11) -0.2127(9) 0.1405(7) 1.000 0.030(5) . .
C55 C Uani -0.0080(11) -0.2459(9) 0.2184(6) 1.000 0.025(4) . .
C56 C Uani -0.0469(12) -0.1893(8) 0.3610(7) 1.000 0.027(4) . .
C57 C Uani -0.0128(13) -0.0226(9) 0.2648(7) 1.000 0.037(5) . .
C58 C Uani 0.0162(14) -0.0654(10) 0.0806(7) 1.000 0.040(5) . .
C59 C Uani 0.0067(12) -0.2632(9) 0.0622(7) 1.000 0.035(5) . .
C60 C Uani -0.0295(13) -0.3390(9) 0.2348(8) 1.000 0.037(5) . .
C61 C Uani -0.1674(10) -0.7540(8) 1.0684(6) 1.000 0.021(4) . .
C62 C Uani -0.1779(12) -0.7215(8) 1.1473(7) 1.000 0.023(4) . .
C63 C Uani -0.1767(12) -0.6344(9) 1.1415(7) 1.000 0.028(4) . .
C64 C Uani -0.1640(11) -0.6136(8) 1.0591(7) 1.000 0.022(4) . .
C65 C Uani -0.1594(10) -0.6868(8) 1.0146(6) 1.000 0.020(4) . .
C66 C Uani -0.1742(13) -0.8441(9) 1.0458(7) 1.000 0.032(5) . .
C67 C Uani -0.2060(11) -0.7720(8) 1.2228(6) 1.000 0.029(4) . .
C68 C Uani -0.2059(12) -0.5750(9) 1.2088(7) 1.000 0.032(4) . .
C69 C Uani -0.1687(12) -0.5286(8) 1.0259(8) 1.000 0.031(4) . .
C70 C Uani -0.1555(12) -0.6970(8) 0.9234(7) 1.000 0.024(4) . .
C71 C Uani 0.4626(11) -0.5613(8) 1.1223(7) 1.000 0.024(4) . .
C72 C Uani 0.4449(11) -0.5841(8) 1.2036(7) 1.000 0.025(4) . .
C73 C Uani 0.4438(12) -0.6696(8) 1.2097(6) 1.000 0.026(4) . .
C74 C Uani 0.4609(10) -0.7024(7) 1.1287(6) 1.000 0.019(4) . .
C75 C Uani 0.4730(11) -0.6345(8) 1.0773(7) 1.000 0.022(4) . .
C76 C Uani 0.4811(11) -0.4732(8) 1.0924(7) 1.000 0.027(4) . .
C77 C Uani 0.4498(12) -0.5232(8) 1.2755(7) 1.000 0.032(4) . .
C78 C Uani 0.4489(13) -0.7186(8) 1.2857(6) 1.000 0.030(4) . .
C79 C Uani 0.4733(12) -0.7905(9) 1.1062(7) 1.000 0.030(5) . .
C80 C Uani 0.5029(11) -0.6404(8) 0.9884(6) 1.000 0.024(4) . .
H6A H Uiso -0.07970 -1.06420 0.86550 1.000 0.0250 calc R
H6B H Uiso -0.11400 -1.14640 0.91120 1.000 0.0250 calc R
H6C H Uiso -0.22030 -1.10840 0.86180 1.000 0.0250 calc R
H7A H Uiso -0.09870 -1.29010 0.90250 1.000 0.0270 calc R
H7B H Uiso -0.10890 -1.36400 0.84020 1.000 0.0270 calc R
H7C H Uiso -0.22920 -1.32070 0.85680 1.000 0.0270 calc R
H8A H Uiso -0.06140 -1.39640 0.70490 1.000 0.0220 calc R
H8B H Uiso -0.05520 -1.35980 0.61860 1.000 0.0220 calc R
H8C H Uiso -0.18730 -1.38340 0.65680 1.000 0.0220 calc R
H9A H Uiso -0.16300 -1.22450 0.54270 1.000 0.0240 calc R
H9B H Uiso -0.01810 -1.23550 0.54820 1.000 0.0240 calc R
H9C H Uiso -0.05920 -1.14690 0.54870 1.000 0.0240 calc R
H10A H Uiso -0.18950 -1.03980 0.67990 1.000 0.0270 calc R
H10B H Uiso -0.06140 -1.03820 0.63560 1.000 0.0270 calc R
H10C H Uiso -0.05940 -1.01050 0.72650 1.000 0.0270 calc R
H16A H Uiso 0.54990 -1.10210 0.60700 1.000 0.0230 calc R
H16B H Uiso 0.52800 -1.19870 0.60300 1.000 0.0230 calc R
H16C H Uiso 0.66410 -1.15200 0.62500 1.000 0.0230 calc R
H17A H Uiso 0.64420 -1.31060 0.72740 1.000 0.0270 calc R
H17B H Uiso 0.51000 -1.32060 0.68240 1.000 0.0270 calc R
H17C H Uiso 0.52380 -1.35080 0.77080 1.000 0.0270 calc R
H18A H Uiso 0.49630 -1.31190 0.90150 1.000 0.0260 calc R
H18B H Uiso 0.46970 -1.23860 0.95770 1.000 0.0260 calc R
H18C H Uiso 0.61020 -1.25120 0.94010 1.000 0.0260 calc R
H19A H Uiso 0.47510 -1.09160 0.96440 1.000 0.0320 calc R
H19B H Uiso 0.48510 -1.01220 0.91250 1.000 0.0320 calc R
H19C H Uiso 0.60920 -1.04590 0.94450 1.000 0.0320 calc R
H20A H Uiso 0.50560 -0.96430 0.77960 1.000 0.0320 calc R
H20B H Uiso 0.53860 -0.98930 0.69230 1.000 0.0320 calc R
H20C H Uiso 0.64680 -0.97300 0.75990 1.000 0.0320 calc R
H26A H Uiso 0.68030 -0.75280 0.48800 1.000 0.0270 calc R
H26B H Uiso 0.54740 -0.74690 0.44500 1.000 0.0270 calc R
H26C H Uiso 0.56220 -0.81660 0.50670 1.000 0.0270 calc R
H27A H Uiso 0.51530 -0.85270 0.63910 1.000 0.0230 calc R
H27B H Uiso 0.50500 -0.81720 0.72640 1.000 0.0230 calc R
H27C H Uiso 0.63900 -0.81830 0.69010 1.000 0.0230 calc R
H28A H Uiso 0.61490 -0.61630 0.80310 1.000 0.0270 calc R
H28B H Uiso 0.52810 -0.70140 0.80320 1.000 0.0270 calc R
H28C H Uiso 0.46630 -0.61970 0.79660 1.000 0.0270 calc R
H29A H Uiso 0.64550 -0.47600 0.68240 1.000 0.0360 calc R
H29B H Uiso 0.50420 -0.49010 0.70890 1.000 0.0360 calc R
H29C H Uiso 0.53380 -0.46380 0.62090 1.000 0.0360 calc R
H30A H Uiso 0.54210 -0.51670 0.48950 1.000 0.0290 calc R
H30B H Uiso 0.55320 -0.59710 0.43900 1.000 0.0290 calc R
H30C H Uiso 0.67490 -0.54810 0.48230 1.000 0.0290 calc R
H36A H Uiso -0.15270 -0.81240 0.40140 1.000 0.0250 calc R
H36B H Uiso -0.06480 -0.86720 0.44800 1.000 0.0250 calc R
H36C H Uiso -0.00440 -0.79460 0.39600 1.000 0.0250 calc R
H37A H Uiso -0.08530 -0.86740 0.66890 1.000 0.0270 calc R
H37B H Uiso -0.05320 -0.89840 0.58330 1.000 0.0270 calc R
H37C H Uiso -0.19380 -0.88670 0.60180 1.000 0.0270 calc R
H38A H Uiso -0.06290 -0.65520 0.74530 1.000 0.0270 calc R
H38B H Uiso -0.09650 -0.75130 0.74520 1.000 0.0270 calc R
H38C H Uiso -0.20370 -0.69580 0.72680 1.000 0.0270 calc R
H39A H Uiso -0.18070 -0.54730 0.61730 1.000 0.0300 calc R
H39B H Uiso -0.07180 -0.51410 0.56070 1.000 0.0300 calc R
H39C H Uiso -0.03870 -0.53360 0.65050 1.000 0.0300 calc R
H40A H Uiso -0.14850 -0.61970 0.40040 1.000 0.0290 calc R
H40B H Uiso -0.01100 -0.64060 0.38540 1.000 0.0290 calc R
H40C H Uiso -0.02940 -0.56150 0.43590 1.000 0.0290 calc R
H46A H Uiso 0.70620 -0.31070 0.29700 1.000 0.0350 calc R
H46B H Uiso 0.56630 -0.33160 0.26120 1.000 0.0350 calc R
H46C H Uiso 0.59100 -0.30840 0.35280 1.000 0.0350 calc R
H47A H Uiso 0.69700 -0.13500 0.45070 1.000 0.0290 calc R
H47B H Uiso 0.57990 -0.20420 0.44150 1.000 0.0290 calc R
H47C H Uiso 0.55810 -0.11150 0.44950 1.000 0.0290 calc R
H48A H Uiso 0.58270 0.01560 0.37700 1.000 0.0410 calc R
H48B H Uiso 0.60470 0.05350 0.29200 1.000 0.0410 calc R
H48C H Uiso 0.72130 0.03480 0.34660 1.000 0.0410 calc R
H49A H Uiso 0.75510 -0.00360 0.15270 1.000 0.0460 calc R
H49B H Uiso 0.61760 0.02160 0.15660 1.000 0.0460 calc R
H49C H Uiso 0.64440 -0.04790 0.09590 1.000 0.0460 calc R
H50A H Uiso 0.64830 -0.18660 0.08020 1.000 0.0430 calc R
H50B H Uiso 0.60710 -0.27060 0.12140 1.000 0.0430 calc R
H50C H Uiso 0.74920 -0.22930 0.12980 1.000 0.0430 calc R
H56A H Uiso -0.13760 -0.19720 0.36600 1.000 0.0320 calc R
H56B H Uiso -0.01100 -0.13960 0.38950 1.000 0.0320 calc R
H56C H Uiso -0.01120 -0.23530 0.38340 1.000 0.0320 calc R
H57A H Uiso 0.02830 0.01880 0.23110 1.000 0.0450 calc R
H57B H Uiso 0.02730 -0.01720 0.31770 1.000 0.0450 calc R
H57C H Uiso -0.10120 -0.01580 0.26790 1.000 0.0450 calc R
H58A H Uiso 0.07930 -0.07640 0.04340 1.000 0.0480 calc R
H58B H Uiso 0.03640 -0.01020 0.10210 1.000 0.0480 calc R
H58C H Uiso -0.06610 -0.07130 0.05320 1.000 0.0480 calc R
H59A H Uiso -0.08050 -0.28180 0.04620 1.000 0.0420 calc R
H59B H Uiso 0.05160 -0.31000 0.07020 1.000 0.0420 calc R
H59C H Uiso 0.04570 -0.22970 0.02100 1.000 0.0420 calc R
H60A H Uiso 0.00480 -0.34860 0.28760 1.000 0.0440 calc R
H60B H Uiso 0.01240 -0.36820 0.19540 1.000 0.0440 calc R
H60C H Uiso -0.11920 -0.35810 0.23160 1.000 0.0440 calc R
H66A H Uiso -0.14510 -0.87340 1.09090 1.000 0.0390 calc R
H66B H Uiso -0.12110 -0.85050 1.00120 1.000 0.0390 calc R
H66C H Uiso -0.26060 -0.86590 1.03080 1.000 0.0390 calc R
H67A H Uiso -0.29340 -0.79670 1.21990 1.000 0.0340 calc R
H67B H Uiso -0.19080 -0.73660 1.26970 1.000 0.0340 calc R
H67C H Uiso -0.15150 -0.81450 1.22590 1.000 0.0340 calc R
H68A H Uiso -0.17280 -0.51970 1.19590 1.000 0.0380 calc R
H68B H Uiso -0.16670 -0.58940 1.25870 1.000 0.0380 calc R
H68C H Uiso -0.29640 -0.57890 1.21390 1.000 0.0380 calc R
H69A H Uiso -0.12630 -0.52440 0.97590 1.000 0.0370 calc R
H69B H Uiso -0.12690 -0.48790 1.06370 1.000 0.0370 calc R
H69C H Uiso -0.25590 -0.51960 1.01690 1.000 0.0370 calc R
H70A H Uiso -0.23930 -0.71670 0.90150 1.000 0.0290 calc R
H70B H Uiso -0.09830 -0.73580 0.91060 1.000 0.0290 calc R
H70C H Uiso -0.12630 -0.64480 0.90070 1.000 0.0290 calc R
H76A H Uiso 0.57010 -0.45210 1.09620 1.000 0.0320 calc R
H76B H Uiso 0.43470 -0.43930 1.12490 1.000 0.0320 calc R
H76C H Uiso 0.45030 -0.47270 1.03740 1.000 0.0320 calc R
H77A H Uiso 0.53700 -0.50460 1.29160 1.000 0.0390 calc R
H77B H Uiso 0.40750 -0.55020 1.31960 1.000 0.0390 calc R
H77C H Uiso 0.40790 -0.47690 1.26030 1.000 0.0390 calc R
H78A H Uiso 0.53580 -0.71670 1.30500 1.000 0.0360 calc R
H78B H Uiso 0.41340 -0.77480 1.27420 1.000 0.0360 calc R
H78C H Uiso 0.40070 -0.69540 1.32590 1.000 0.0360 calc R
H79A H Uiso 0.43600 -0.80320 1.05310 1.000 0.0360 calc R
H79B H Uiso 0.43010 -0.82650 1.14400 1.000 0.0360 calc R
H79C H Uiso 0.56180 -0.79780 1.10700 1.000 0.0360 calc R
H80A H Uiso 0.49030 -0.58980 0.96280 1.000 0.0280 calc R
H80B H Uiso 0.44730 -0.68510 0.96260 1.000 0.0280 calc R
H80C H Uiso 0.58980 -0.65000 0.98380 1.000 0.0280 calc R

loop_
_atom_type_symbol
_atom_type_description
_atom_type_scat_dispersion_real
_atom_type_scat_dispersion_imag
_atom_type_scat_source
S S 0.1246 0.1234 'International Tables Vol C Tables 4.2.6.8 and 6.1.1.4'
Mo Mo -1.6832 0.6857 'International Tables Vol C Tables 4.2.6.8 and 6.1.1.4'
Cu Cu 0.3201 1.2651 'International Tables Vol C Tables 4.2.6.8 and 6.1.1.4'
Br Br -0.2901 2.4595 'International Tables Vol C Tables 4.2.6.8 and 6.1.1.4'
As As 0.0499 2.0058 'International Tables Vol C Tables 4.2.6.8 and 6.1.1.4'
H H 0.0000 0.0000 'International Tables Vol C Tables 4.2.6.8 and 6.1.1.4'
C C 0.0033 0.0016 'International Tables Vol C Tables 4.2.6.8 and 6.1.1.4'

loop_
_exptl_crystal_face_index_h_
_exptl_crystal_face_index_k
_exptl_crystal_face_index_l
_exptl_crystal_face_perp_dist
0 0 -1 0.0210
0 0 1 0.0262
-1 0 0 0.0325
1 0 0 0.0413
0 1 0 0.0575
0 -1 0 0.0600

loop_
_geom_angle_atom_site_label_1
_geom_angle_atom_site_label_2
_geom_angle_atom_site_label_3
_geom_angle
_geom_angle_site_symmetry_1
_geom_angle_site_symmetry_2
_geom_angle_site_symmetry_3
_geom_angle_publ_flag
Mo2 Mo1 As1 60.54(4) . . . yes
Mo2 Mo1 As2 60.30(4) . . . yes
Mo2 Mo1 S1 58.39(7) . . . yes
Mo2 Mo1 S2 58.47(8) . . . yes
Mo2 Mo1 S3 59.27(8) . . . yes
Mo2 Mo1 C1 148.7(3) . . . yes
Mo2 Mo1 C2 148.5(3) . . . yes
Mo2 Mo1 C3 148.5(3) . . . yes
Mo2 Mo1 C4 148.7(3) . . . yes
Mo2 Mo1 C5 149.0(3) . . . yes
As1 Mo1 As2 63.00(4) . . . yes
As1 Mo1 S1 50.66(8) . . . yes
As1 Mo1 S2 104.99(9) . . . yes
As1 Mo1 S3 110.12(8) . . . yes
As1 Mo1 C1 142.9(3) . . . yes
As1 Mo1 C2 107.3(3) . . . yes
As1 Mo1 C3 87.9(3) . . . yes
As1 Mo1 C4 105.4(3) . . . yes
As1 Mo1 C5 140.6(3) . . . yes
As2 Mo1 S1 104.37(8) . . . yes
As2 Mo1 S2 51.15(8) . . . yes
As2 Mo1 S3 110.29(8) . . . yes
As2 Mo1 C1 106.8(3) . . . yes
As2 Mo1 C2 88.2(3) . . . yes
As2 Mo1 C3 106.2(3) . . . yes
As2 Mo1 C4 142.0(3) . . . yes
As2 Mo1 C5 142.1(3) . . . yes
S1 Mo1 S2 115.57(11) . . . yes
S1 Mo1 S3 69.22(10) . . . yes
S1 Mo1 C1 147.7(3) . . . yes
S1 Mo1 C2 139.1(3) . . . yes
S1 Mo1 C3 103.6(3) . . . yes
S1 Mo1 C4 90.7(3) . . . yes
S1 Mo1 C5 112.9(3) . . . yes
S2 Mo1 S3 69.34(10) . . . yes
S2 Mo1 C1 90.9(3) . . . yes
S2 Mo1 C2 102.7(3) . . . yes
S2 Mo1 C3 138.0(3) . . . yes
S2 Mo1 C4 148.4(3) . . . yes
S2 Mo1 C5 114.0(3) . . . yes
S3 Mo1 C1 106.9(3) . . . yes
S3 Mo1 C2 142.5(3) . . . yes
S3 Mo1 C3 143.4(3) . . . yes
S3 Mo1 C4 107.6(3) . . . yes
S3 Mo1 C5 89.7(3) . . . yes
C1 Mo1 C2 35.7(4) . . . yes
C1 Mo1 C3 59.5(4) . . . yes
C1 Mo1 C4 59.1(4) . . . yes
C1 Mo1 C5 35.4(4) . . . yes
C2 Mo1 C3 35.9(4) . . . yes
C2 Mo1 C4 59.6(4) . . . yes
C2 Mo1 C5 59.1(4) . . . yes
C3 Mo1 C4 35.8(4) . . . yes
C3 Mo1 C5 59.1(4) . . . yes
C4 Mo1 C5 35.2(4) . . . yes
Mo1 Mo2 As1 60.42(4) . . . yes
Mo1 Mo2 As2 60.40(4) . . . yes
Mo1 Mo2 S1 58.50(8) . . . yes
Mo1 Mo2 S2 58.50(8) . . . yes
Mo1 Mo2 S3 59.42(8) . . . yes
Mo1 Mo2 C11 148.9(2) . . . yes
Mo1 Mo2 C12 148.2(3) . . . yes
Mo1 Mo2 C13 148.3(3) . . . yes
Mo1 Mo2 C14 149.2(3) . . . yes
Mo1 Mo2 C15 148.9(3) . . . yes
As1 Mo2 As2 62.99(5) . . . yes
As1 Mo2 S1 50.65(8) . . . yes
As1 Mo2 S2 104.92(9) . . . yes
As1 Mo2 S3 110.15(8) . . . yes
As1 Mo2 C11 105.2(3) . . . yes
As1 Mo2 C12 87.8(3) . . . yes
As1 Mo2 C13 107.1(3) . . . yes
As1 Mo2 C14 142.9(3) . . . yes
As1 Mo2 C15 140.3(3) . . . yes
As2 Mo2 S1 104.53(8) . . . yes
As2 Mo2 S2 51.18(8) . . . yes
As2 Mo2 S3 110.50(8) . . . yes
As2 Mo2 C11 141.3(3) . . . yes
As2 Mo2 C12 105.4(3) . . . yes
As2 Mo2 C13 87.9(3) . . . yes
As2 Mo2 C14 107.1(3) . . . yes
As2 Mo2 C15 142.5(2) . . . yes
S1 Mo2 S2 115.71(11) . . . yes
S1 Mo2 S3 69.33(10) . . . yes
S1 Mo2 C11 90.8(3) . . . yes
S1 Mo2 C12 104.0(3) . . . yes
S1 Mo2 C13 138.9(3) . . . yes
S1 Mo2 C14 147.1(3) . . . yes
S1 Mo2 C15 112.3(3) . . . yes
S2 Mo2 S3 69.42(10) . . . yes
S2 Mo2 C11 148.5(3) . . . yes
S2 Mo2 C12 137.3(3) . . . yes
S2 Mo2 C13 102.7(3) . . . yes
S2 Mo2 C14 91.3(3) . . . yes
S2 Mo2 C15 114.3(3) . . . yes
S3 Mo2 C11 108.2(3) . . . yes
S3 Mo2 C12 144.1(3) . . . yes
S3 Mo2 C13 142.7(3) . . . yes
S3 Mo2 C14 106.8(3) . . . yes
S3 Mo2 C15 89.5(3) . . . yes
C11 Mo2 C12 36.0(4) . . . yes
C11 Mo2 C13 59.2(4) . . . yes
C11 Mo2 C14 58.6(4) . . . yes
C11 Mo2 C15 35.2(4) . . . yes
C12 Mo2 C13 35.3(4) . . . yes
C12 Mo2 C14 59.1(4) . . . yes
C12 Mo2 C15 59.5(4) . . . yes
C13 Mo2 C14 36.0(4) . . . yes
C13 Mo2 C15 59.7(4) . . . yes
C14 Mo2 C15 35.4(4) . . . yes
Mo4 Mo3 As3 60.33(4) . . . yes
Mo4 Mo3 As4 60.50(4) . . . yes
Mo4 Mo3 S4 58.39(8) . . . yes
Mo4 Mo3 S5 58.46(7) . . . yes
Mo4 Mo3 S6 59.35(8) . . . yes
Mo4 Mo3 C21 148.6(3) . . . yes
Mo4 Mo3 C22 148.4(3) . . . yes
Mo4 Mo3 C23 148.8(3) . . . yes
Mo4 Mo3 C24 149.3(3) . . . yes
Mo4 Mo3 C25 148.6(3) . . . yes
As3 Mo3 As4 63.14(5) . . . yes
As3 Mo3 S4 51.12(8) . . . yes
As3 Mo3 S5 104.26(8) . . . yes
As3 Mo3 S6 110.37(8) . . . yes
As3 Mo3 C21 88.3(3) . . . yes
As3 Mo3 C22 106.2(3) . . . yes
As3 Mo3 C23 141.9(3) . . . yes
As3 Mo3 C24 141.9(3) . . . yes
As3 Mo3 C25 107.0(3) . . . yes
As4 Mo3 S4 104.98(9) . . . yes
As4 Mo3 S5 50.22(7) . . . yes
As4 Mo3 S6 110.08(8) . . . yes
As4 Mo3 C21 107.3(3) . . . yes
As4 Mo3 C22 88.0(3) . . . yes
As4 Mo3 C23 105.3(3) . . . yes
As4 Mo3 C24 140.5(3) . . . yes
As4 Mo3 C25 143.4(3) . . . yes
S4 Mo3 S5 115.63(11) . . . yes
S4 Mo3 S6 69.34(10) . . . yes
S4 Mo3 C21 103.0(3) . . . yes
S4 Mo3 C22 138.1(3) . . . yes
S4 Mo3 C23 148.4(3) . . . yes
S4 Mo3 C24 114.1(3) . . . yes
S4 Mo3 C25 90.8(3) . . . yes
S5 Mo3 S6 69.58(10) . . . yes
S5 Mo3 C21 138.7(3) . . . yes
S5 Mo3 C22 103.4(3) . . . yes
S5 Mo3 C23 90.7(3) . . . yes
S5 Mo3 C24 113.1(3) . . . yes
S5 Mo3 C25 147.7(3) . . . yes
S6 Mo3 C21 142.5(3) . . . yes
S6 Mo3 C22 143.4(3) . . . yes
S6 Mo3 C23 107.7(3) . . . yes
S6 Mo3 C24 89.9(3) . . . yes
S6 Mo3 C25 106.4(3) . . . yes
C21 Mo3 C22 35.8(4) . . . yes
C21 Mo3 C23 59.3(4) . . . yes
C21 Mo3 C24 58.9(4) . . . yes
C21 Mo3 C25 36.1(4) . . . yes
C22 Mo3 C23 35.7(4) . . . yes
C22 Mo3 C24 58.9(4) . . . yes
C22 Mo3 C25 59.8(4) . . . yes
C23 Mo3 C24 35.2(4) . . . yes
C23 Mo3 C25 59.1(4) . . . yes
C24 Mo3 C25 35.0(4) . . . yes
Mo3 Mo4 As3 60.32(4) . . . yes
Mo3 Mo4 As4 60.62(4) . . . yes
Mo3 Mo4 S4 58.52(8) . . . yes
Mo3 Mo4 S5 58.49(8) . . . yes
Mo3 Mo4 S6 59.42(8) . . . yes
Mo3 Mo4 C31 148.4(3) . . . yes
Mo3 Mo4 C32 148.9(3) . . . yes
Mo3 Mo4 C33 149.2(3) . . . yes
Mo3 Mo4 C34 148.6(3) . . . yes
Mo3 Mo4 C35 148.9(3) . . . yes
As3 Mo4 As4 63.18(5) . . . yes
As3 Mo4 S4 51.14(8) . . . yes
As3 Mo4 S5 104.26(8) . . . yes
As3 Mo4 S6 110.41(8) . . . yes
As3 Mo4 C31 88.1(3) . . . yes
As3 Mo4 C32 106.4(3) . . . yes
As3 Mo4 C33 141.5(3) . . . yes
As3 Mo4 C34 142.2(3) . . . yes
As3 Mo4 C35 107.0(3) . . . yes
As4 Mo4 S4 105.17(9) . . . yes
As4 Mo4 S5 50.26(8) . . . yes
As4 Mo4 S6 110.24(8) . . . yes
As4 Mo4 C31 107.6(3) . . . yes
As4 Mo4 C32 88.3(3) . . . yes
As4 Mo4 C33 105.3(3) . . . yes
As4 Mo4 C34 140.9(3) . . . yes
As4 Mo4 C35 142.9(3) . . . yes
S4 Mo4 S5 115.78(11) . . . yes
S4 Mo4 S6 69.42(10) . . . yes
S4 Mo4 C31 102.3(3) . . . yes
S4 Mo4 C32 137.9(3) . . . yes
S4 Mo4 C33 148.1(3) . . . yes
S4 Mo4 C34 113.5(3) . . . yes
S4 Mo4 C35 91.0(3) . . . yes
S5 Mo4 S6 69.62(10) . . . yes
S5 Mo4 C31 139.3(3) . . . yes
S5 Mo4 C32 103.6(3) . . . yes
S5 Mo4 C33 91.1(3) . . . yes
S5 Mo4 C34 113.0(3) . . . yes
S5 Mo4 C35 147.5(3) . . . yes
S6 Mo4 C31 142.1(3) . . . yes
S6 Mo4 C32 143.1(3) . . . yes
S6 Mo4 C33 108.1(3) . . . yes
S6 Mo4 C34 89.2(3) . . . yes
S6 Mo4 C35 106.7(3) . . . yes
C31 Mo4 C32 36.1(4) . . . yes
C31 Mo4 C33 59.2(4) . . . yes
C31 Mo4 C34 59.4(4) . . . yes
C31 Mo4 C35 35.5(4) . . . yes
C32 Mo4 C33 35.0(4) . . . yes
C32 Mo4 C34 59.2(4) . . . yes
C32 Mo4 C35 59.0(4) . . . yes
C33 Mo4 C34 35.6(4) . . . yes
C33 Mo4 C35 58.5(4) . . . yes
C34 Mo4 C35 35.2(4) . . . yes
Mo6 Mo5 As5 60.16(5) . . . yes
Mo6 Mo5 As6 60.05(4) . . . yes
Mo6 Mo5 S7 58.90(8) . . . yes
Mo6 Mo5 S8 58.76(8) . . . yes
Mo6 Mo5 S9 59.16(7) . . . yes
Mo6 Mo5 C41 148.8(3) . . . yes
Mo6 Mo5 C42 149.3(3) . . . yes
Mo6 Mo5 C43 148.8(3) . . . yes
Mo6 Mo5 C44 148.3(3) . . . yes
Mo6 Mo5 C45 148.7(3) . . . yes
As5 Mo5 As6 63.49(6) . . . yes
As5 Mo5 S7 51.14(8) . . . yes
As5 Mo5 S8 105.74(9) . . . yes
As5 Mo5 S9 109.63(8) . . . yes
As5 Mo5 C41 143.5(3) . . . yes
As5 Mo5 C42 140.4(3) . . . yes
As5 Mo5 C43 105.3(3) . . . yes
As5 Mo5 C44 88.2(3) . . . yes
As5 Mo5 C45 107.4(3) . . . yes
As6 Mo5 S7 105.37(8) . . . yes
As6 Mo5 S8 51.66(8) . . . yes
As6 Mo5 S9 109.64(8) . . . yes
As6 Mo5 C41 107.0(3) . . . yes
As6 Mo5 C42 142.2(3) . . . yes
As6 Mo5 C43 142.0(3) . . . yes
As6 Mo5 C44 106.4(3) . . . yes
As6 Mo5 C45 88.7(3) . . . yes
S7 Mo5 S8 115.93(11) . . . yes
S7 Mo5 S9 68.81(10) . . . yes
S7 Mo5 C41 146.7(3) . . . yes
S7 Mo5 C42 111.9(3) . . . yes
S7 Mo5 C43 90.2(3) . . . yes
S7 Mo5 C44 103.7(4) . . . yes
S7 Mo5 C45 138.5(3) . . . yes
S8 Mo5 S9 68.36(10) . . . yes
S8 Mo5 C41 90.6(3) . . . yes
S8 Mo5 C42 113.5(3) . . . yes
S8 Mo5 C43 147.9(3) . . . yes
S8 Mo5 C44 138.1(4) . . . yes
S8 Mo5 C45 103.5(3) . . . yes
S9 Mo5 C41 106.7(3) . . . yes
S9 Mo5 C42 90.2(3) . . . yes
S9 Mo5 C43 108.3(3) . . . yes
S9 Mo5 C44 143.9(3) . . . yes
S9 Mo5 C45 143.0(3) . . . yes
C41 Mo5 C42 35.2(4) . . . yes
C41 Mo5 C43 59.1(4) . . . yes
C41 Mo5 C44 59.5(4) . . . yes
C41 Mo5 C45 36.2(4) . . . yes
C42 Mo5 C43 35.1(4) . . . yes
C42 Mo5 C44 58.9(4) . . . yes
C42 Mo5 C45 58.9(4) . . . yes
C43 Mo5 C44 35.7(4) . . . yes
C43 Mo5 C45 58.9(4) . . . yes
C44 Mo5 C45 35.1(5) . . . yes
Mo5 Mo6 As5 60.55(5) . . . yes
Mo5 Mo6 As6 60.45(5) . . . yes
Mo5 Mo6 S7 58.62(8) . . . yes
Mo5 Mo6 S8 58.82(8) . . . yes
Mo5 Mo6 S9 59.26(8) . . . yes
Mo5 Mo6 C51 149.7(3) . . . yes
Mo5 Mo6 C52 148.6(3) . . . yes
Mo5 Mo6 C53 148.3(3) . . . yes
Mo5 Mo6 C54 148.7(3) . . . yes
Mo5 Mo6 C55 149.5(3) . . . yes
As5 Mo6 As6 63.77(6) . . . yes
As5 Mo6 S7 51.19(8) . . . yes
As5 Mo6 S8 106.09(9) . . . yes
As5 Mo6 S9 110.04(8) . . . yes
As5 Mo6 C51 140.3(3) . . . yes
As5 Mo6 C52 104.5(3) . . . yes
As5 Mo6 C53 87.8(3) . . . yes
As5 Mo6 C54 107.5(3) . . . yes
As5 Mo6 C55 143.0(3) . . . yes
As6 Mo6 S7 105.47(9) . . . yes
As6 Mo6 S8 51.80(8) . . . yes
As6 Mo6 S9 110.06(8) . . . yes
As6 Mo6 C51 141.2(3) . . . yes
As6 Mo6 C52 141.4(3) . . . yes
As6 Mo6 C53 106.2(3) . . . yes
As6 Mo6 C54 88.2(3) . . . yes
As6 Mo6 C55 107.3(3) . . . yes
S7 Mo6 S8 115.71(11) . . . yes
S7 Mo6 S9 68.73(10) . . . yes
S7 Mo6 C51 112.7(4) . . . yes
S7 Mo6 C52 90.3(3) . . . yes
S7 Mo6 C53 103.8(4) . . . yes
S7 Mo6 C54 139.3(4) . . . yes
S7 Mo6 C55 146.2(3) . . . yes
S8 Mo6 S9 68.42(10) . . . yes
S8 Mo6 C51 113.2(4) . . . yes
S8 Mo6 C52 148.2(4) . . . yes
S8 Mo6 C53 138.2(3) . . . yes
S8 Mo6 C54 103.0(4) . . . yes
S8 Mo6 C55 91.3(3) . . . yes
S9 Mo6 C51 90.4(3) . . . yes
S9 Mo6 C52 108.5(3) . . . yes
S9 Mo6 C53 143.7(3) . . . yes
S9 Mo6 C54 142.4(3) . . . yes
S9 Mo6 C55 106.7(3) . . . yes
C51 Mo6 C52 35.8(5) . . . yes
C51 Mo6 C53 58.8(4) . . . yes
C51 Mo6 C54 58.3(4) . . . yes
C51 Mo6 C55 34.0(4) . . . yes
C52 Mo6 C53 35.3(4) . . . yes
C52 Mo6 C54 59.1(5) . . . yes
C52 Mo6 C55 58.5(5) . . . yes
C53 Mo6 C54 35.8(5) . . . yes
C53 Mo6 C55 59.1(5) . . . yes
C54 Mo6 C55 35.7(4) . . . yes
Mo8 Mo7 As7 60.25(4) . . . yes
Mo8 Mo7 As8 60.05(4) . . . yes
Mo8 Mo7 S10 58.46(8) . . . yes
Mo8 Mo7 S11 58.87(8) . . . yes
Mo8 Mo7 S12 59.12(7) . . . yes
Mo8 Mo7 C61 149.1(3) . . . yes
Mo8 Mo7 C62 148.6(3) . . . yes
Mo8 Mo7 C63 148.8(3) . . . yes
Mo8 Mo7 C64 149.0(3) . . . yes
Mo8 Mo7 C65 149.5(3) . . . yes
As7 Mo7 As8 63.35(5) . . . yes
As7 Mo7 S10 51.02(8) . . . yes
As7 Mo7 S11 105.54(8) . . . yes
As7 Mo7 S12 109.86(8) . . . yes
As7 Mo7 C61 143.2(3) . . . yes
As7 Mo7 C62 108.1(3) . . . yes
As7 Mo7 C63 88.6(3) . . . yes
As7 Mo7 C64 105.5(3) . . . yes
As7 Mo7 C65 140.1(3) . . . yes
As8 Mo7 S10 104.89(8) . . . yes
As8 Mo7 S11 51.33(8) . . . yes
As8 Mo7 S12 109.54(8) . . . yes
As8 Mo7 C61 107.2(3) . . . yes
As8 Mo7 C62 88.6(3) . . . yes
As8 Mo7 C63 106.6(3) . . . yes
As8 Mo7 C64 142.1(3) . . . yes
As8 Mo7 C65 142.3(3) . . . yes
S10 Mo7 S11 115.76(11) . . . yes
S10 Mo7 S12 68.93(10) . . . yes
S10 Mo7 C61 146.9(3) . . . yes
S10 Mo7 C62 139.8(3) . . . yes
S10 Mo7 C63 104.3(4) . . . yes
S10 Mo7 C64 90.8(3) . . . yes
S10 Mo7 C65 112.2(3) . . . yes
S11 Mo7 S12 68.62(10) . . . yes
S11 Mo7 C61 90.8(3) . . . yes
S11 Mo7 C62 102.4(3) . . . yes
S11 Mo7 C63 137.6(4) . . . yes
S11 Mo7 C64 147.7(3) . . . yes
S11 Mo7 C65 114.0(3) . . . yes
S12 Mo7 C61 106.8(3) . . . yes
S12 Mo7 C62 142.1(3) . . . yes
S12 Mo7 C63 143.8(3) . . . yes
S12 Mo7 C64 108.3(3) . . . yes
S12 Mo7 C65 90.4(3) . . . yes
C61 Mo7 C62 35.3(4) . . . yes
C61 Mo7 C63 58.8(4) . . . yes
C61 Mo7 C64 58.5(4) . . . yes
C61 Mo7 C65 35.1(4) . . . yes
C62 Mo7 C63 35.8(5) . . . yes
C62 Mo7 C64 59.2(4) . . . yes
C62 Mo7 C65 58.6(4) . . . yes
C63 Mo7 C64 35.5(4) . . . yes
C63 Mo7 C65 58.2(4) . . . yes
C64 Mo7 C65 34.6(4) . . . yes
Mo7 Mo8 As7 60.44(4) . . . yes
Mo7 Mo8 As8 60.58(4) . . . yes
Mo7 Mo8 S10 58.76(8) . . . yes
Mo7 Mo8 S11 58.55(8) . . . yes
Mo7 Mo8 S12 59.25(8) . . . yes
Mo7 Mo8 C71 148.9(3) . . . yes
Mo7 Mo8 C72 148.6(3) . . . yes
Mo7 Mo8 C73 148.4(3) . . . yes
Mo7 Mo8 C74 148.8(3) . . . yes
Mo7 Mo8 C75 149.6(3) . . . yes
As7 Mo8 As8 63.60(5) . . . yes
As7 Mo8 S10 51.16(8) . . . yes
As7 Mo8 S11 105.44(9) . . . yes
As7 Mo8 S12 110.12(8) . . . yes
As7 Mo8 C71 104.7(3) . . . yes
As7 Mo8 C72 88.2(3) . . . yes
As7 Mo8 C73 107.4(3) . . . yes
As7 Mo8 C74 143.7(3) . . . yes
As7 Mo8 C75 139.8(3) . . . yes
As8 Mo8 S10 105.54(9) . . . yes
As8 Mo8 S11 51.41(8) . . . yes
As8 Mo8 S12 110.09(8) . . . yes
As8 Mo8 C71 141.1(3) . . . yes
As8 Mo8 C72 105.6(3) . . . yes
As8 Mo8 C73 87.8(3) . . . yes
As8 Mo8 C74 107.1(3) . . . yes
As8 Mo8 C75 141.8(3) . . . yes
S10 Mo8 S11 115.74(11) . . . yes
S10 Mo8 S12 69.11(10) . . . yes
S10 Mo8 C71 90.3(3) . . . yes
S10 Mo8 C72 104.3(3) . . . yes
S10 Mo8 C73 139.1(3) . . . yes
S10 Mo8 C74 146.4(3) . . . yes
S10 Mo8 C75 111.9(3) . . . yes
S11 Mo8 S12 68.54(10) . . . yes
S11 Mo8 C71 148.5(3) . . . yes
S11 Mo8 C72 137.4(3) . . . yes
S11 Mo8 C73 102.9(3) . . . yes
S11 Mo8 C74 91.0(3) . . . yes
S11 Mo8 C75 114.3(3) . . . yes
S12 Mo8 C71 108.7(3) . . . yes
S12 Mo8 C72 144.2(3) . . . yes
S12 Mo8 C73 142.5(3) . . . yes
S12 Mo8 C74 106.0(3) . . . yes
S12 Mo8 C75 90.4(3) . . . yes
C71 Mo8 C72 35.5(4) . . . yes
C71 Mo8 C73 59.1(4) . . . yes
C71 Mo8 C74 58.9(4) . . . yes
C71 Mo8 C75 35.1(4) . . . yes
C72 Mo8 C73 35.2(4) . . . yes
C72 Mo8 C74 59.3(4) . . . yes
C72 Mo8 C75 58.5(4) . . . yes
C73 Mo8 C74 36.5(4) . . . yes
C73 Mo8 C75 58.9(4) . . . yes
C74 Mo8 C75 34.8(4) . . . yes
Cu1 Br1 Cu2 82.50(6) . . . yes
Cu1 Br2 Cu2 82.42(6) . . . yes
Cu3 Br3 Cu4 70.52(6) . . . yes
Cu3 Br4 Cu4 70.66(6) . . . yes
Cu5 Br5 Cu6 83.01(6) . . . yes
Cu5 Br6 Cu6 83.05(6) . . . yes
Cu7 Br7 Cu8 70.32(6) . . . yes
Cu7 Br8 Cu8 70.07(6) . . . yes
Mo1 As1 Mo2 59.04(4) . . . yes
Mo1 As1 As2 58.36(4) . . . yes
Mo1 As1 S1 61.11(9) . . . yes
Mo2 As1 As2 58.27(4) . . . yes
Mo2 As1 S1 60.96(8) . . . yes
As2 As1 S1 109.05(9) . . . yes
Mo1 As2 Mo2 59.30(4) . . . yes
Mo1 As2 As1 58.65(4) . . . yes
Mo1 As2 S2 61.12(8) . . . yes
Mo2 As2 As1 58.75(4) . . . yes
Mo2 As2 S2 61.14(8) . . . yes
As1 As2 S2 109.53(9) . . . yes
Mo3 As3 Mo4 59.35(4) . . . yes
Mo3 As3 As4 58.80(4) . . . yes
Mo3 As3 S4 61.18(8) . . . yes
Mo4 As3 As4 58.72(4) . . . yes
Mo4 As3 S4 61.07(9) . . . yes
As4 As3 S4 109.59(9) . . . yes
Mo3 As4 Mo4 58.88(4) . . . yes
Mo3 As4 As3 58.06(4) . . . yes
Mo3 As4 S5 61.09(9) . . . yes
Mo4 As4 As3 58.11(4) . . . yes
Mo4 As4 S5 61.13(8) . . . yes
As3 As4 S5 108.92(9) . . . yes
Mo5 As5 Mo6 59.30(5) . . . yes
Mo5 As5 As6 58.11(5) . . . yes
Mo5 As5 S7 61.39(9) . . . yes
Mo6 As5 As6 57.97(5) . . . yes
Mo6 As5 S7 61.79(9) . . . yes
As6 As5 S7 109.29(10) . . . yes
Mo5 As6 Mo6 59.50(5) . . . yes
Mo5 As6 As5 58.40(5) . . . yes
Mo5 As6 S8 61.51(9) . . . yes
Mo6 As6 As5 58.26(5) . . . yes
Mo6 As6 S8 61.65(9) . . . yes
As5 As6 S8 109.55(10) . . . yes
Mo7 As7 Mo8 59.31(5) . . . yes
Mo7 As7 As8 58.36(5) . . . yes
Mo7 As7 S10 61.45(9) . . . yes
Mo8 As7 As8 58.08(5) . . . yes
Mo8 As7 S10 61.32(9) . . . yes
As8 As7 S10 109.25(10) . . . yes
Mo7 As8 Mo8 59.37(4) . . . yes
Mo7 As8 As7 58.29(5) . . . yes
Mo7 As8 S11 61.25(9) . . . yes
Mo8 As8 As7 58.32(5) . . . yes
Mo8 As8 S11 61.73(9) . . . yes
As7 As8 S11 109.46(10) . . . yes
Br1 Cu1 Br2 97.19(7) . . . yes
Br1 Cu1 S3 130.40(11) . . . yes
Br2 Cu1 S3 132.27(11) . . . yes
Br1 Cu2 Br2 97.71(7) . . . yes
Br1 Cu2 S12 131.70(11) . . . yes
Br2 Cu2 S12 130.48(11) . . . yes
Br3 Cu3 Br4 95.94(7) . . . yes
Br3 Cu3 S12 132.28(11) . . . yes
Br4 Cu3 S12 131.43(11) . . . yes
Br3 Cu4 Br4 93.89(6) . . . yes
Br3 Cu4 S6 133.72(11) . . . yes
Br4 Cu4 S6 132.26(11) . . . yes
Br5 Cu5 Br6 96.20(7) . . . yes
Br5 Cu5 S6 130.83(11) . . . yes
Br6 Cu5 S6 132.84(11) . . . yes
Br5 Cu6 Br6 97.43(7) . . . yes
Br5 Cu6 S9 130.44(11) . . . yes
Br6 Cu6 S9 131.98(11) . . . yes
Br7 Cu7 Br8 94.77(6) . . . yes
Br7 Cu7 S3 132.77(11) . . . yes
Br8 Cu7 S3 132.29(11) . . . yes
Br7 Cu8 Br8 96.43(6) . . . yes
Br7 Cu8 S9 130.36(11) . . 1_545 yes
Br8 Cu8 S9 132.95(11) . . 1_545 yes
Mo1 S1 Mo2 63.11(7) . . . yes
Mo1 S1 As1 68.24(9) . . . yes
Mo2 S1 As1 68.39(8) . . . yes
Mo1 S2 Mo2 63.03(7) . . . yes
Mo1 S2 As2 67.74(9) . . . yes
Mo2 S2 As2 67.68(9) . . . yes
Mo1 S3 Mo2 61.31(7) . . . yes
Mo1 S3 Cu1 118.82(13) . . . yes
Mo1 S3 Cu7 116.82(12) . . . yes
Mo2 S3 Cu1 120.61(12) . . . yes
Mo2 S3 Cu7 116.24(13) . . . yes
Cu1 S3 Cu7 113.53(14) . . . yes
Mo3 S4 Mo4 63.10(7) . . . yes
Mo3 S4 As3 67.71(9) . . . yes
Mo4 S4 As3 67.78(9) . . . yes
Mo3 S5 Mo4 63.05(7) . . . yes
Mo3 S5 As4 68.70(9) . . . yes
Mo4 S5 As4 68.61(8) . . . yes
Mo3 S6 Mo4 61.23(7) . . . yes
Mo3 S6 Cu4 116.39(13) . . . yes
Mo3 S6 Cu5 119.01(13) . . . yes
Mo4 S6 Cu4 116.85(13) . . . yes
Mo4 S6 Cu5 118.86(12) . . . yes
Cu4 S6 Cu5 114.41(14) . . . yes
Mo5 S7 Mo6 62.48(8) . . . yes
Mo5 S7 As5 67.47(9) . . . yes
Mo6 S7 As5 67.03(9) . . . yes
Mo5 S8 Mo6 62.42(8) . . . yes
Mo5 S8 As6 66.83(10) . . . yes
Mo6 S8 As6 66.55(10) . . . yes
Mo5 S9 Mo6 61.58(7) . . . yes
Mo5 S9 Cu6 119.77(13) . . . yes
Mo5 S9 Cu8 116.49(13) . . 1_565 yes
Mo6 S9 Cu6 120.32(13) . . . yes
Mo6 S9 Cu8 115.17(13) . . 1_565 yes
Cu6 S9 Cu8 113.87(12) . . 1_565 yes
Mo7 S10 Mo8 62.77(8) . . . yes
Mo7 S10 As7 67.52(9) . . . yes
Mo8 S10 As7 67.53(9) . . . yes
Mo7 S11 Mo8 62.58(8) . . . yes
Mo7 S11 As8 67.43(9) . . . yes
Mo8 S11 As8 66.86(9) . . . yes
Mo7 S12 Mo8 61.63(7) . . . yes
Mo7 S12 Cu2 120.94(13) . . . yes
Mo7 S12 Cu3 116.22(13) . . . yes
Mo8 S12 Cu2 119.64(13) . . . yes
Mo8 S12 Cu3 116.01(13) . . . yes
Cu2 S12 Cu3 113.19(12) . . . yes
Mo1 C1 C2 72.3(6) . . . yes
Mo1 C1 C5 73.1(6) . . . yes
Mo1 C1 C6 127.2(8) . . . yes
C2 C1 C5 108.3(9) . . . no
C2 C1 C6 124.8(9) . . . no
C5 C1 C6 126.4(10) . . . no
Mo1 C2 C1 72.1(6) . . . yes
Mo1 C2 C3 73.0(6) . . . yes
Mo1 C2 C7 130.3(7) . . . yes
C1 C2 C3 108.0(9) . . . no
C1 C2 C7 126.8(9) . . . no
C3 C2 C7 124.1(10) . . . no
Mo1 C3 C2 71.1(6) . . . yes
Mo1 C3 C4 72.3(6) . . . yes
Mo1 C3 C8 126.9(8) . . . yes
C2 C3 C4 107.2(10) . . . no
C2 C3 C8 128.6(10) . . . no
C4 C3 C8 123.9(9) . . . no
Mo1 C4 C3 71.9(6) . . . yes
Mo1 C4 C5 71.9(6) . . . yes
Mo1 C4 C9 126.2(7) . . . yes
C3 C4 C5 107.6(9) . . . no
C3 C4 C9 124.1(10) . . . no
C5 C4 C9 128.0(10) . . . no
Mo1 C5 C1 71.6(6) . . . yes
Mo1 C5 C4 72.9(6) . . . yes
Mo1 C5 C10 126.4(8) . . . yes
C1 C5 C4 108.9(10) . . . no
C1 C5 C10 125.6(10) . . . no
C4 C5 C10 125.3(9) . . . no
Mo2 C11 C12 71.3(6) . . . yes
Mo2 C11 C15 73.3(6) . . . yes
Mo2 C11 C16 126.8(7) . . . yes
C12 C11 C15 108.8(9) . . . no
C12 C11 C16 124.2(11) . . . no
C15 C11 C16 126.7(11) . . . no
Mo2 C12 C11 72.8(6) . . . yes
Mo2 C12 C13 72.9(7) . . . yes
Mo2 C12 C17 128.4(8) . . . yes
C11 C12 C13 108.2(10) . . . no
C11 C12 C17 123.8(10) . . . no
C13 C12 C17 127.1(11) . . . no
Mo2 C13 C12 71.8(6) . . . yes
Mo2 C13 C14 71.8(7) . . . yes
Mo2 C13 C18 128.5(8) . . . yes
C12 C13 C14 107.1(10) . . . no
C12 C13 C18 126.4(11) . . . no
C14 C13 C18 125.9(10) . . . no
Mo2 C14 C13 72.3(7) . . . yes
Mo2 C14 C15 73.6(6) . . . yes
Mo2 C14 C19 126.3(8) . . . yes
C13 C14 C15 109.3(10) . . . no
C13 C14 C19 125.2(10) . . . no
C15 C14 C19 125.1(11) . . . no
Mo2 C15 C11 71.6(6) . . . yes
Mo2 C15 C14 71.0(6) . . . yes
Mo2 C15 C20 127.9(8) . . . yes
C11 C15 C14 106.7(10) . . . no
C11 C15 C20 127.4(10) . . . no
C14 C15 C20 125.6(10) . . . no
Mo3 C21 C22 73.0(7) . . . yes
Mo3 C21 C25 73.6(7) . . . yes
Mo3 C21 C26 129.8(8) . . . yes
C22 C21 C25 108.8(10) . . . no
C22 C21 C26 124.7(11) . . . no
C25 C21 C26 125.2(10) . . . no
Mo3 C22 C21 71.2(7) . . . yes
Mo3 C22 C23 73.2(7) . . . yes
Mo3 C22 C27 126.7(8) . . . yes
C21 C22 C23 107.5(11) . . . no
C21 C22 C27 126.9(11) . . . no
C23 C22 C27 125.1(9) . . . no
Mo3 C23 C22 71.1(6) . . . yes
Mo3 C23 C24 71.8(7) . . . yes
Mo3 C23 C28 126.0(8) . . . yes
C22 C23 C24 107.1(10) . . . no
C22 C23 C28 126.3(11) . . . no
C24 C23 C28 126.4(11) . . . no
Mo3 C24 C23 73.0(7) . . . yes
Mo3 C24 C25 72.8(7) . . . yes
Mo3 C24 C29 126.1(8) . . . yes
C23 C24 C25 110.3(10) . . . no
C23 C24 C29 124.4(10) . . . no
C25 C24 C29 125.0(10) . . . no
Mo3 C25 C21 70.3(7) . . . yes
Mo3 C25 C24 72.2(7) . . . yes
Mo3 C25 C30 125.7(8) . . . yes
C21 C25 C24 106.2(10) . . . no
C21 C25 C30 125.9(10) . . . no
C24 C25 C30 127.8(11) . . . no
Mo4 C31 C32 72.6(7) . . . yes
Mo4 C31 C35 72.2(7) . . . yes
Mo4 C31 C36 128.9(9) . . . yes
C32 C31 C35 106.9(10) . . . no
C32 C31 C36 126.1(11) . . . no
C35 C31 C36 126.2(10) . . . no
Mo4 C32 C31 71.3(7) . . . yes
Mo4 C32 C33 72.3(7) . . . yes
Mo4 C32 C37 128.5(8) . . . yes
C31 C32 C33 107.4(10) . . . no
C31 C32 C37 124.3(10) . . . no
C33 C32 C37 127.7(9) . . . no
Mo4 C33 C32 72.7(7) . . . yes
Mo4 C33 C34 72.1(7) . . . yes
Mo4 C33 C38 125.0(8) . . . yes
C32 C33 C34 109.1(10) . . . no
C32 C33 C38 125.9(10) . . . no
C34 C33 C38 124.9(10) . . . no
Mo4 C34 C33 72.3(7) . . . yes
Mo4 C34 C35 72.0(7) . . . yes
Mo4 C34 C39 125.8(8) . . . yes
C33 C34 C35 106.9(11) . . . no
C33 C34 C39 125.3(10) . . . no
C35 C34 C39 127.5(11) . . . no
Mo4 C35 C31 72.3(7) . . . yes
Mo4 C35 C34 72.8(6) . . . yes
Mo4 C35 C40 125.3(8) . . . yes
C31 C35 C34 109.7(10) . . . no
C31 C35 C40 124.2(10) . . . no
C34 C35 C40 125.8(11) . . . no
Mo5 C41 C42 72.8(7) . . . yes
Mo5 C41 C45 70.8(7) . . . yes
Mo5 C41 C46 125.7(8) . . . yes
C42 C41 C45 106.3(11) . . . no
C42 C41 C46 127.7(11) . . . no
C45 C41 C46 125.7(11) . . . no
Mo5 C42 C41 72.0(7) . . . yes
Mo5 C42 C43 72.2(7) . . . yes
Mo5 C42 C47 127.2(8) . . . yes
C41 C42 C43 109.0(10) . . . no
C41 C42 C47 125.2(11) . . . no
C43 C42 C47 125.5(11) . . . no
Mo5 C43 C42 72.7(7) . . . yes
Mo5 C43 C44 70.9(7) . . . yes
Mo5 C43 C48 126.4(9) . . . yes
C42 C43 C44 107.5(11) . . . no
C42 C43 C48 126.0(11) . . . no
C44 C43 C48 126.3(12) . . . no
Mo5 C44 C43 73.4(7) . . . yes
Mo5 C44 C45 72.5(7) . . . yes
Mo5 C44 C49 128.0(8) . . . yes
C43 C44 C45 108.4(11) . . . no
C43 C44 C49 123.4(12) . . . no
C45 C44 C49 127.4(10) . . . no
Mo5 C45 C41 73.0(7) . . . yes
Mo5 C45 C44 72.5(7) . . . yes
Mo5 C45 C50 128.4(8) . . . yes
C41 C45 C44 108.8(10) . . . no
C41 C45 C50 124.8(12) . . . no
C44 C45 C50 125.8(11) . . . no
Mo6 C51 C52 72.0(7) . . . yes
Mo6 C51 C55 72.3(7) . . . yes
Mo6 C51 C56 125.6(8) . . . yes
C52 C51 C55 109.0(10) . . . no
C52 C51 C56 123.7(12) . . . no
C55 C51 C56 127.2(12) . . . no
Mo6 C52 C51 72.3(7) . . . yes
Mo6 C52 C53 71.6(7) . . . yes
Mo6 C52 C57 125.0(9) . . . yes
C51 C52 C53 106.8(12) . . . no
C51 C52 C57 126.5(11) . . . no
C53 C52 C57 126.5(12) . . . no
Mo6 C53 C52 73.1(7) . . . yes
Mo6 C53 C54 71.5(7) . . . yes
Mo6 C53 C58 127.4(9) . . . yes
C52 C53 C54 107.9(11) . . . no
C52 C53 C58 124.9(13) . . . no
C54 C53 C58 126.7(10) . . . no
Mo6 C54 C53 72.7(7) . . . yes
Mo6 C54 C55 73.0(7) . . . yes
Mo6 C54 C59 128.0(8) . . . yes
C53 C54 C55 107.5(11) . . . no
C53 C54 C59 126.5(11) . . . no
C55 C54 C59 125.2(13) . . . no
Mo6 C55 C51 73.7(8) . . . yes
Mo6 C55 C54 71.3(7) . . . yes
Mo6 C55 C60 125.6(8) . . . yes
C51 C55 C54 108.8(12) . . . no
C51 C55 C60 127.0(11) . . . no
C54 C55 C60 123.9(11) . . . no
Mo7 C61 C62 71.2(7) . . . yes
Mo7 C61 C65 73.0(7) . . . yes
Mo7 C61 C66 124.9(8) . . . yes
C62 C61 C65 107.7(11) . . . no
C62 C61 C66 125.5(11) . . . no
C65 C61 C66 126.7(10) . . . no
Mo7 C62 C61 73.5(7) . . . yes
Mo7 C62 C63 72.2(7) . . . yes
Mo7 C62 C67 126.9(8) . . . yes
C61 C62 C63 107.6(10) . . . no
C61 C62 C67 125.9(11) . . . no
C63 C62 C67 125.9(11) . . . no
Mo7 C63 C62 72.1(7) . . . yes
Mo7 C63 C64 73.2(7) . . . yes
Mo7 C63 C68 128.0(9) . . . yes
C62 C63 C64 108.1(11) . . . no
C62 C63 C68 126.3(11) . . . no
C64 C63 C68 124.9(12) . . . no
Mo7 C64 C63 71.3(7) . . . yes
Mo7 C64 C65 73.5(7) . . . yes
Mo7 C64 C69 125.5(8) . . . yes
C63 C64 C65 107.8(11) . . . no
C63 C64 C69 125.2(12) . . . no
C65 C64 C69 126.8(11) . . . no
Mo7 C65 C61 71.8(6) . . . yes
Mo7 C65 C64 71.9(6) . . . yes
Mo7 C65 C70 125.3(8) . . . yes
C61 C65 C64 108.8(9) . . . no
C61 C65 C70 123.7(11) . . . no
C64 C65 C70 127.4(11) . . . no
Mo8 C71 C72 71.1(7) . . . yes
Mo8 C71 C75 73.1(7) . . . yes
Mo8 C71 C76 126.0(8) . . . yes
C72 C71 C75 107.2(11) . . . no
C72 C71 C76 125.4(11) . . . no
C75 C71 C76 127.1(10) . . . no
Mo8 C72 C71 73.4(7) . . . yes
Mo8 C72 C73 73.0(7) . . . yes
Mo8 C72 C77 128.1(8) . . . yes
C71 C72 C73 109.5(10) . . . no
C71 C72 C77 124.9(11) . . . no
C73 C72 C77 124.9(10) . . . no
Mo8 C73 C72 71.9(7) . . . yes
Mo8 C73 C74 72.6(6) . . . yes
Mo8 C73 C78 129.2(9) . . . yes
C72 C73 C74 107.2(10) . . . no
C72 C73 C78 127.6(10) . . . no
C74 C73 C78 124.4(11) . . . no
Mo8 C74 C73 70.9(6) . . . yes
Mo8 C74 C75 72.9(7) . . . yes
Mo8 C74 C79 124.8(8) . . . yes
C73 C74 C75 106.7(10) . . . no
C73 C74 C79 126.5(10) . . . no
C75 C74 C79 126.7(10) . . . no
Mo8 C75 C71 71.8(7) . . . yes
Mo8 C75 C74 72.3(6) . . . yes
Mo8 C75 C80 125.9(8) . . . yes
C71 C75 C74 109.5(10) . . . no
C71 C75 C80 126.4(11) . . . no
C74 C75 C80 123.9(11) . . . no
C1 C6 H6A 109.48 . . . no
C1 C6 H6B 109.53 . . . no
C1 C6 H6C 109.42 . . . no
H6A C6 H6B 109.52 . . . no
H6A C6 H6C 109.40 . . . no
H6B C6 H6C 109.48 . . . no
C2 C7 H7A 109.44 . . . no
C2 C7 H7B 109.49 . . . no
C2 C7 H7C 109.42 . . . no
H7A C7 H7B 109.53 . . . no
H7A C7 H7C 109.57 . . . no
H7B C7 H7C 109.39 . . . no
C3 C8 H8A 109.47 . . . no
C3 C8 H8B 109.48 . . . no
C3 C8 H8C 109.42 . . . no
H8A C8 H8B 109.51 . . . no
H8A C8 H8C 109.56 . . . no
H8B C8 H8C 109.39 . . . no
C4 C9 H9A 109.44 . . . no
C4 C9 H9B 109.48 . . . no
C4 C9 H9C 109.39 . . . no
H9A C9 H9B 109.56 . . . no
H9A C9 H9C 109.49 . . . no
H9B C9 H9C 109.48 . . . no
C5 C10 H10A 109.53 . . . no
C5 C10 H10B 109.49 . . . no
C5 C10 H10C 109.47 . . . no
H10A C10 H10B 109.52 . . . no
H10A C10 H10C 109.36 . . . no
H10B C10 H10C 109.45 . . . no
C11 C16 H16A 109.47 . . . no
C11 C16 H16B 109.38 . . . no
C11 C16 H16C 109.49 . . . no
H16A C16 H16B 109.50 . . . no
H16A C16 H16C 109.46 . . . no
H16B C16 H16C 109.52 . . . no
C12 C17 H17A 109.52 . . . no
C12 C17 H17B 109.57 . . . no
C12 C17 H17C 109.51 . . . no
H17A C17 H17B 109.42 . . . no
H17A C17 H17C 109.39 . . . no
H17B C17 H17C 109.43 . . . no
C13 C18 H18A 109.47 . . . no
C13 C18 H18B 109.53 . . . no
C13 C18 H18C 109.48 . . . no
H18A C18 H18B 109.48 . . . no
H18A C18 H18C 109.47 . . . no
H18B C18 H18C 109.39 . . . no
C14 C19 H19A 109.51 . . . no
C14 C19 H19B 109.50 . . . no
C14 C19 H19C 109.55 . . . no
H19A C19 H19B 109.46 . . . no
H19A C19 H19C 109.43 . . . no
H19B C19 H19C 109.38 . . . no
C15 C20 H20A 109.53 . . . no
C15 C20 H20B 109.48 . . . no
C15 C20 H20C 109.54 . . . no
H20A C20 H20B 109.42 . . . no
H20A C20 H20C 109.46 . . . no
H20B C20 H20C 109.40 . . . no
C21 C26 H26A 109.55 . . . no
C21 C26 H26B 109.53 . . . no
C21 C26 H26C 109.49 . . . no
H26A C26 H26B 109.48 . . . no
H26A C26 H26C 109.37 . . . no
H26B C26 H26C 109.41 . . . no
C22 C27 H27A 109.56 . . . no
C22 C27 H27B 109.42 . . . no
C22 C27 H27C 109.47 . . . no
H27A C27 H27B 109.52 . . . no
H27A C27 H27C 109.45 . . . no
H27B C27 H27C 109.41 . . . no
C23 C28 H28A 109.46 . . . no
C23 C28 H28B 109.47 . . . no
C23 C28 H28C 109.44 . . . no
H28A C28 H28B 109.53 . . . no
H28A C28 H28C 109.43 . . . no
H28B C28 H28C 109.50 . . . no
C24 C29 H29A 109.48 . . . no
C24 C29 H29B 109.49 . . . no
C24 C29 H29C 109.45 . . . no
H29A C29 H29B 109.48 . . . no
H29A C29 H29C 109.50 . . . no
H29B C29 H29C 109.44 . . . no
C25 C30 H30A 109.51 . . . no
C25 C30 H30B 109.54 . . . no
C25 C30 H30C 109.46 . . . no
H30A C30 H30B 109.49 . . . no
H30A C30 H30C 109.42 . . . no
H30B C30 H30C 109.42 . . . no
C31 C36 H36A 109.48 . . . no
C31 C36 H36B 109.49 . . . no
C31 C36 H36C 109.50 . . . no
H36A C36 H36B 109.44 . . . no
H36A C36 H36C 109.34 . . . no
H36B C36 H36C 109.57 . . . no
C32 C37 H37A 109.48 . . . no
C32 C37 H37B 109.46 . . . no
C32 C37 H37C 109.51 . . . no
H37A C37 H37B 109.43 . . . no
H37A C37 H37C 109.46 . . . no
H37B C37 H37C 109.48 . . . no
C33 C38 H38A 109.43 . . . no
C33 C38 H38B 109.44 . . . no
C33 C38 H38C 109.39 . . . no
H38A C38 H38B 109.54 . . . no
H38A C38 H38C 109.48 . . . no
H38B C38 H38C 109.55 . . . no
C34 C39 H39A 109.46 . . . no
C34 C39 H39B 109.42 . . . no
C34 C39 H39C 109.50 . . . no
H39A C39 H39B 109.44 . . . no
H39A C39 H39C 109.58 . . . no
H39B C39 H39C 109.43 . . . no
C35 C40 H40A 109.51 . . . no
C35 C40 H40B 109.51 . . . no
C35 C40 H40C 109.38 . . . no
H40A C40 H40B 109.48 . . . no
H40A C40 H40C 109.43 . . . no
H40B C40 H40C 109.51 . . . no
C41 C46 H46A 109.48 . . . no
C41 C46 H46B 109.41 . . . no
C41 C46 H46C 109.48 . . . no
H46A C46 H46B 109.50 . . . no
H46A C46 H46C 109.51 . . . no
H46B C46 H46C 109.45 . . . no
C42 C47 H47A 109.48 . . . no
C42 C47 H47B 109.44 . . . no
C42 C47 H47C 109.46 . . . no
H47A C47 H47B 109.44 . . . no
H47A C47 H47C 109.54 . . . no
H47B C47 H47C 109.47 . . . no
C43 C48 H48A 109.44 . . . no
C43 C48 H48B 109.52 . . . no
C43 C48 H48C 109.44 . . . no
H48A C48 H48B 109.55 . . . no
H48A C48 H48C 109.35 . . . no
H48B C48 H48C 109.52 . . . no
C44 C49 H49A 109.49 . . . no
C44 C49 H49B 109.48 . . . no
C44 C49 H49C 109.44 . . . no
H49A C49 H49B 109.43 . . . no
H49A C49 H49C 109.51 . . . no
H49B C49 H49C 109.47 . . . no
C45 C50 H50A 109.48 . . . no
C45 C50 H50B 109.43 . . . no
C45 C50 H50C 109.35 . . . no
H50A C50 H50B 109.58 . . . no
H50A C50 H50C 109.51 . . . no
H50B C50 H50C 109.48 . . . no
C51 C56 H56A 109.55 . . . no
C51 C56 H56B 109.42 . . . no
C51 C56 H56C 109.54 . . . no
H56A C56 H56B 109.43 . . . no
H56A C56 H56C 109.44 . . . no
H56B C56 H56C 109.44 . . . no
C52 C57 H57A 109.45 . . . no
C52 C57 H57B 109.51 . . . no
C52 C57 H57C 109.43 . . . no
H57A C57 H57B 109.49 . . . no
H57A C57 H57C 109.45 . . . no
H57B C57 H57C 109.49 . . . no
C53 C58 H58A 109.51 . . . no
C53 C58 H58B 109.51 . . . no
C53 C58 H58C 109.45 . . . no
H58A C58 H58B 109.41 . . . no
H58A C58 H58C 109.48 . . . no
H58B C58 H58C 109.47 . . . no
C54 C59 H59A 109.45 . . . no
C54 C59 H59B 109.43 . . . no
C54 C59 H59C 109.49 . . . no
H59A C59 H59B 109.46 . . . no
H59A C59 H59C 109.47 . . . no
H59B C59 H59C 109.53 . . . no
C55 C60 H60A 109.48 . . . no
C55 C60 H60B 109.50 . . . no
C55 C60 H60C 109.40 . . . no
H60A C60 H60B 109.51 . . . no
H60A C60 H60C 109.49 . . . no
H60B C60 H60C 109.45 . . . no
C61 C66 H66A 109.47 . . . no
C61 C66 H66B 109.51 . . . no
C61 C66 H66C 109.55 . . . no
H66A C66 H66B 109.45 . . . no
H66A C66 H66C 109.46 . . . no
H66B C66 H66C 109.38 . . . no
C62 C67 H67A 109.43 . . . no
C62 C67 H67B 109.54 . . . no
C62 C67 H67C 109.49 . . . no
H67A C67 H67B 109.49 . . . no
H67A C67 H67C 109.37 . . . no
H67B C67 H67C 109.51 . . . no
C63 C68 H68A 109.41 . . . no
C63 C68 H68B 109.46 . . . no
C63 C68 H68C 109.49 . . . no
H68A C68 H68B 109.50 . . . no
H68A C68 H68C 109.57 . . . no
H68B C68 H68C 109.40 . . . no
C64 C69 H69A 109.44 . . . no
C64 C69 H69B 109.47 . . . no
C64 C69 H69C 109.52 . . . no
H69A C69 H69B 109.51 . . . no
H69A C69 H69C 109.40 . . . no
H69B C69 H69C 109.50 . . . no
C65 C70 H70A 109.47 . . . no
C65 C70 H70B 109.51 . . . no
C65 C70 H70C 109.48 . . . no
H70A C70 H70B 109.52 . . . no
H70A C70 H70C 109.47 . . . no
H70B C70 H70C 109.37 . . . no
C71 C76 H76A 109.41 . . . no
C71 C76 H76B 109.48 . . . no
C71 C76 H76C 109.55 . . . no
H76A C76 H76B 109.43 . . . no
H76A C76 H76C 109.47 . . . no
H76B C76 H76C 109.48 . . . no
C72 C77 H77A 109.53 . . . no
C72 C77 H77B 109.41 . . . no
C72 C77 H77C 109.47 . . . no
H77A C77 H77B 109.39 . . . no
H77A C77 H77C 109.54 . . . no
H77B C77 H77C 109.48 . . . no
C73 C78 H78A 109.41 . . . no
C73 C78 H78B 109.38 . . . no
C73 C78 H78C 109.46 . . . no
H78A C78 H78B 109.49 . . . no
H78A C78 H78C 109.54 . . . no
H78B C78 H78C 109.54 . . . no
C74 C79 H79A 109.42 . . . no
C74 C79 H79B 109.49 . . . no
C74 C79 H79C 109.43 . . . no
H79A C79 H79B 109.55 . . . no
H79A C79 H79C 109.41 . . . no
H79B C79 H79C 109.54 . . . no
C75 C80 H80A 109.58 . . . no
C75 C80 H80B 109.50 . . . no
C75 C80 H80C 109.49 . . . no
H80A C80 H80B 109.36 . . . no
H80A C80 H80C 109.41 . . . no
H80B C80 H80C 109.48 . . . no

loop_
_geom_bond_atom_site_label_1
_geom_bond_atom_site_label_2
_geom_bond_distance
_geom_bond_site_symmetry_1
_geom_bond_site_symmetry_2
_geom_bond_publ_flag
Mo1 Mo2 2.6004(14) . . yes
Mo1 As1 2.6373(16) . . yes
Mo1 As2 2.6293(15) . . yes
Mo1 S1 2.486(3) . . yes
Mo1 S2 2.488(3) . . yes
Mo1 S3 2.552(3) . . yes
Mo1 C1 2.334(12) . . yes
Mo1 C2 2.336(11) . . yes
Mo1 C3 2.361(12) . . yes
Mo1 C4 2.366(10) . . yes
Mo1 C5 2.353(11) . . yes
Mo2 As1 2.6404(16) . . yes
Mo2 As2 2.6269(16) . . yes
Mo2 S1 2.483(3) . . yes
Mo2 S2 2.487(3) . . yes
Mo2 S3 2.548(3) . . yes
Mo2 C11 2.359(11) . . yes
Mo2 C12 2.340(11) . . yes
Mo2 C13 2.355(12) . . yes
Mo2 C14 2.348(12) . . yes
Mo2 C15 2.382(11) . . yes
Mo3 Mo4 2.5988(14) . . yes
Mo3 As3 2.6244(15) . . yes
Mo3 As4 2.6454(16) . . yes
Mo3 S4 2.485(3) . . yes
Mo3 S5 2.486(3) . . yes
Mo3 S6 2.552(3) . . yes
Mo3 C21 2.324(12) . . yes
Mo3 C22 2.348(12) . . yes
Mo3 C23 2.375(12) . . yes
Mo3 C24 2.360(12) . . yes
Mo3 C25 2.369(12) . . yes
Mo4 As3 2.6249(15) . . yes
Mo4 As4 2.6421(16) . . yes
Mo4 S4 2.482(3) . . yes
Mo4 S5 2.485(3) . . yes
Mo4 S6 2.551(3) . . yes
Mo4 C31 2.344(13) . . yes
Mo4 C32 2.361(12) . . yes
Mo4 C33 2.356(12) . . yes
Mo4 C34 2.354(12) . . yes
Mo4 C35 2.343(11) . . yes
Mo5 Mo6 2.5959(14) . . yes
Mo5 As5 2.6290(18) . . yes
Mo5 As6 2.6210(17) . . yes
Mo5 S7 2.499(3) . . yes
Mo5 S8 2.506(3) . . yes
Mo5 S9 2.537(3) . . yes
Mo5 C41 2.345(12) . . yes
Mo5 C42 2.355(11) . . yes
Mo5 C43 2.349(13) . . yes
Mo5 C44 2.316(12) . . yes
Mo5 C45 2.316(12) . . yes
Mo6 As5 2.6188(19) . . yes
Mo6 As6 2.6103(17) . . yes
Mo6 S7 2.506(3) . . yes
Mo6 S8 2.504(3) . . yes
Mo6 S9 2.534(3) . . yes
Mo6 C51 2.357(12) . . yes
Mo6 C52 2.352(12) . . yes
Mo6 C53 2.333(12) . . yes
Mo6 C54 2.317(12) . . yes
Mo6 C55 2.339(13) . . yes
Mo7 Mo8 2.5961(14) . . yes
Mo7 As7 2.6260(17) . . yes
Mo7 As8 2.6280(16) . . yes
Mo7 S10 2.496(3) . . yes
Mo7 S11 2.495(3) . . yes
Mo7 S12 2.536(3) . . yes
Mo7 C61 2.357(12) . . yes
Mo7 C62 2.327(13) . . yes
Mo7 C63 2.328(13) . . yes
Mo7 C64 2.352(12) . . yes
Mo7 C65 2.373(10) . . yes
Mo8 As7 2.6211(17) . . yes
Mo8 As8 2.6142(16) . . yes
Mo8 S10 2.488(3) . . yes
Mo8 S11 2.504(3) . . yes
Mo8 S12 2.533(3) . . yes
Mo8 C71 2.347(12) . . yes
Mo8 C72 2.317(12) . . yes
Mo8 C73 2.332(12) . . yes
Mo8 C74 2.355(11) . . yes
Mo8 C75 2.364(12) . . yes
Br1 Cu1 2.4453(19) . . yes
Br1 Cu2 2.449(2) . . yes
Br2 Cu1 2.461(2) . . yes
Br2 Cu2 2.437(2) . . yes
Br3 Cu3 2.4345(19) . . yes
Br3 Cu4 2.4694(19) . . yes
Br4 Cu3 2.4251(19) . . yes
Br4 Cu4 2.4704(19) . . yes
Br5 Cu5 2.464(2) . . yes
Br5 Cu6 2.441(2) . . yes
Br6 Cu5 2.4637(19) . . yes
Br6 Cu6 2.440(2) . . yes
Br7 Cu7 2.4597(19) . . yes
Br7 Cu8 2.4237(19) . . yes
Br8 Cu7 2.4637(18) . . yes
Br8 Cu8 2.4354(19) . . yes
As1 As2 2.7517(17) . . yes
As1 S1 2.196(3) . . yes
As2 S2 2.212(3) . . yes
As3 As4 2.7590(17) . . yes
As3 S4 2.208(4) . . yes
As4 S5 2.182(3) . . yes
As5 As6 2.762(3) . . yes
As5 S7 2.216(3) . . yes
As6 S8 2.236(3) . . yes
As7 As8 2.759(2) . . yes
As7 S10 2.209(3) . . yes
As8 S11 2.222(3) . . yes
Cu1 S3 2.207(3) . . yes
Cu2 S12 2.214(3) . . yes
Cu3 S12 2.214(3) . . yes
Cu4 S6 2.211(3) . . yes
Cu5 S6 2.209(3) . . yes
Cu6 S9 2.220(3) . . yes
Cu7 S3 2.210(3) . . yes
Cu8 S9 2.208(3) . 1_545 yes
C1 C2 1.430(16) . . no
C1 C5 1.424(14) . . no
C1 C6 1.516(15) . . no
C2 C3 1.448(14) . . no
C2 C7 1.506(16) . . no
C3 C4 1.454(16) . . no
C3 C8 1.480(17) . . no
C4 C5 1.426(15) . . no
C4 C9 1.509(14) . . no
C5 C10 1.510(17) . . no
C11 C12 1.450(17) . . no
C11 C15 1.434(16) . . no
C11 C16 1.496(14) . . no
C12 C13 1.424(16) . . no
C12 C17 1.502(16) . . no
C13 C14 1.452(18) . . no
C13 C18 1.485(17) . . no
C14 C15 1.439(15) . . no
C14 C19 1.500(16) . . no
C15 C20 1.478(17) . . no
C21 C22 1.435(16) . . no
C21 C25 1.456(18) . . no
C21 C26 1.535(17) . . no
C22 C23 1.447(17) . . no
C22 C27 1.507(17) . . no
C23 C24 1.430(17) . . no
C23 C28 1.484(15) . . no
C24 C25 1.422(15) . . no
C24 C29 1.518(17) . . no
C25 C30 1.483(16) . . no
C31 C32 1.459(16) . . no
C31 C35 1.427(18) . . no
C31 C36 1.504(16) . . no
C32 C33 1.420(16) . . no
C32 C37 1.487(16) . . no
C33 C34 1.440(17) . . no
C33 C38 1.508(15) . . no
C34 C35 1.419(16) . . no
C34 C39 1.492(18) . . no
C35 C40 1.541(16) . . no
C41 C42 1.423(18) . . no
C41 C45 1.449(17) . . no
C41 C46 1.508(18) . . no
C42 C43 1.420(18) . . no
C42 C47 1.524(15) . . no
C43 C44 1.430(16) . . no
C43 C48 1.471(19) . . no
C44 C45 1.396(19) . . no
C44 C49 1.506(18) . . no
C45 C50 1.540(18) . . no
C51 C52 1.45(2) . . no
C51 C55 1.372(18) . . no
C51 C56 1.528(17) . . no
C52 C53 1.419(16) . . no
C52 C57 1.49(2) . . no
C53 C54 1.43(2) . . no
C53 C58 1.505(19) . . no
C54 C55 1.428(16) . . no
C54 C59 1.525(18) . . no
C55 C60 1.54(2) . . no
C61 C62 1.421(16) . . no
C61 C65 1.428(17) . . no
C61 C66 1.507(19) . . no
C62 C63 1.43(2) . . no
C62 C67 1.535(16) . . no
C63 C64 1.426(17) . . no
C63 C68 1.536(18) . . no
C64 C65 1.404(18) . . no
C64 C69 1.513(18) . . no
C65 C70 1.526(15) . . no
C71 C72 1.423(17) . . no
C71 C75 1.420(18) . . no
C71 C76 1.526(18) . . no
C72 C73 1.404(18) . . no
C72 C77 1.537(17) . . no
C73 C74 1.468(15) . . no
C73 C78 1.513(16) . . no
C74 C75 1.411(17) . . no
C74 C79 1.507(18) . . no
C75 C80 1.529(15) . . no
C6 H6A 0.9603 . . no
C6 H6B 0.9587 . . no
C6 H6C 0.9608 . . no
C7 H7A 0.9596 . . no
C7 H7B 0.9602 . . no
C7 H7C 0.9607 . . no
C8 H8A 0.9593 . . no
C8 H8B 0.9595 . . no
C8 H8C 0.9598 . . no
C9 H9A 0.9597 . . no
C9 H9B 0.9593 . . no
C9 H9C 0.9603 . . no
C10 H10A 0.9597 . . no
C10 H10B 0.9599 . . no
C10 H10C 0.9621 . . no
C16 H16A 0.9600 . . no
C16 H16B 0.9603 . . no
C16 H16C 0.9596 . . no
C17 H17A 0.9603 . . no
C17 H17B 0.9602 . . no
C17 H17C 0.9606 . . no
C18 H18A 0.9602 . . no
C18 H18B 0.9603 . . no
C18 H18C 0.9600 . . no
C19 H19A 0.9609 . . no
C19 H19B 0.9607 . . no
C19 H19C 0.9606 . . no
C20 H20A 0.9600 . . no
C20 H20B 0.9594 . . no
C20 H20C 0.9604 . . no
C26 H26A 0.9607 . . no
C26 H26B 0.9600 . . no
C26 H26C 0.9612 . . no
C27 H27A 0.9590 . . no
C27 H27B 0.9598 . . no
C27 H27C 0.9602 . . no
C28 H28A 0.9597 . . no
C28 H28B 0.9587 . . no
C28 H28C 0.9603 . . no
C29 H29A 0.9601 . . no
C29 H29B 0.9593 . . no
C29 H29C 0.9597 . . no
C30 H30A 0.9593 . . no
C30 H30B 0.9606 . . no
C30 H30C 0.9608 . . no
C36 H36A 0.9609 . . no
C36 H36B 0.9594 . . no
C36 H36C 0.9598 . . no
C37 H37A 0.9598 . . no
C37 H37B 0.9606 . . no
C37 H37C 0.9596 . . no
C38 H38A 0.9602 . . no
C38 H38B 0.9587 . . no
C38 H38C 0.9606 . . no
C39 H39A 0.9589 . . no
C39 H39B 0.9619 . . no
C39 H39C 0.9603 . . no
C40 H40A 0.9598 . . no
C40 H40B 0.9595 . . no
C40 H40C 0.9599 . . no
C46 H46A 0.9595 . . no
C46 H46B 0.9602 . . no
C46 H46C 0.9590 . . no
C47 H47A 0.9599 . . no
C47 H47B 0.9615 . . no
C47 H47C 0.9593 . . no
C48 H48A 0.9606 . . no
C48 H48B 0.9604 . . no
C48 H48C 0.9608 . . no
C49 H49A 0.9602 . . no
C49 H49B 0.9604 . . no
C49 H49C 0.9595 . . no
C50 H50A 0.9585 . . no
C50 H50B 0.9599 . . no
C50 H50C 0.9605 . . no
C56 H56A 0.9600 . . no
C56 H56B 0.9602 . . no
C56 H56C 0.9603 . . no
C57 H57A 0.9599 . . no
C57 H57B 0.9591 . . no
C57 H57C 0.9606 . . no
C58 H58A 0.9606 . . no
C58 H58B 0.9601 . . no
C58 H58C 0.9600 . . no
C59 H59A 0.9597 . . no
C59 H59B 0.9613 . . no
C59 H59C 0.9593 . . no
C60 H60A 0.9605 . . no
C60 H60B 0.9600 . . no
C60 H60C 0.9602 . . no
C66 H66A 0.9600 . . no
C66 H66B 0.9613 . . no
C66 H66C 0.9597 . . no
C67 H67A 0.9602 . . no
C67 H67B 0.9586 . . no
C67 H67C 0.9607 . . no
C68 H68A 0.9592 . . no
C68 H68B 0.9603 . . no
C68 H68C 0.9599 . . no
C69 H69A 0.9607 . . no
C69 H69B 0.9595 . . no
C69 H69C 0.9604 . . no
C70 H70A 0.9592 . . no
C70 H70B 0.9596 . . no
C70 H70C 0.9603 . . no
C76 H76A 0.9604 . . no
C76 H76B 0.9605 . . no
C76 H76C 0.9595 . . no
C77 H77A 0.9601 . . no
C77 H77B 0.9604 . . no
C77 H77C 0.9596 . . no
C78 H78A 0.9591 . . no
C78 H78B 0.9605 . . no
C78 H78C 0.9594 . . no
C79 H79A 0.9609 . . no
C79 H79B 0.9593 . . no
C79 H79C 0.9599 . . no
C80 H80A 0.9607 . . no
C80 H80B 0.9606 . . no
C80 H80C 0.9595 . . no

loop_
_geom_contact_atom_site_label_1
_geom_contact_atom_site_label_2
_geom_contact_distance
_geom_contact_site_symmetry_1
_geom_contact_site_symmetry_2
_geom_contact_publ_flag
Mo1 Cu1 4.1002(18) . . no
Mo1 Cu7 4.0605(18) . . no
Mo2 Cu7 4.0444(18) . . no
Mo2 Cu1 4.1338(18) . . no
Mo3 Cu5 4.1067(18) . . no
Mo3 Cu4 4.0522(18) . . no
Mo4 Cu4 4.0607(18) . . no
Mo4 Cu5 4.1022(18) . . no
Mo5 Cu8 4.0386(17) . 1_565 no
Mo5 Cu6 4.1174(18) . . no
Mo6 Cu8 4.0075(17) . 1_565 no
Mo6 Cu6 4.1265(18) . . no
Mo7 Cu2 4.1357(18) . . no
Mo7 Cu3 4.0363(17) . . no
Mo8 Cu3 4.0288(17) . . no
Mo8 Cu2 4.1059(17) . . no
Mo1 H9B 3.5137 . . no
Mo1 H10C 3.5724 . . no
Mo2 H19A 3.6041 . . no
Mo2 H20A 3.5923 . . no
Mo2 H19B 3.6071 . . no
Mo3 H29B 3.5858 . . no
Mo3 H30A 3.5936 . . no
Mo3 H30B 3.5985 . . no
Mo4 H39C 3.4639 . . no
Mo4 H40C 3.6479 . . no
Mo4 H40B 3.5837 . . no
Mo5 H49B 3.5583 . . no
Mo5 H50B 3.5760 . . no
Mo6 H59B 3.5779 . . no
Mo6 H60A 3.6087 . . no
Mo6 H60B 3.6362 . . no
Mo7 H70B 3.5394 . . no
Mo7 H69A 3.6517 . . no
Mo7 H69B 3.5579 . . no
Mo8 H79A 3.5585 . . no
Mo8 H79B 3.6146 . . no
Mo8 H80B 3.5237 . . no
Br1 Br2 3.6800(18) . . no
Br2 Br1 3.6800(18) . . no
Br3 Br4 3.6096(17) . . no
Br4 Br3 3.6096(17) . . no
Br5 Br6 3.6679(18) . . no
Br6 Br5 3.6679(18) . . no
Br7 Br8 3.6232(17) . . no
Br8 Br7 3.6232(17) . . no
Br1 H19B 3.0410 . . no
Br1 H20A 3.0644 . . no
Br1 H28B 3.2180 . . no
Br1 H79A 2.8978 . . no
Br1 H80B 3.0187 . . no
Br1 H27B 3.1363 . . no
Br2 H10C 2.9431 . . no
Br2 H6A 2.9883 . . no
Br2 H70B 3.0342 . . no
Br2 H66B 2.9899 . . no
Br2 H38B 3.2082 . . no
Br3 H18A 2.8630 . 1_565 no
Br3 H28C 2.9596 . . no
Br3 H76C 3.0026 . . no
Br3 H80A 2.9571 . . no
Br3 H17C 2.9331 . 1_565 no
Br3 H29B 3.0270 . . no
Br4 H8A 2.9209 . 1_565 no
Br4 H38A 2.8719 . . no
Br4 H7B 2.8248 . 1_565 no
Br4 H69A 2.9653 . . no
Br4 H70C 2.9458 . . no
Br4 H39C 3.0469 . . no
Br5 H16B 3.1898 . 1_565 no
Br5 H17B 3.2344 . 1_565 no
Br5 H29C 2.9940 . . no
Br5 H30A 2.9626 . . no
Br5 H46C 3.0094 . . no
Br5 H47B 2.9656 . . no
Br6 H39B 3.0886 . . no
Br6 H8B 3.1730 . 1_565 no
Br6 H9B 3.2160 . 1_565 no
Br6 H60A 3.0236 . . no
Br6 H40C 2.9674 . . no
Br6 H56C 3.0706 . . no
Br7 H20B 3.0065 . . no
Br7 H26C 2.8069 . . no
Br7 H16A 2.8643 . . no
Br7 H47C 2.9462 . 1_545 no
Br7 H48A 2.9237 . 1_545 no
Br7 H27A 2.8117 . . no
Br8 H9C 2.9402 . . no
Br8 H10B 3.0227 . . no
Br8 H36B 2.9853 . . no
Br8 H37B 2.8937 . . no
Br8 H56B 2.8851 . 1_545 no
Br8 H57B 2.9185 . 1_545 no
As1 Cu4 3.396(2) . 1_545 no
As1 Cu5 3.6514(19) . 1_545 no
As1 C3 3.476(11) . . no
As1 C8 3.473(12) . . no
As1 C12 3.461(11) . . no
As1 C17 3.493(13) . . no
As2 C7 3.551(12) . . no
As2 C13 3.462(12) . . no
As2 C2 3.462(11) . . no
As2 C18 3.501(12) . . no
As3 C21 3.452(12) . . no
As3 C26 3.535(12) . . no
As3 C36 3.514(13) . . no
As3 C31 3.460(13) . . no
As4 Cu7 3.365(2) . . no
As4 Cu1 3.6238(19) . . no
As4 C32 3.489(12) . . no
As4 C22 3.474(12) . . no
As4 C37 3.533(13) . . no
As4 C27 3.465(12) . . no
As5 C58 3.453(15) . . no
As5 C53 3.439(12) . . no
As5 C49 3.476(13) . . no
As5 C44 3.450(12) . . no
As6 C50 3.508(13) . . no
As6 C54 3.435(12) . . no
As6 C45 3.457(12) . . no
As6 C59 3.473(13) . . no
As7 C68 3.509(13) . . no
As7 C63 3.467(13) . . no
As7 C72 3.445(12) . . no
As7 C77 3.485(13) . . no
As8 C73 3.435(13) . . no
As8 C62 3.466(13) . . no
As8 C78 3.497(14) . . no
As8 C67 3.477(12) . . no
As1 H17B 3.0763 . . no
As1 H8A 3.1845 . . no
As2 H7A 3.2181 . . no
As2 H59C 3.2152 . 1_546 no
As2 H18B 3.1755 . . no
As3 H26B 3.1764 . . no
As3 H36C 3.0297 . . no
As4 H27A 3.2124 . . no
As4 H37B 3.2249 . . no
As4 H27B 3.2170 . . no
As5 H58A 3.0468 . . no
As5 H49B 3.1121 . . no
As6 H50B 3.1185 . . no
As6 H18B 3.1087 . 1_564 no
As6 H59B 3.1398 . . no
As7 H68B 3.2012 . . no
As7 H77C 3.1561 . . no
As8 H36C 3.2333 . 1_556 no
As8 H67C 3.0720 . . no
As8 H78C 3.2344 . . no
Cu1 As4 3.6238(19) . . no
Cu1 S2 3.232(4) . . no
Cu1 C10 3.947(12) . . no
Cu1 C20 4.099(12) . . no
Cu2 C80 3.995(12) . . no
Cu2 S5 3.778(3) . . no
Cu2 S11 3.205(3) . . no
Cu2 C70 4.048(13) . . no
Cu3 C80 3.954(12) . . no
Cu3 C70 3.981(13) . . no
Cu3 S5 3.982(3) . . no
Cu3 S10 3.053(3) . . no
Cu4 C29 3.959(13) . . no
Cu4 S5 3.117(3) . . no
Cu4 C39 3.937(12) . . no
Cu4 As1 3.396(2) . 1_565 no
Cu5 C39 3.973(12) . . no
Cu5 S4 3.202(4) . . no
Cu5 C29 4.022(13) . . no
Cu5 As1 3.6514(19) . 1_565 no
Cu6 C47 4.030(12) . . no
Cu6 S1 3.809(3) . 1_565 no
Cu6 C56 4.043(13) . . no
Cu6 S8 3.187(3) . . no
Cu7 C10 3.991(12) . . no
Cu7 As4 3.365(2) . . no
Cu7 S1 3.097(3) . . no
Cu7 C20 3.990(12) . . no
Cu8 S7 3.025(3) . 1_545 no
Cu8 C56 3.915(13) . 1_545 no
Cu8 C47 4.026(12) . 1_545 no
Cu8 S1 3.936(3) . . no
Cu1 H20A 3.2950 . . no
Cu1 H10C 3.1301 . . no
Cu1 H6A 3.5015 . . no
Cu1 H19B 3.6241 . . no
Cu2 H66B 3.5593 . . no
Cu2 H79A 3.4214 . . no
Cu2 H80B 3.1119 . . no
Cu2 H70B 3.1962 . . no
Cu3 H76C 3.5974 . . no
Cu3 H69A 3.6221 . . no
Cu3 H80A 3.4229 . . no
Cu3 H70C 3.3797 . . no
Cu4 H39C 3.0440 . . no
Cu4 H29B 3.1654 . . no
Cu4 H38A 3.4854 . . no
Cu4 H28C 3.4652 . . no
Cu5 H40C 3.5618 . . no
Cu5 H29C 3.3319 . . no
Cu5 H39B 3.4371 . . no
Cu5 H30A 3.5446 . . no
Cu6 H56C 3.2737 . . no
Cu6 H60A 3.5759 . . no
Cu6 H47B 3.3928 . . no
Cu6 H46C 3.6982 . . no
Cu7 H16A 3.6849 . . no
Cu7 H20B 3.3378 . . no
Cu7 H27A 3.6130 . . no
Cu7 H10B 3.3269 . . no
Cu8 H47C 3.2114 . 1_545 no
Cu8 H48A 3.5755 . 1_545 no
Cu8 H56B 3.1929 . 1_545 no
Cu8 H57B 3.4310 . 1_545 no
S1 Cu6 3.809(3) . 1_545 no
S1 Cu7 3.097(3) . . no
S1 Cu8 3.936(3) . . no
S1 S3 2.862(4) . . no
S1 C4 3.453(11) . . no
S1 C9 3.531(12) . . no
S1 C11 3.448(11) . . no
S1 C16 3.535(12) . . no
S2 C19 3.547(13) . . no
S2 C1 3.436(12) . . no
S2 Cu1 3.232(4) . . no
S2 S3 2.868(4) . . no
S2 C6 3.539(12) . . no
S2 C14 3.458(12) . . no
S3 S1 2.862(4) . . no
S3 C5 3.463(11) . . no
S3 C10 3.503(12) . . no
S3 S2 2.868(4) . . no
S3 C20 3.547(12) . . no
S3 C15 3.473(11) . . no
S4 S6 2.866(4) . . no
S4 Cu5 3.202(4) . . no
S4 C25 3.458(12) . . no
S4 C30 3.523(12) . . no
S4 C35 3.442(12) . . no
S4 C40 3.509(13) . . no
S5 C38 3.513(13) . . no
S5 C33 3.458(12) . . no
S5 C28 3.534(13) . . no
S5 C23 3.460(12) . . no
S5 Cu3 3.982(3) . . no
S5 Cu4 3.117(3) . . no
S5 Cu2 3.778(3) . . no
S5 S6 2.875(4) . . no
S6 C29 3.511(13) . . no
S6 C34 3.445(12) . . no
S6 C24 3.473(12) . . no
S6 C39 3.460(12) . . no
S6 S4 2.866(4) . . no
S6 S5 2.875(4) . . no
S7 C57 3.473(14) . . no
S7 C43 3.435(13) . . no
S7 C48 3.494(13) . . no
S7 C52 3.445(13) . . no
S7 S9 2.845(4) . . no
S7 Cu8 3.025(3) . 1_565 no
S8 C60 3.530(14) . . no
S8 S9 2.833(4) . . no
S8 C41 3.448(12) . . no
S8 C55 3.463(12) . . no
S8 Cu6 3.187(3) . . no
S8 C46 3.500(13) . . no
S9 S7 2.845(4) . . no
S9 C51 3.472(12) . . no
S9 S8 2.833(4) . . no
S9 C56 3.511(13) . . no
S9 C47 3.539(12) . . no
S9 C42 3.467(11) . . no
S10 C64 3.455(12) . . no
S10 C69 3.508(13) . . no
S10 C76 3.496(12) . . no
S10 S12 2.848(4) . . no
S10 Cu3 3.053(3) . . no
S10 C71 3.431(12) . . no
S11 C79 3.510(13) . . no
S11 C61 3.456(11) . . no
S11 Cu2 3.205(3) . . no
S11 C74 3.466(11) . . no
S11 S12 2.836(4) . . no
S11 C66 3.503(14) . . no
S12 C70 3.518(13) . . no
S12 S10 2.848(4) . . no
S12 C75 3.476(12) . . no
S12 S11 2.836(4) . . no
S12 C65 3.485(11) . . no
S12 C80 3.522(12) . . no
S1 H9B 3.0195 . . no
S1 H16B 3.1227 . . no
S3 H10C 3.1617 . . no
S4 H30B 3.1999 . . no
S4 H40B 3.1228 . . no
S4 H78C 3.1312 . 1_554 no
S5 H28C 3.0639 . . no
S5 H38A 3.1932 . . no
S6 H39C 2.9773 . . no
S8 H46B 2.9748 . . no
S9 H47C 3.1904 . . no
S10 H76B 3.1999 . . no
S10 H69B 3.1221 . . no
S12 H70B 3.1041 . . no
S12 H80B 3.0513 . . no
C1 S2 3.436(12) . . no
C1 C3 2.329(16) . . no
C1 C4 2.319(14) . . no
C1 C7 2.625(17) . . no
C1 C10 2.610(16) . . no
C2 As2 3.462(11) . . no
C2 C4 2.335(14) . . no
C2 C5 2.313(16) . . no
C2 C6 2.610(16) . . no
C2 C8 2.639(15) . . no
C3 C5 2.325(17) . . no
C3 As1 3.476(11) . . no
C3 C1 2.329(16) . . no
C3 C7 2.609(14) . . no
C3 C9 2.618(15) . . no
C4 S1 3.453(11) . . no
C4 C2 2.335(14) . . no
C4 C8 2.590(16) . . no
C4 C1 2.319(14) . . no
C4 C10 2.608(17) . . no
C5 S3 3.463(11) . . no
C5 C3 2.325(17) . . no
C5 C6 2.625(14) . . no
C5 C2 2.313(16) . . no
C5 C9 2.639(14) . . no
C8 C39 3.251(17) . 1_545 no
C9 C56 3.447(15) . 1_545 no
C9 S1 3.531(12) . . no
C10 Cu7 3.991(12) . . no
C10 C37 3.257(17) . . no
C10 S3 3.503(12) . . no
C10 Cu1 3.947(12) . . no
C11 C13 2.329(16) . . no
C11 C17 2.604(17) . . no
C11 S1 3.448(11) . . no
C11 C20 2.610(18) . . no
C11 C14 2.304(14) . . no
C12 C15 2.344(16) . . no
C12 As1 3.461(11) . . no
C12 C14 2.313(17) . . no
C12 C18 2.597(15) . . no
C12 C16 2.604(16) . . no
C13 C11 2.329(16) . . no
C13 C17 2.620(17) . . no
C13 As2 3.462(12) . . no
C13 C19 2.620(18) . . no
C13 C15 2.357(17) . . no
C14 C18 2.616(18) . . no
C14 C11 2.304(14) . . no
C14 S2 3.458(12) . . no
C14 C12 2.313(17) . . no
C14 C20 2.595(17) . . no
C15 C19 2.608(15) . . no
C15 C12 2.344(16) . . no
C15 C16 2.619(15) . . no
C15 C13 2.357(17) . . no
C15 S3 3.473(11) . . no
C16 C47 3.404(14) . 1_545 no
C17 C29 3.238(17) . 1_545 no
C19 S2 3.547(13) . . no
C20 Cu7 3.990(12) . . no
C20 Cu1 4.099(12) . . no
C20 C27 3.249(17) . . no
C20 S3 3.547(12) . . no
C21 C23 2.325(17) . . no
C21 As3 3.452(12) . . no
C21 C30 2.617(18) . . no
C21 C24 2.301(17) . . no
C21 C27 2.632(17) . . no
C22 C25 2.351(17) . . no
C22 As4 3.474(12) . . no
C22 C24 2.315(17) . . no
C22 C26 2.630(16) . . no
C22 C28 2.615(15) . . no
C23 C27 2.622(17) . . no
C23 C29 2.608(18) . . no
C23 C25 2.341(16) . . no
C23 C21 2.325(17) . . no
C23 S5 3.460(12) . . no
C24 C22 2.315(17) . . no
C24 C30 2.610(15) . . no
C24 C21 2.301(17) . . no
C24 C28 2.601(15) . . no
C24 S6 3.473(12) . . no
C25 C26 2.655(18) . . no
C25 C23 2.341(16) . . no
C25 S4 3.458(12) . . no
C25 C29 2.608(18) . . no
C25 C22 2.351(17) . . no
C27 C20 3.249(17) . . no
C28 C80 3.472(14) . . no
C29 Cu5 4.022(13) . . no
C29 C17 3.238(17) . 1_565 no
C29 Cu4 3.959(13) . . no
C29 S6 3.511(13) . . no
C30 S4 3.523(12) . . no
C31 C33 2.320(17) . . no
C31 As3 3.460(13) . . no
C31 C40 2.624(18) . . no
C31 C37 2.605(16) . . no
C31 C34 2.328(18) . . no
C32 C35 2.317(16) . . no
C32 C36 2.641(14) . . no
C32 As4 3.489(12) . . no
C32 C38 2.608(15) . . no
C32 C34 2.330(17) . . no
C33 C35 2.297(16) . . no
C33 S5 3.458(12) . . no
C33 C37 2.610(16) . . no
C33 C39 2.604(17) . . no
C33 C31 2.320(17) . . no
C34 C31 2.328(18) . . no
C34 C38 2.613(16) . . no
C34 C32 2.330(17) . . no
C34 C40 2.636(15) . . no
C34 S6 3.445(12) . . no
C35 C32 2.317(16) . . no
C35 C36 2.613(17) . . no
C35 C33 2.297(16) . . no
C35 S4 3.442(12) . . no
C35 C39 2.612(17) . . no
C37 C10 3.257(17) . . no
C38 C70 3.421(15) . . no
C39 Cu4 3.937(12) . . no
C39 C8 3.251(17) . 1_565 no
C39 Cu5 3.973(12) . . no
C39 S6 3.460(12) . . no
C40 S4 3.509(13) . . no
C41 C50 2.648(17) . . no
C41 C43 2.314(18) . . no
C41 C47 2.617(16) . . no
C41 C44 2.313(19) . . no
C41 S8 3.448(12) . . no
C42 C45 2.298(17) . . no
C42 C48 2.58(2) . . no
C42 S9 3.467(11) . . no
C42 C44 2.298(16) . . no
C42 C46 2.631(18) . . no
C43 S7 3.435(13) . . no
C43 C49 2.584(17) . . no
C43 C45 2.292(18) . . no
C43 C41 2.314(18) . . no
C43 C47 2.617(16) . . no
C44 C41 2.313(19) . . no
C44 C42 2.298(16) . . no
C44 C48 2.588(18) . . no
C44 As5 3.450(12) . . no
C44 C50 2.61(2) . . no
C45 C43 2.292(18) . . no
C45 C42 2.298(17) . . no
C45 C49 2.602(19) . . no
C45 C46 2.631(18) . . no
C45 As6 3.457(12) . . no
C47 C16 3.404(14) . 1_565 no
C47 Cu6 4.030(12) . . no
C47 Cu8 4.026(12) . 1_565 no
C49 As5 3.476(13) . . no
C50 As6 3.508(13) . . no
C51 S9 3.472(12) . . no
C51 C53 2.301(16) . . no
C51 C57 2.62(2) . . no
C51 C60 2.61(2) . . no
C51 C54 2.277(17) . . no
C52 C54 2.303(19) . . no
C52 S7 3.445(13) . . no
C52 C55 2.29(2) . . no
C52 C56 2.623(17) . . no
C52 C58 2.593(17) . . no
C53 C57 2.595(18) . . no
C53 C51 2.301(16) . . no
C53 As5 3.439(12) . . no
C53 C59 2.637(19) . . no
C53 C55 2.304(19) . . no
C54 C52 2.303(19) . . no
C54 C60 2.62(2) . . no
C54 C51 2.277(17) . . no
C54 C58 2.62(2) . . no
C54 As6 3.435(12) . . no
C55 C56 2.598(16) . . no
C55 C52 2.29(2) . . no
C55 C53 2.304(19) . . no
C55 S8 3.463(12) . . no
C55 C59 2.622(15) . . no
C56 Cu8 3.915(13) . 1_565 no
C56 Cu6 4.043(13) . . no
C56 C9 3.447(15) . 1_565 no
C59 As6 3.473(13) . . no
C60 S8 3.530(14) . . no
C61 S11 3.456(11) . . no
C61 C67 2.634(14) . . no
C61 C70 2.605(16) . . no
C61 C63 2.300(18) . . no
C61 C64 2.303(18) . . no
C62 As8 3.466(13) . . no
C62 C66 2.603(18) . . no
C62 C65 2.300(16) . . no
C62 C64 2.312(18) . . no
C62 C68 2.646(19) . . no
C63 As7 3.467(13) . . no
C63 C61 2.300(18) . . no
C63 C67 2.640(19) . . no
C63 C65 2.287(16) . . no
C63 C69 2.610(19) . . no
C64 S10 3.455(12) . . no
C64 C61 2.303(18) . . no
C64 C70 2.627(17) . . no
C64 C62 2.312(18) . . no
C64 C68 2.627(17) . . no
C65 C66 2.623(19) . . no
C65 C63 2.287(16) . . no
C65 S12 3.485(11) . . no
C65 C62 2.300(16) . . no
C65 C69 2.608(18) . . no
C69 S10 3.508(13) . . no
C70 S12 3.518(13) . . no
C70 C38 3.421(15) . . no
C70 Cu2 4.048(13) . . no
C70 Cu3 3.981(13) . . no
C71 C74 2.312(17) . . no
C71 C80 2.633(16) . . no
C71 C73 2.309(17) . . no
C71 S10 3.431(12) . . no
C71 C77 2.625(17) . . no
C72 C75 2.288(17) . . no
C72 C76 2.622(17) . . no
C72 As7 3.445(12) . . no
C72 C78 2.618(18) . . no
C72 C74 2.311(17) . . no
C73 C77 2.608(18) . . no
C73 C71 2.309(17) . . no
C73 C79 2.656(18) . . no
C73 As8 3.435(13) . . no
C73 C75 2.310(16) . . no
C74 C80 2.595(15) . . no
C74 C78 2.637(14) . . no
C74 C71 2.312(17) . . no
C74 C72 2.311(17) . . no
C74 S11 3.466(11) . . no
C75 C72 2.288(17) . . no
C75 S12 3.476(12) . . no
C75 C79 2.608(19) . . no
C75 C73 2.310(16) . . no
C75 C76 2.638(18) . . no
C79 S11 3.510(13) . . no
C80 Cu2 3.995(12) . . no
C80 Cu3 3.954(12) . . no
C80 C28 3.472(14) . . no
C80 S12 3.522(12) . . no
C2 H17A 2.8392 . 1_455 no
C3 H17A 2.8244 . 1_455 no
C4 H16C 2.9277 . 1_455 no
C5 H16C 2.8695 . 1_455 no
C6 H10C 2.9650 . . no
C6 H7A 2.9846 . . no
C7 H17A 3.0449 . 1_455 no
C7 H6B 2.8449 . . no
C7 H8A 2.9853 . . no
C8 H39B 3.0900 . 1_545 no
C8 H9B 2.9681 . . no
C8 H39C 2.9787 . 1_545 no
C8 H7B 2.8748 . . no
C9 H8B 2.7800 . . no
C9 H10B 2.8891 . . no
C10 H37A 2.9605 . . no
C10 H37B 3.0140 . . no
C10 H16C 2.9522 . 1_455 no
C10 H9C 2.8548 . . no
C10 H6A 3.0087 . . no
C13 H6C 2.9672 . 1_655 no
C14 H6C 2.7221 . 1_655 no
C15 H6C 3.0126 . 1_655 no
C16 H10A 2.9762 . 1_655 no
C16 H17B 2.9256 . . no
C16 H47C 3.0924 . 1_545 no
C16 H20B 2.9017 . . no
C17 H16B 2.8855 . . no
C17 H29B 2.9535 . 1_545 no
C17 H7C 3.0362 . 1_655 no
C17 H18A 2.8854 . . no
C17 H29C 3.0960 . 1_545 no
C18 H50A 3.0841 . 1_546 no
C18 H19A 2.8998 . . no
C18 H17C 2.8731 . . no
C19 H49C 3.0743 . 1_546 no
C19 H20A 2.9215 . . no
C19 H18B 2.9551 . . no
C20 H27A 3.0493 . . no
C20 H27C 3.0877 . . no
C20 H27B 3.0583 . . no
C20 H19B 2.8789 . . no
C20 H16A 2.9029 . . no
C22 H38C 2.9229 . 1_655 no
C23 H38C 2.9263 . 1_655 no
C24 H39A 2.8864 . 1_655 no
C25 H39A 2.9255 . 1_655 no
C26 H30B 2.9081 . . no
C26 H27A 2.9519 . . no
C27 H28B 2.7671 . . no
C27 H38C 3.0765 . 1_655 no
C27 H20B 2.9109 . . no
C27 H20A 3.0432 . . no
C27 H26C 2.8585 . . no
C28 H27B 2.8898 . . no
C28 H29B 2.9183 . . no
C29 H30A 2.9325 . . no
C29 H17C 2.9947 . 1_565 no
C29 H17B 2.9877 . 1_565 no
C29 H8C 3.0619 . 1_665 no
C30 H26B 3.0189 . . no
C30 H29C 2.8719 . . no
C31 H26A 2.6933 . 1_455 no
C32 H26A 3.0191 . 1_455 no
C35 H26A 2.8591 . 1_455 no
C36 H26A 3.0915 . 1_455 no
C36 H40B 2.9248 . . no
C36 H37B 2.9415 . . no
C37 H38B 2.8583 . . no
C37 H36B 2.7854 . . no
C37 H10B 2.9558 . . no
C38 H39C 3.0348 . . no
C38 H27C 3.0380 . 1_455 no
C38 H37A 2.8904 . . no
C39 H8A 2.9710 . 1_565 no
C39 H8B 3.0942 . 1_565 no
C39 H40C 2.9190 . . no
C39 H38A 2.9675 . . no
C40 H39B 2.8312 . . no
C40 H68B 2.9743 . 1_554 no
C40 H36C 3.0703 . . no
C41 H56A 2.8821 . 1_655 no
C42 H56A 2.9292 . 1_655 no
C43 H57C 2.9821 . 1_655 no
C44 H57C 3.0002 . 1_655 no
C46 H47B 2.8655 . . no
C46 H50B 3.0105 . . no
C46 H56A 3.0169 . 1_655 no
C47 H48A 2.8871 . . no
C47 H46C 2.8559 . . no
C47 H56A 3.0782 . 1_655 no
C48 H49B 2.8965 . . no
C48 H47C 2.9669 . . no
C49 H57C 3.0949 . 1_655 no
C49 H50A 2.8619 . . no
C49 H48B 2.8168 . . no
C50 H49C 2.8857 . . no
C50 H46B 3.0523 . . no
C53 H50C 3.0936 . 1_455 no
C54 H50C 2.7591 . 1_455 no
C55 H50C 2.9583 . 1_455 no
C56 H57B 2.9371 . . no
C56 H60A 2.9822 . . no
C57 H49A 3.0772 . 1_455 no
C57 H56B 2.8518 . . no
C57 H58B 2.7836 . . no
C58 H59C 2.9079 . . no
C58 H57A 2.8252 . . no
C59 H7A 2.8439 . 1_564 no
C59 H60B 2.8342 . . no
C59 H58A 3.0806 . . no
C60 H59B 2.9323 . . no
C60 H56C 2.9575 . . no
C61 H79C 2.9650 . 1_455 no
C62 H79C 2.9225 . 1_455 no
C64 H80C 2.8340 . 1_455 no
C65 H80C 2.8284 . 1_455 no
C66 H70B 2.9633 . . no
C66 H67C 3.0211 . . no
C67 H66A 2.8704 . . no
C67 H79C 3.0425 . 1_455 no
C67 H68B 3.0093 . . no
C68 H69B 2.9239 . . no
C68 H67B 2.8725 . . no
C69 H70C 2.8817 . . no
C69 H68A 2.8317 . . no
C69 H80C 3.0777 . 1_455 no
C70 H80C 3.0998 . 1_455 no
C70 H69A 2.9155 . . no
C70 H66B 2.9064 . . no
C71 H68C 2.9691 . 1_655 no
C72 H68C 2.7291 . 1_655 no
C73 H68C 2.9509 . 1_655 no
C76 H77C 2.9289 . . no
C76 H80A 2.8652 . . no
C77 H78C 2.9442 . . no
C77 H76B 2.8892 . . no
C78 H77B 2.8955 . . no
C78 H79B 2.9032 . . no
C78 H26B 2.8768 . 1_556 no
C79 H78B 2.9051 . . no
C79 H80B 2.9983 . . no
C79 H67A 3.0643 . 1_655 no
C80 H69C 3.0371 . 1_655 no
C80 H76C 2.9764 . . no
C80 H79A 2.9066 . . no
H6A Br2 2.9883 . . no
H6A Cu1 3.5015 . . no
H6A C10 3.0087 . . no
H6A H10C 2.4974 . . no
H6B C7 2.8449 . . no
H6B H7A 2.3810 . . no
H6C C13 2.9672 . 1_455 no
H6C C14 2.7221 . 1_455 no
H6C C15 3.0126 . 1_455 no
H7A As2 3.2181 . . no
H7A C6 2.9846 . . no
H7A C59 2.8439 . 1_546 no
H7A H6B 2.3810 . . no
H7A H59A 2.3906 . 1_546 no
H7A H59C 2.5484 . 1_546 no
H7B Br4 2.8248 . 1_545 no
H7B C8 2.8748 . . no
H7B H8A 2.3910 . . no
H7C C17 3.0362 . 1_455 no
H7C H17A 2.5096 . 1_455 no
H7C H18C 2.5963 . 1_455 no
H8A Br4 2.9209 . 1_545 no
H8A As1 3.1845 . . no
H8A C7 2.9853 . . no
H8A C39 2.9710 . 1_545 no
H8A H7B 2.3910 . . no
H8A H39C 2.4498 . 1_545 no
H8B Br6 3.1730 . 1_545 no
H8B C9 2.7800 . . no
H8B C39 3.0942 . 1_545 no
H8B H9B 2.3643 . . no
H8C C29 3.0619 . 1_445 no
H8C H17A 2.5793 . 1_455 no
H8C H29A 2.2380 . 1_445 no
H9B Mo1 3.5137 . . no
H9B Br6 3.2160 . 1_545 no
H9B S1 3.0195 . . no
H9B C8 2.9681 . . no
H9B H8B 2.3643 . . no
H9C Br8 2.9402 . . no
H9C C10 2.8548 . . no
H9C H10B 2.2742 . . no
H10A C16 2.9762 . 1_455 no
H10A H16C 2.3870 . 1_455 no
H10A H20C 2.5683 . 1_455 no
H10B Br8 3.0227 . . no
H10B Cu7 3.3269 . . no
H10B C9 2.8891 . . no
H10B C37 2.9558 . . no
H10B H9C 2.2742 . . no
H10B H37B 2.4565 . . no
H10C Mo1 3.5724 . . no
H10C Br2 2.9431 . . no
H10C Cu1 3.1301 . . no
H10C S3 3.1617 . . no
H10C C6 2.9650 . . no
H10C H6A 2.4974 . . no
H10C H37A 2.5910 . . no
H16A Br7 2.8643 . . no
H16A Cu7 3.6849 . . no
H16A C20 2.9029 . . no
H16A H20B 2.3257 . . no
H16B Br5 3.1898 . 1_545 no
H16B S1 3.1227 . . no
H16B C17 2.8855 . . no
H16B H17B 2.4058 . . no
H16C C4 2.9277 . 1_655 no
H16C C5 2.8695 . 1_655 no
H16C C10 2.9522 . 1_655 no
H16C H10A 2.3870 . 1_655 no
H17A C2 2.8392 . 1_655 no
H17A C3 2.8244 . 1_655 no
H17A C7 3.0449 . 1_655 no
H17A H7C 2.5096 . 1_655 no
H17A H8C 2.5793 . 1_655 no
H17B Br5 3.2344 . 1_545 no
H17B As1 3.0763 . . no
H17B C16 2.9256 . . no
H17B C29 2.9877 . 1_545 no
H17B H16B 2.4058 . . no
H17B H29C 2.5861 . 1_545 no
H17C Br3 2.9331 . 1_545 no
H17C C18 2.8731 . . no
H17C C29 2.9947 . 1_545 no
H17C H18A 2.2946 . . no
H17C H29B 2.4646 . 1_545 no
H18A Br3 2.8630 . 1_545 no
H18A C17 2.8854 . . no
H18A H17C 2.2946 . . no
H18B As2 3.1755 . . no
H18B As6 3.1087 . 1_546 no
H18B C19 2.9551 . . no
H18B H19A 2.4002 . . no
H18C H7C 2.5963 . 1_655 no
H18C H50A 2.5363 . 1_546 no
H19A Mo2 3.6041 . . no
H19A C18 2.8998 . . no
H19A H18B 2.4002 . . no
H19B Mo2 3.6071 . . no
H19B Br1 3.0410 . . no
H19B Cu1 3.6241 . . no
H19B C20 2.8789 . . no
H19B H20A 2.3692 . . no
H19C H49C 2.5328 . 1_546 no
H20A Mo2 3.5923 . . no
H20A Br1 3.0644 . . no
H20A Cu1 3.2950 . . no
H20A C19 2.9215 . . no
H20A C27 3.0432 . . no
H20A H19B 2.3692 . . no
H20A H27B 2.5824 . . no
H20B Br7 3.0065 . . no
H20B Cu7 3.3378 . . no
H20B C16 2.9017 . . no
H20B C27 2.9109 . . no
H20B H16A 2.3257 . . no
H20B H27A 2.4590 . . no
H20C H10A 2.5683 . 1_655 no
H26A C31 2.6933 . 1_655 no
H26A C32 3.0191 . 1_655 no
H26A C35 2.8591 . 1_655 no
H26A C36 3.0915 . 1_655 no
H26A H36A 2.5994 . 1_655 no
H26B As3 3.1764 . . no
H26B C30 3.0189 . . no
H26B C78 2.8768 . 1_554 no
H26B H30B 2.4493 . . no
H26B H78A 2.3920 . 1_554 no
H26C Br7 2.8069 . . no
H26C C27 2.8585 . . no
H26C H27A 2.3476 . . no
H27A Br7 2.8117 . . no
H27A As4 3.2124 . . no
H27A Cu7 3.6130 . . no
H27A C20 3.0493 . . no
H27A C26 2.9519 . . no
H27A H20B 2.4590 . . no
H27A H26C 2.3476 . . no
H27B Br1 3.1363 . . no
H27B As4 3.2170 . . no
H27B C20 3.0583 . . no
H27B C28 2.8898 . . no
H27B H20A 2.5824 . . no
H27B H28B 2.2468 . . no
H27C C20 3.0877 . . no
H27C C38 3.0380 . 1_655 no
H27C H38C 2.4855 . 1_655 no
H28B Br1 3.2180 . . no
H28B C27 2.7671 . . no
H28B H27B 2.2468 . . no
H28C Br3 2.9596 . . no
H28C Cu4 3.4652 . . no
H28C S5 3.0639 . . no
H28C H29B 2.5958 . . no
H29A H8C 2.2380 . 1_665 no
H29A H39A 2.5679 . 1_655 no
H29B Mo3 3.5858 . . no
H29B Br3 3.0270 . . no
H29B Cu4 3.1654 . . no
H29B C17 2.9535 . 1_565 no
H29B C28 2.9183 . . no
H29B H17C 2.4646 . 1_565 no
H29B H28C 2.5958 . . no
H29C Br5 2.9940 . . no
H29C Cu5 3.3319 . . no
H29C C17 3.0960 . 1_565 no
H29C C30 2.8719 . . no
H29C H17B 2.5861 . 1_565 no
H29C H30A 2.3451 . . no
H30A Mo3 3.5936 . . no
H30A Br5 2.9626 . . no
H30A Cu5 3.5446 . . no
H30A C29 2.9325 . . no
H30A H29C 2.3451 . . no
H30B Mo3 3.5985 . . no
H30B S4 3.1999 . . no
H30B C26 2.9081 . . no
H30B H26B 2.4493 . . no
H36A H26A 2.5994 . 1_455 no
H36A H67B 2.5820 . 1_554 no
H36B Br8 2.9853 . . no
H36B C37 2.7854 . . no
H36B H37B 2.3198 . . no
H36C As3 3.0297 . . no
H36C As8 3.2333 . 1_554 no
H36C C40 3.0703 . . no
H36C H40B 2.5405 . . no
H37A C10 2.9605 . . no
H37A C38 2.8904 . . no
H37A H10C 2.5910 . . no
H37A H38B 2.2838 . . no
H37B Br8 2.8937 . . no
H37B As4 3.2249 . . no
H37B C10 3.0140 . . no
H37B C36 2.9415 . . no
H37B H10B 2.4565 . . no
H37B H36B 2.3198 . . no
H38A Br4 2.8719 . . no
H38A Cu4 3.4854 . . no
H38A S5 3.1932 . . no
H38A C39 2.9675 . . no
H38A H39C 2.5570 . . no
H38B Br2 3.2082 . . no
H38B C37 2.8583 . . no
H38B H37A 2.2838 . . no
H38C C22 2.9229 . 1_455 no
H38C C23 2.9263 . 1_455 no
H38C C27 3.0765 . 1_455 no
H38C H27C 2.4855 . 1_455 no
H39A C24 2.8864 . 1_455 no
H39A C25 2.9255 . 1_455 no
H39A H29A 2.5679 . 1_455 no
H39B Br6 3.0886 . . no
H39B Cu5 3.4371 . . no
H39B C8 3.0900 . 1_565 no
H39B C40 2.8312 . . no
H39B H40C 2.2845 . . no
H39C Mo4 3.4639 . . no
H39C Br4 3.0469 . . no
H39C Cu4 3.0440 . . no
H39C S6 2.9773 . . no
H39C C8 2.9787 . 1_565 no
H39C C38 3.0348 . . no
H39C H8A 2.4498 . 1_565 no
H39C H38A 2.5570 . . no
H40A H68B 2.4237 . 1_554 no
H40B Mo4 3.5837 . . no
H40B S4 3.1228 . . no
H40B C36 2.9248 . . no
H40B H36C 2.5405 . . no
H40C Mo4 3.6479 . . no
H40C Br6 2.9674 . . no
H40C Cu5 3.5618 . . no
H40C C39 2.9190 . . no
H40C H39B 2.2845 . . no
H46A H56A 2.5451 . 1_655 no
H46A H60C 2.3894 . 1_655 no
H46B S8 2.9748 . . no
H46B C50 3.0523 . . no
H46B H50B 2.5794 . . no
H46C Br5 3.0094 . . no
H46C Cu6 3.6982 . . no
H46C C47 2.8559 . . no
H46C H47B 2.2518 . . no
H47A H56A 2.5883 . 1_655 no
H47B Br5 2.9656 . . no
H47B Cu6 3.3928 . . no
H47B C46 2.8655 . . no
H47B H46C 2.2518 . . no
H47C Br7 2.9462 . 1_565 no
H47C Cu8 3.2114 . 1_565 no
H47C S9 3.1904 . . no
H47C C16 3.0924 . 1_565 no
H47C C48 2.9669 . . no
H47C H48A 2.4155 . . no
H48A Br7 2.9237 . 1_565 no
H48A Cu8 3.5755 . 1_565 no
H48A C47 2.8871 . . no
H48A H47C 2.4155 . . no
H48B C49 2.8168 . . no
H48B H49B 2.3161 . . no
H48C H57C 2.5489 . 1_655 no
H49A C57 3.0772 . 1_655 no
H49A H57C 2.4264 . 1_655 no
H49A H66A 2.5116 . 1_664 no
H49B Mo5 3.5583 . . no
H49B As5 3.1121 . . no
H49B C48 2.8965 . . no
H49B H48B 2.3161 . . no
H49C C19 3.0743 . 1_564 no
H49C C50 2.8857 . . no
H49C H19C 2.5329 . 1_564 no
H49C H50A 2.2866 . . no
H50A C18 3.0841 . 1_564 no
H50A C49 2.8619 . . no
H50A H18C 2.5364 . 1_564 no
H50A H49C 2.2866 . . no
H50B Mo5 3.5760 . . no
H50B As6 3.1185 . . no
H50B C46 3.0105 . . no
H50B H46B 2.5794 . . no
H50C C53 3.0936 . 1_655 no
H50C C54 2.7591 . 1_655 no
H50C C55 2.9583 . 1_655 no
H50C H59A 2.5468 . 1_655 no
H56A C41 2.8821 . 1_455 no
H56A C42 2.9292 . 1_455 no
H56A C46 3.0169 . 1_455 no
H56A C47 3.0782 . 1_455 no
H56A H46A 2.5451 . 1_455 no
H56A H47A 2.5883 . 1_455 no
H56B Br8 2.8851 . 1_565 no
H56B Cu8 3.1929 . 1_565 no
H56B C57 2.8518 . . no
H56B H57B 2.3512 . . no
H56C Br6 3.0706 . . no
H56C Cu6 3.2737 . . no
H56C C60 2.9575 . . no
H56C H60A 2.4493 . . no
H57A C58 2.8252 . . no
H57A H58B 2.1967 . . no
H57B Br8 2.9185 . 1_565 no
H57B Cu8 3.4310 . 1_565 no
H57B C56 2.9371 . . no
H57B H56B 2.3512 . . no
H57C C43 2.9821 . 1_455 no
H57C C44 3.0002 . 1_455 no
H57C C49 3.0949 . 1_455 no
H57C H48C 2.5489 . 1_455 no
H57C H49A 2.4264 . 1_455 no
H58A As5 3.0468 . . no
H58A C59 3.0806 . . no
H58A H59C 2.5073 . . no
H58B C57 2.7836 . . no
H58B H57A 2.1967 . . no
H59A H7A 2.3906 . 1_564 no
H59A H50C 2.5468 . 1_455 no
H59B Mo6 3.5779 . . no
H59B As6 3.1398 . . no
H59B C60 2.9323 . . no
H59B H60B 2.3374 . . no
H59C As2 3.2152 . 1_564 no
H59C C58 2.9079 . . no
H59C H7A 2.5484 . 1_564 no
H59C H58A 2.5073 . . no
H60A Mo6 3.6087 . . no
H60A Br6 3.0236 . . no
H60A Cu6 3.5759 . . no
H60A C56 2.9822 . . no
H60A H56C 2.4493 . . no
H60B Mo6 3.6362 . . no
H60B C59 2.8342 . . no
H60B H59B 2.3374 . . no
H60C H46A 2.3894 . 1_455 no
H66A C67 2.8704 . . no
H66A H49A 2.5116 . 1_446 no
H66A H67C 2.4342 . . no
H66B Br2 2.9899 . . no
H66B Cu2 3.5593 . . no
H66B C70 2.9064 . . no
H66B H70B 2.4244 . . no
H67A C79 3.0643 . 1_455 no
H67A H79C 2.3748 . 1_455 no
H67B C68 2.8725 . . no
H67B H36A 2.5820 . 1_556 no
H67B H68B 2.4016 . . no
H67C As8 3.0720 . . no
H67C C66 3.0211 . . no
H67C H66A 2.4342 . . no
H68A C69 2.8317 . . no
H68A H69B 2.3261 . . no
H68B As7 3.2012 . . no
H68B C40 2.9743 . 1_556 no
H68B C67 3.0093 . . no
H68B H40A 2.4237 . 1_556 no
H68B H67B 2.4016 . . no
H68C C71 2.9691 . 1_455 no
H68C C72 2.7291 . 1_455 no
H68C C73 2.9509 . 1_455 no
H69A Mo7 3.6517 . . no
H69A Br4 2.9653 . . no
H69A Cu3 3.6221 . . no
H69A C70 2.9155 . . no
H69A H70C 2.3142 . . no
H69B Mo7 3.5579 . . no
H69B S10 3.1221 . . no
H69B C68 2.9239 . . no
H69B H68A 2.3261 . . no
H69C C80 3.0371 . 1_455 no
H69C H80C 2.5519 . 1_455 no
H70B Mo7 3.5394 . . no
H70B Br2 3.0342 . . no
H70B Cu2 3.1962 . . no
H70B S12 3.1041 . . no
H70B C66 2.9633 . . no
H70B H66B 2.4244 . . no
H70C Br4 2.9458 . . no
H70C Cu3 3.3797 . . no
H70C C69 2.8817 . . no
H70C H69A 2.3142 . . no
H76B S10 3.1999 . . no
H76B C77 2.8892 . . no
H76B H77C 2.3652 . . no
H76C Br3 3.0026 . . no
H76C Cu3 3.5974 . . no
H76C C80 2.9764 . . no
H76C H80A 2.3572 . . no
H77B C78 2.8955 . . no
H77B H78C 2.3734 . . no
H77C As7 3.1561 . . no
H77C C76 2.9289 . . no
H77C H76B 2.3652 . . no
H78A H26B 2.3920 . 1_556 no
H78B C79 2.9051 . . no
H78B H79B 2.3322 . . no
H78C As8 3.2344 . . no
H78C S4 3.1312 . 1_556 no
H78C C77 2.9442 . . no
H78C H77B 2.3734 . . no
H79A Mo8 3.5585 . . no
H79A Br1 2.8978 . . no
H79A Cu2 3.4214 . . no
H79A C80 2.9066 . . no
H79A H80B 2.4671 . . no
H79B Mo8 3.6146 . . no
H79B C78 2.9032 . . no
H79B H78B 2.3322 . . no
H79C C61 2.9650 . 1_655 no
H79C C62 2.9225 . 1_655 no
H79C C67 3.0425 . 1_655 no
H79C H67A 2.3748 . 1_655 no
H80A Br3 2.9571 . . no
H80A Cu3 3.4229 . . no
H80A C76 2.8652 . . no
H80A H76C 2.3572 . . no
H80B Mo8 3.5237 . . no
H80B Br1 3.0187 . . no
H80B Cu2 3.1119 . . no
H80B S12 3.0513 . . no
H80B C79 2.9983 . . no
H80B H79A 2.4671 . . no
H80C C64 2.8340 . 1_655 no
H80C C65 2.8284 . 1_655 no
H80C C69 3.0777 . 1_655 no
H80C C70 3.0998 . 1_655 no
H80C H69C 2.5519 . 1_655 no

loop_
_geom_hbond_atom_site_label_D
_geom_hbond_atom_site_label_H
_geom_hbond_atom_site_label_A
_geom_hbond_distance_DH
_geom_hbond_distance_HA
_geom_hbond_distance_DA
_geom_hbond_angle_DHA
_geom_hbond_site_symmetry_A
_geom_hbond_publ_flag
C7 H7B Br4 0.9600 2.8200 3.766(13) 167.00 1_545 yes
C8 H8A Br4 0.9600 2.9200 3.874(11) 172.00 1_545 yes
C16 H16A Br7 0.9600 2.8600 3.811(11) 169.00 . yes
C18 H18A Br3 0.9600 2.8600 3.810(13) 169.00 1_545 yes
C26 H26C Br7 0.9600 2.8100 3.752(13) 168.00 . yes
C27 H27A Br7 0.9600 2.8100 3.766(12) 173.00 . yes
C37 H37B Br8 0.9600 2.8900 3.853(12) 177.00 . yes
C38 H38A Br4 0.9600 2.8700 3.802(12) 163.00 . yes
C48 H48A Br7 0.9600 2.9200 3.883(12) 176.00 1_565 yes
C56 H56B Br8 0.9600 2.8900 3.842(13) 174.00 1_565 yes
C57 H57B Br8 0.9600 2.9200 3.861(12) 168.00 1_565 yes
C79 H79A Br1 0.9600 2.9000 3.846(12) 169.00 . yes

loop_
_geom_torsion_atom_site_label_1
_geom_torsion_atom_site_label_2
_geom_torsion_atom_site_label_3
_geom_torsion_atom_site_label_4
_geom_torsion
_geom_torsion_site_symmetry_1
_geom_torsion_site_symmetry_2
_geom_torsion_site_symmetry_3
_geom_torsion_site_symmetry_4
_geom_torsion_publ_flag
As1 Mo1 Mo2 As2 -73.85(5) . . . . no
As1 Mo1 Mo2 S1 59.51(9) . . . . no
As1 Mo1 Mo2 S2 -134.02(10) . . . . no
As1 Mo1 Mo2 S3 142.69(8) . . . . no
As1 Mo1 Mo2 C11 68.9(6) . . . . no
As1 Mo1 Mo2 C12 -3.7(5) . . . . no
As1 Mo1 Mo2 C13 -74.0(6) . . . . no
As1 Mo1 Mo2 C14 -146.9(6) . . . . no
As1 Mo1 Mo2 C15 140.6(5) . . . . no
As2 Mo1 Mo2 As1 73.85(5) . . . . no
As2 Mo1 Mo2 S1 133.36(10) . . . . no
As2 Mo1 Mo2 S2 -60.17(9) . . . . no
As2 Mo1 Mo2 S3 -143.46(8) . . . . no
As2 Mo1 Mo2 C11 142.8(6) . . . . no
As2 Mo1 Mo2 C12 70.2(5) . . . . no
As2 Mo1 Mo2 C13 -0.2(6) . . . . no
As2 Mo1 Mo2 C14 -73.1(6) . . . . no
As2 Mo1 Mo2 C15 -145.5(5) . . . . no
S1 Mo1 Mo2 As1 -59.51(9) . . . . no
S1 Mo1 Mo2 As2 -133.36(10) . . . . no
S1 Mo1 Mo2 S2 166.47(13) . . . . no
S1 Mo1 Mo2 S3 83.18(11) . . . . no
S1 Mo1 Mo2 C11 9.4(6) . . . . no
S1 Mo1 Mo2 C12 -63.2(6) . . . . no
S1 Mo1 Mo2 C13 -133.5(6) . . . . no
S1 Mo1 Mo2 C14 153.6(6) . . . . no
S1 Mo1 Mo2 C15 81.1(5) . . . . no
S2 Mo1 Mo2 As1 134.02(10) . . . . no
S2 Mo1 Mo2 As2 60.17(9) . . . . no
S2 Mo1 Mo2 S1 -166.47(13) . . . . no
S2 Mo1 Mo2 S3 -83.29(11) . . . . no
S2 Mo1 Mo2 C11 -157.1(6) . . . . no
S2 Mo1 Mo2 C12 130.4(6) . . . . no
S2 Mo1 Mo2 C13 60.0(6) . . . . no
S2 Mo1 Mo2 C14 -12.9(6) . . . . no
S2 Mo1 Mo2 C15 -85.4(5) . . . . no
S3 Mo1 Mo2 As1 -142.69(8) . . . . no
S3 Mo1 Mo2 As2 143.46(8) . . . . no
S3 Mo1 Mo2 S1 -83.18(11) . . . . no
S3 Mo1 Mo2 S2 83.29(11) . . . . no
S3 Mo1 Mo2 C11 -73.8(6) . . . . no
S3 Mo1 Mo2 C12 -146.3(6) . . . . no
S3 Mo1 Mo2 C13 143.3(6) . . . . no
S3 Mo1 Mo2 C14 70.4(6) . . . . no
S3 Mo1 Mo2 C15 -2.1(5) . . . . no
C1 Mo1 Mo2 As1 146.5(5) . . . . no
C1 Mo1 Mo2 As2 72.6(5) . . . . no
C1 Mo1 Mo2 S1 -154.0(5) . . . . no
C1 Mo1 Mo2 S2 12.5(5) . . . . no
C1 Mo1 Mo2 S3 -70.8(5) . . . . no
C1 Mo1 Mo2 C11 -144.6(8) . . . . no
C1 Mo1 Mo2 C12 142.8(8) . . . . no
C1 Mo1 Mo2 C13 72.5(8) . . . . no
C1 Mo1 Mo2 C14 -0.4(8) . . . . no
C1 Mo1 Mo2 C15 -72.9(7) . . . . no
C2 Mo1 Mo2 As1 74.5(5) . . . . no
C2 Mo1 Mo2 As2 0.6(5) . . . . no
C2 Mo1 Mo2 S1 134.0(5) . . . . no
C2 Mo1 Mo2 S2 -59.6(5) . . . . no
C2 Mo1 Mo2 S3 -142.8(5) . . . . no
C2 Mo1 Mo2 C11 143.4(8) . . . . no
C2 Mo1 Mo2 C12 70.8(8) . . . . no
C2 Mo1 Mo2 C13 0.5(8) . . . . no
C2 Mo1 Mo2 C14 -72.5(8) . . . . no
C2 Mo1 Mo2 C15 -144.9(7) . . . . no
C3 Mo1 Mo2 As1 2.2(5) . . . . no
C3 Mo1 Mo2 As2 -71.7(5) . . . . no
C3 Mo1 Mo2 S1 61.7(5) . . . . no
C3 Mo1 Mo2 S2 -131.8(5) . . . . no
C3 Mo1 Mo2 S3 144.9(5) . . . . no
C3 Mo1 Mo2 C11 71.1(8) . . . . no
C3 Mo1 Mo2 C12 -1.5(7) . . . . no
C3 Mo1 Mo2 C13 -71.8(8) . . . . no
C3 Mo1 Mo2 C14 -144.7(8) . . . . no
C3 Mo1 Mo2 C15 142.8(7) . . . . no
C4 Mo1 Mo2 As1 -70.1(5) . . . . no
C4 Mo1 Mo2 As2 -143.9(5) . . . . no
C4 Mo1 Mo2 S1 -10.6(5) . . . . no
C4 Mo1 Mo2 S2 155.9(5) . . . . no
C4 Mo1 Mo2 S3 72.6(5) . . . . no
C4 Mo1 Mo2 C11 -1.2(8) . . . . no
C4 Mo1 Mo2 C12 -73.7(8) . . . . no
C4 Mo1 Mo2 C13 -144.1(8) . . . . no
C4 Mo1 Mo2 C14 143.0(8) . . . . no
C4 Mo1 Mo2 C15 70.6(7) . . . . no
C5 Mo1 Mo2 As1 -141.5(5) . . . . no
C5 Mo1 Mo2 As2 144.6(5) . . . . no
C5 Mo1 Mo2 S1 -82.0(5) . . . . no
C5 Mo1 Mo2 S2 84.5(5) . . . . no
C5 Mo1 Mo2 S3 1.2(5) . . . . no
C5 Mo1 Mo2 C11 -72.6(8) . . . . no
C5 Mo1 Mo2 C12 -145.2(7) . . . . no
C5 Mo1 Mo2 C13 144.5(8) . . . . no
C5 Mo1 Mo2 C14 71.6(8) . . . . no
C5 Mo1 Mo2 C15 -0.9(7) . . . . no
S3 Mo1 C5 C1 -120.5(6) . . . . no
C2 Mo1 C5 C1 37.5(6) . . . . no
C3 Mo1 C5 C1 79.7(7) . . . . no
C4 Mo1 C5 C1 117.4(9) . . . . no
Mo2 Mo1 C5 C4 121.1(6) . . . . no
As1 Mo1 C5 C4 -0.3(8) . . . . no
As2 Mo1 C5 C4 -113.9(6) . . . . no
S1 Mo1 C5 C4 54.9(6) . . . . no
S2 Mo1 C5 C4 -170.7(5) . . . . no
S3 Mo1 C5 C4 122.1(6) . . . . no
C1 Mo1 C5 C4 -117.4(9) . . . . no
C2 Mo1 C5 C4 -79.8(7) . . . . no
C3 Mo1 C5 C4 -37.7(6) . . . . no
Mo2 Mo1 C5 C10 -0.5(12) . . . . no
As1 Mo1 C5 C10 -121.9(8) . . . . no
As2 Mo1 C5 C10 124.6(8) . . . . no
S1 Mo1 C5 C10 -66.7(9) . . . . no
S2 Mo1 C5 C10 67.7(9) . . . . no
S3 Mo1 C5 C10 0.6(9) . . . . no
C1 Mo1 C5 C10 121.1(12) . . . . no
C2 Mo1 C5 C10 158.6(10) . . . . no
C3 Mo1 C5 C10 -159.3(10) . . . . no
C4 Mo1 C5 C10 -121.6(11) . . . . no
S3 Mo1 S1 As1 141.90(11) . . . . no
C1 Mo1 S1 As1 -129.2(5) . . . . no
C2 Mo1 S1 As1 -69.0(4) . . . . no
C3 Mo1 S1 As1 -75.7(3) . . . . no
C4 Mo1 S1 As1 -109.5(3) . . . . no
C5 Mo1 S1 As1 -137.6(3) . . . . no
S2 Mo1 C2 C3 -170.7(6) . . . . no
As2 Mo1 As1 Mo2 -69.47(4) . . . . no
S1 Mo1 As1 Mo2 71.62(10) . . . . no
S2 Mo1 As1 Mo2 -39.38(8) . . . . no
S3 Mo1 As1 Mo2 33.71(7) . . . . no
C1 Mo1 As1 Mo2 -151.7(4) . . . . no
C2 Mo1 As1 Mo2 -148.2(3) . . . . no
C3 Mo1 As1 Mo2 -178.9(3) . . . . no
C4 Mo1 As1 Mo2 149.5(3) . . . . no
C5 Mo1 As1 Mo2 149.7(4) . . . . no
Mo2 Mo1 As1 As2 69.47(4) . . . . no
S1 Mo1 As1 As2 141.08(10) . . . . no
S2 Mo1 As1 As2 30.08(8) . . . . no
S3 Mo1 As1 As2 103.17(8) . . . . no
C1 Mo1 As1 As2 -82.2(4) . . . . no
C2 Mo1 As1 As2 -78.7(3) . . . . no
C3 Mo1 As1 As2 -109.4(3) . . . . no
C4 Mo1 As1 As2 -141.0(3) . . . . no
C5 Mo1 As1 As2 -140.9(4) . . . . no
Mo2 Mo1 As1 S1 -71.62(10) . . . . no
As2 Mo1 As1 S1 -141.08(10) . . . . no
S2 Mo1 As1 S1 -111.00(12) . . . . no
S3 Mo1 As1 S1 -37.91(11) . . . . no
C1 Mo1 As1 S1 136.7(4) . . . . no
C2 Mo1 As1 S1 140.2(3) . . . . no
C3 Mo1 As1 S1 109.5(3) . . . . no
C4 Mo1 As1 S1 77.9(3) . . . . no
C5 Mo1 As1 S1 78.1(4) . . . . no
C3 Mo1 S2 Mo2 144.4(5) . . . . no
C4 Mo1 S2 Mo2 -156.1(5) . . . . no
C5 Mo1 S2 Mo2 -145.9(3) . . . . no
Mo2 Mo1 S2 As2 -75.40(8) . . . . no
As1 Mo1 S2 As2 -34.99(9) . . . . no
S1 Mo1 S2 As2 -88.16(11) . . . . no
S3 Mo1 S2 As2 -141.23(12) . . . . no
C1 Mo1 S2 As2 111.0(3) . . . . no
C2 Mo1 S2 As2 77.1(3) . . . . no
C3 Mo1 S2 As2 69.0(5) . . . . no
C4 Mo1 S2 As2 128.5(5) . . . . no
C5 Mo1 S2 As2 138.7(3) . . . . no
C5 Mo1 C3 C4 37.0(6) . . . . no
Mo2 Mo1 C3 C8 -2.6(12) . . . . no
As1 Mo1 C3 C8 -0.7(9) . . . . no
As2 Mo1 C3 C8 -61.8(9) . . . . no
S1 Mo1 C3 C8 47.9(9) . . . . no
S2 Mo1 C3 C8 -111.0(8) . . . . no
S3 Mo1 C3 C8 121.3(8) . . . . no
C1 Mo1 C3 C8 -162.0(10) . . . . no
C2 Mo1 C3 C8 -124.6(12) . . . . no
C4 Mo1 C3 C8 119.5(11) . . . . no
C5 Mo1 C3 C8 156.6(10) . . . . no
Mo2 Mo1 C2 C1 122.1(6) . . . . no
As1 Mo1 C2 C1 -176.4(5) . . . . no
As2 Mo1 C2 C1 122.7(6) . . . . no
S1 Mo1 C2 C1 -127.3(5) . . . . no
S2 Mo1 C2 C1 73.2(6) . . . . no
S3 Mo1 C2 C1 0.7(8) . . . . no
C3 Mo1 C2 C1 -116.0(9) . . . . no
C4 Mo1 C2 C1 -78.4(6) . . . . no
Mo2 Mo1 C4 C3 121.7(6) . . . . no
As1 Mo1 C4 C3 63.6(6) . . . . no
As2 Mo1 C4 C3 -2.1(8) . . . . no
As1 Mo1 As2 Mo2 69.83(5) . . . . no
S1 Mo1 As2 Mo2 39.73(8) . . . . no
S2 Mo1 As2 Mo2 -71.72(10) . . . . no
S3 Mo1 As2 Mo2 -33.07(8) . . . . no
C1 Mo1 As2 Mo2 -148.8(3) . . . . no
C2 Mo1 As2 Mo2 -179.7(3) . . . . no
C3 Mo1 As2 Mo2 148.9(3) . . . . no
C4 Mo1 As2 Mo2 150.1(4) . . . . no
C5 Mo1 As2 Mo2 -151.0(4) . . . . no
Mo2 Mo1 As2 As1 -69.83(5) . . . . no
S1 Mo1 As2 As1 -30.10(8) . . . . no
S2 Mo1 As2 As1 -141.55(10) . . . . no
S3 Mo1 As2 As1 -102.90(8) . . . . no
C1 Mo1 As2 As1 141.3(3) . . . . no
C2 Mo1 As2 As1 110.5(3) . . . . no
C3 Mo1 As2 As1 79.0(3) . . . . no
C4 Mo1 As2 As1 80.3(4) . . . . no
C5 Mo1 As2 As1 139.2(4) . . . . no
Mo2 Mo1 As2 S2 71.72(10) . . . . no
As1 Mo1 As2 S2 141.55(10) . . . . no
S1 Mo1 As2 S2 111.45(12) . . . . no
S3 Mo1 As2 S2 38.66(12) . . . . no
C1 Mo1 As2 S2 -77.1(3) . . . . no
C2 Mo1 As2 S2 -108.0(3) . . . . no
C3 Mo1 As2 S2 -139.4(3) . . . . no
C4 Mo1 As2 S2 -138.2(4) . . . . no
C5 Mo1 As2 S2 -79.2(5) . . . . no
As1 Mo1 C1 C6 126.3(8) . . . . no
As2 Mo1 C1 C6 59.0(10) . . . . no
S1 Mo1 C1 C6 -136.6(8) . . . . no
S2 Mo1 C1 C6 9.6(9) . . . . no
S3 Mo1 C1 C6 -59.0(10) . . . . no
C2 Mo1 C1 C6 120.6(12) . . . . no
C3 Mo1 C1 C6 158.3(11) . . . . no
C4 Mo1 C1 C6 -159.8(11) . . . . no
C5 Mo1 C1 C6 -123.2(13) . . . . no
S1 Mo1 C5 C1 172.3(6) . . . . no
S2 Mo1 C5 C1 -53.3(7) . . . . no
S2 Mo1 C3 C4 129.5(5) . . . . no
S3 Mo1 C3 C4 1.7(8) . . . . no
C1 Mo1 C3 C4 78.4(7) . . . . no
C2 Mo1 C3 C4 115.9(9) . . . . no
S1 Mo1 C2 C7 109.3(9) . . . . no
S2 Mo1 C2 C7 -50.2(10) . . . . no
S3 Mo1 C2 C7 -122.7(9) . . . . no
C1 Mo1 C2 C7 -123.4(12) . . . . no
C3 Mo1 C2 C7 120.6(13) . . . . no
C4 Mo1 C2 C7 158.2(11) . . . . no
As1 Mo1 S1 Mo2 -75.99(8) . . . . no
As2 Mo1 S1 Mo2 -40.69(7) . . . . no
S2 Mo1 S1 Mo2 12.78(12) . . . . no
S3 Mo1 S1 Mo2 65.91(9) . . . . no
S2 Mo1 C4 C9 140.6(7) . . . . no
C1 Mo1 S1 Mo2 154.8(5) . . . . no
C2 Mo1 S1 Mo2 -145.0(4) . . . . no
C3 Mo1 S1 Mo2 -151.7(3) . . . . no
C4 Mo1 S1 Mo2 174.5(3) . . . . no
C5 Mo1 S1 Mo2 146.4(3) . . . . no
Mo2 Mo1 S1 As1 75.99(8) . . . . no
As2 Mo1 S1 As1 35.30(9) . . . . no
C5 Mo1 C2 C1 -37.3(6) . . . . no
Mo2 Mo1 C2 C3 -121.9(6) . . . . no
As1 Mo1 C2 C3 -60.4(7) . . . . no
As2 Mo1 C2 C3 -121.3(6) . . . . no
S1 Mo1 C2 C3 -11.2(9) . . . . no
S2 Mo1 C4 C3 -99.9(7) . . . . no
S3 Mo1 C2 C3 116.7(6) . . . . no
C1 Mo1 C2 C3 116.0(9) . . . . no
C4 Mo1 C2 C3 37.7(6) . . . . no
C5 Mo1 C2 C3 78.8(7) . . . . no
Mo2 Mo1 C2 C7 -1.3(13) . . . . no
As1 Mo1 C2 C7 60.2(10) . . . . no
As2 Mo1 C2 C7 -0.7(10) . . . . no
As2 Mo1 C4 C5 114.2(6) . . . . no
S1 Mo1 C4 C5 -131.1(6) . . . . no
S2 Mo1 C4 C5 16.4(9) . . . . no
S3 Mo1 C4 C5 -62.7(6) . . . . no
C1 Mo1 C4 C5 36.8(6) . . . . no
C2 Mo1 C4 C5 78.5(7) . . . . no
C5 Mo1 C2 C7 -160.6(11) . . . . no
As1 Mo1 C4 C9 -55.9(9) . . . . no
As2 Mo1 C4 C9 -121.6(8) . . . . no
S1 Mo1 C4 C9 -6.8(9) . . . . no
C2 Mo1 S3 Cu1 37.6(5) . . . . no
S3 Mo1 C4 C9 61.6(9) . . . . no
C1 Mo1 C4 C9 161.1(11) . . . . no
C2 Mo1 C4 C9 -157.2(11) . . . . no
C3 Mo1 C4 C9 -119.5(12) . . . . no
Mo2 Mo1 C3 C2 122.0(6) . . . . no
As1 Mo1 C3 C2 123.9(6) . . . . no
As2 Mo1 C3 C2 62.8(7) . . . . no
S1 Mo1 C3 C2 172.5(6) . . . . no
S2 Mo1 C3 C2 13.6(9) . . . . no
S3 Mo1 C3 C2 -114.2(6) . . . . no
C1 Mo1 C3 C2 -37.5(6) . . . . no
C4 Mo1 C3 C2 -115.9(9) . . . . no
C5 Mo1 C3 C2 -78.9(7) . . . . no
Mo2 Mo1 C3 C4 -122.2(6) . . . . no
As1 Mo1 C3 C4 -120.3(6) . . . . no
As2 Mo1 C3 C4 178.7(5) . . . . no
S1 Mo1 C3 C4 -71.7(6) . . . . no
C5 Mo1 C4 C3 -116.2(9) . . . . no
Mo2 Mo1 C4 C5 -122.1(6) . . . . no
As1 Mo1 C4 C5 179.8(5) . . . . no
C1 Mo1 S3 Mo2 149.2(3) . . . . no
C2 Mo1 S3 Mo2 148.8(4) . . . . no
C3 Mo1 S3 Mo2 -149.7(5) . . . . no
C4 Mo1 S3 Mo2 -148.6(3) . . . . no
C5 Mo1 S3 Mo2 -179.4(3) . . . . no
Mo2 Mo1 S3 Cu1 -111.18(14) . . . . no
C3 Mo1 C4 C5 116.2(9) . . . . no
Mo2 Mo1 C4 C9 2.2(13) . . . . no
S2 Mo1 S3 Cu1 -46.40(14) . . . . no
C1 Mo1 S3 Cu1 38.0(3) . . . . no
As2 Mo1 C1 C2 -61.5(6) . . . . no
C3 Mo1 S3 Cu1 99.2(5) . . . . no
C4 Mo1 S3 Cu1 100.2(3) . . . . no
C5 Mo1 S3 Cu1 69.4(3) . . . . no
Mo2 Mo1 S3 Cu7 106.74(15) . . . . no
As1 Mo1 S3 Cu7 72.54(15) . . . . no
C5 Mo1 C4 C9 124.3(12) . . . . no
S2 Mo1 S3 Cu7 171.52(18) . . . . no
C1 Mo1 S3 Cu7 -104.1(3) . . . . no
S2 Mo1 S1 As1 88.76(12) . . . . no
C3 Mo1 S3 Cu7 -42.9(5) . . . . no
C4 Mo1 S3 Cu7 -41.9(3) . . . . no
C5 Mo1 S3 Cu7 -72.7(3) . . . . no
S1 Mo1 C4 C3 112.7(6) . . . . no
C2 Mo1 S2 Mo2 152.5(3) . . . . no
S3 Mo1 C4 C3 -178.9(5) . . . . no
C1 Mo1 C4 C3 -79.4(7) . . . . no
C2 Mo1 C4 C3 -37.8(6) . . . . no
As2 Mo1 S3 Mo2 33.46(7) . . . . no
S1 Mo1 S3 Mo2 -64.75(9) . . . . no
S2 Mo1 S3 Mo2 64.78(9) . . . . no
C4 Mo1 C1 C2 79.6(6) . . . . no
C5 Mo1 C1 C2 116.2(9) . . . . no
As2 Mo1 S3 Cu7 140.20(12) . . . . no
S1 Mo1 S3 Cu7 41.99(14) . . . . no
C2 Mo1 S3 Cu7 -104.5(4) . . . . no
As2 Mo1 S2 Mo2 75.40(8) . . . . no
As1 Mo1 S3 Cu1 -145.39(12) . . . . no
As2 Mo1 S3 Cu1 -77.72(15) . . . . no
S1 Mo1 S3 Cu1 -175.93(17) . . . . no
As1 Mo1 C1 C2 5.7(8) . . . . no
Mo2 Mo1 C5 C1 -121.5(6) . . . . no
S1 Mo1 C1 C2 102.8(7) . . . . no
S2 Mo1 C1 C2 -110.9(6) . . . . no
S3 Mo1 C1 C2 -179.6(5) . . . . no
C3 Mo1 C1 C2 37.7(6) . . . . no
S3 Mo1 S2 Mo2 -65.84(9) . . . . no
Mo2 Mo1 C1 C6 -1.0(13) . . . . no
C3 Mo1 C1 C5 -78.5(7) . . . . no
Mo2 Mo1 C1 C2 -121.5(6) . . . . no
Mo2 Mo1 C1 C5 122.3(6) . . . . no
As1 Mo1 S2 Mo2 40.40(7) . . . . no
S1 Mo1 S2 Mo2 -12.76(12) . . . . no
S1 Mo1 C1 C5 -13.4(10) . . . . no
S2 Mo1 C1 C5 132.9(6) . . . . no
S3 Mo1 C1 C5 64.2(6) . . . . no
C1 Mo1 S2 Mo2 -173.6(3) . . . . no
As1 Mo1 C5 C1 117.1(6) . . . . no
As2 Mo1 C5 C1 3.5(9) . . . . no
As1 Mo1 S3 Mo2 -34.20(7) . . . . no
As2 Mo1 C1 C5 -177.8(6) . . . . no
As1 Mo1 C1 C5 -110.5(6) . . . . no
C4 Mo1 C1 C5 -36.6(6) . . . . no
C2 Mo1 C1 C5 -116.2(9) . . . . no
C13 Mo2 As2 As1 -110.4(3) . . . . no
C15 Mo2 As2 As1 -139.0(4) . . . . no
S1 Mo2 As2 S2 -111.51(12) . . . . no
C15 Mo2 C13 C18 158.5(12) . . . . no
C14 Mo2 As2 As1 -141.2(3) . . . . no
C12 Mo2 As2 As1 -79.4(3) . . . . no
Mo1 Mo2 As2 S2 -71.69(9) . . . . no
S1 Mo2 C12 C11 71.4(6) . . . . no
As1 Mo2 As2 S2 -141.35(10) . . . . no
S1 Mo2 C12 C13 -172.6(6) . . . . no
C14 Mo2 C13 C18 121.8(13) . . . . no
C11 Mo2 As2 As1 -80.4(4) . . . . no
C14 Mo2 C12 C13 38.1(7) . . . . no
As2 Mo2 C12 C11 -179.0(6) . . . . no
Mo1 Mo2 C12 C17 3.2(14) . . . . no
As1 Mo2 C12 C17 0.0(10) . . . . no
S2 Mo2 C12 C11 -130.4(6) . . . . no
S3 Mo2 C12 C11 -2.6(9) . . . . no
C11 Mo2 C12 C13 116.0(10) . . . . no
C14 Mo2 C12 C11 -77.9(7) . . . . no
C15 Mo2 C12 C13 79.5(7) . . . . no
Mo1 Mo2 C12 C13 -121.0(7) . . . . no
S2 Mo2 C12 C13 -14.4(9) . . . . no
As2 Mo2 C12 C13 -63.0(7) . . . . no
S3 Mo2 C11 C12 178.4(6) . . . . no
S3 Mo2 C12 C13 113.4(7) . . . . no
C11 Mo2 C13 C18 -160.4(12) . . . . no
C12 Mo2 C13 C18 -122.5(14) . . . . no
S1 Mo2 As2 As1 29.84(9) . . . . no
S2 Mo2 As2 As1 141.35(10) . . . . no
S3 Mo2 As2 As1 102.84(8) . . . . no
As1 Mo2 S3 Cu1 142.50(13) . . . . no
As2 Mo2 S3 Cu1 74.80(16) . . . . no
C13 Mo2 C12 C11 -116.0(10) . . . . no
S2 Mo2 S3 Cu1 43.58(15) . . . . no
C15 Mo2 C12 C11 -36.5(6) . . . . no
C12 Mo2 S3 Cu1 -101.5(5) . . . . no
C13 Mo2 C11 C12 37.2(6) . . . . no
As1 Mo2 C12 C13 -124.2(7) . . . . no
As1 Mo2 C14 C13 -7.0(8) . . . . no
As2 Mo2 C14 C13 60.6(6) . . . . no
S1 Mo2 C14 C13 -103.3(7) . . . . no
C11 Mo2 As1 S1 -78.2(3) . . . . no
C12 Mo2 As1 S1 -110.1(3) . . . . no
C13 Mo2 As1 S1 -140.1(3) . . . . no
C14 Mo2 As1 S1 -135.8(4) . . . . no
C15 Mo2 As1 S1 -77.3(4) . . . . no
As2 Mo2 C12 C17 61.2(10) . . . . no
S1 Mo2 S3 Cu1 173.15(18) . . . . no
S1 Mo2 C12 C17 -48.4(10) . . . . no
C11 Mo2 S3 Cu1 -103.1(3) . . . . no
S3 Mo2 C12 C17 -122.4(9) . . . . no
C13 Mo2 S3 Cu1 -40.4(5) . . . . no
As1 Mo2 C13 C18 -62.6(11) . . . . no
S2 Mo2 C11 C12 98.4(8) . . . . no
S1 Mo2 As1 Mo1 -71.85(10) . . . . no
S2 Mo2 As1 Mo1 39.38(8) . . . . no
S3 Mo2 As1 Mo1 -33.77(8) . . . . no
C11 Mo2 As1 Mo1 -150.1(3) . . . . no
C12 Mo2 As1 Mo1 178.1(3) . . . . no
C13 Mo2 As1 Mo1 148.1(3) . . . . no
C14 Mo2 As1 Mo1 152.4(4) . . . . no
C15 Mo2 As1 Mo1 -149.1(4) . . . . no
Mo1 Mo2 C12 C11 123.0(6) . . . . no
As1 Mo2 C12 C11 119.8(6) . . . . no
S3 Mo2 As1 As2 -103.39(8) . . . . no
C11 Mo2 As1 As2 140.3(3) . . . . no
C12 Mo2 As1 As2 108.5(3) . . . . no
C13 Mo2 As1 As2 78.4(3) . . . . no
Mo1 Mo2 C14 C13 121.1(7) . . . . no
C15 Mo2 As1 As2 141.3(4) . . . . no
Mo1 Mo2 As1 S1 71.85(10) . . . . no
As2 Mo2 As1 S1 141.47(11) . . . . no
S2 Mo2 As1 S1 111.24(12) . . . . no
S3 Mo2 As1 S1 38.08(12) . . . . no
C15 Mo2 S2 Mo1 145.6(3) . . . . no
Mo1 Mo2 S2 As2 75.49(8) . . . . no
As1 Mo2 S2 As2 35.16(8) . . . . no
C13 Mo2 S2 As2 -76.7(3) . . . . no
C14 Mo2 S2 As2 -111.1(3) . . . . no
C15 Mo2 S2 As2 -138.9(3) . . . . no
S2 Mo2 C12 C17 109.8(9) . . . . no
As1 Mo2 C11 C12 -63.9(6) . . . . no
As2 Mo2 C11 C12 1.6(9) . . . . no
S1 Mo2 C11 C12 -113.1(6) . . . . no
As2 Mo2 As1 Mo1 69.62(4) . . . . no
S3 Mo2 C14 C15 -63.9(7) . . . . no
C11 Mo2 C12 C17 -119.8(13) . . . . no
As1 Mo2 S1 Mo1 75.75(8) . . . . no
C14 Mo2 C11 C12 79.5(7) . . . . no
C15 Mo2 C11 C12 117.2(9) . . . . no
Mo1 Mo2 C11 C15 121.7(6) . . . . no
As1 Mo2 C11 C15 178.9(5) . . . . no
As2 Mo2 C11 C15 -115.6(6) . . . . no
S1 Mo2 C11 C15 129.7(6) . . . . no
S2 Mo2 C11 C15 -18.8(10) . . . . no
S3 Mo2 C11 C15 61.3(6) . . . . no
C12 Mo2 C11 C15 -117.2(9) . . . . no
C13 Mo2 C11 C15 -80.0(7) . . . . no
C14 Mo2 C11 C15 -37.7(6) . . . . no
C14 Mo2 As1 As2 82.8(4) . . . . no
As2 Mo2 C11 C16 120.7(9) . . . . no
S1 Mo2 C11 C16 6.0(10) . . . . no
S2 Mo2 C11 C16 -142.5(8) . . . . no
S3 Mo2 C11 C16 -62.4(11) . . . . no
Mo1 Mo2 C15 C11 -121.8(6) . . . . no
As1 Mo2 C15 C11 -1.6(8) . . . . no
As2 Mo2 C15 C11 112.1(6) . . . . no
S1 Mo2 C15 C11 -56.2(6) . . . . no
S1 Mo2 S2 As2 88.28(11) . . . . no
S3 Mo2 S2 As2 141.46(11) . . . . no
C11 Mo2 S2 As2 -127.2(6) . . . . no
Mo1 Mo2 C11 C12 -121.1(6) . . . . no
As1 Mo2 C14 C15 110.1(7) . . . . no
As2 Mo2 C14 C15 177.7(6) . . . . no
S1 Mo2 C14 C15 13.8(10) . . . . no
S2 Mo2 C14 C15 -132.8(6) . . . . no
Mo1 Mo2 C13 C18 -1.6(15) . . . . no
As1 Mo2 S3 Mo1 34.16(7) . . . . no
As2 Mo2 C13 C18 -1.7(10) . . . . no
S1 Mo2 C13 C18 -111.6(10) . . . . no
S2 Mo2 C13 C18 47.6(11) . . . . no
S3 Mo2 C13 C18 120.2(10) . . . . no
Mo1 Mo2 As2 As1 69.66(5) . . . . no
C13 Mo2 S3 Mo1 -148.7(5) . . . . no
C14 Mo2 S3 Mo1 -149.7(3) . . . . no
C15 Mo2 S3 Mo1 178.9(2) . . . . no
Mo1 Mo2 S3 Cu1 108.34(16) . . . . no
As2 Mo2 C15 C20 -124.4(8) . . . . no
S1 Mo2 C15 C20 67.2(9) . . . . no
S2 Mo2 C15 C20 -67.2(9) . . . . no
S3 Mo2 C15 C20 -0.1(9) . . . . no
C11 Mo2 C15 C20 123.4(12) . . . . no
C12 Mo2 C15 C20 160.7(11) . . . . no
C14 Mo2 S3 Cu1 -41.4(3) . . . . no
S3 Mo2 As2 S2 -38.52(11) . . . . no
C11 Mo2 As2 S2 138.3(4) . . . . no
C12 Mo2 As2 S2 139.2(3) . . . . no
C13 Mo2 As2 S2 108.2(3) . . . . no
S2 Mo2 C14 C13 110.1(6) . . . . no
S3 Mo2 C14 C13 179.0(6) . . . . no
C11 Mo2 C14 C13 -79.6(7) . . . . no
C12 Mo2 C14 C13 -37.4(6) . . . . no
C12 Mo2 S2 As2 -68.2(4) . . . . no
Mo1 Mo2 C14 C15 -121.8(6) . . . . no
C13 Mo2 S3 Cu7 103.6(5) . . . . no
C14 Mo2 S3 Cu7 102.6(3) . . . . no
C15 Mo2 S3 Cu7 71.3(3) . . . . no
C14 Mo2 C15 C11 115.8(9) . . . . no
Mo1 Mo2 C15 C14 122.5(6) . . . . no
C11 Mo2 C14 C15 37.5(6) . . . . no
C12 Mo2 C14 C15 79.7(7) . . . . no
C13 Mo2 C14 C15 117.1(9) . . . . no
Mo1 Mo2 C14 C19 0.1(14) . . . . no
As1 Mo2 C14 C19 -128.1(9) . . . . no
As2 Mo2 C14 C19 -60.4(10) . . . . no
S1 Mo2 C14 C19 135.7(8) . . . . no
S2 Mo2 C14 C19 -10.9(10) . . . . no
S3 Mo2 C14 C19 58.0(10) . . . . no
C11 Mo2 C14 C19 159.3(12) . . . . no
C12 Mo2 C14 C19 -158.4(12) . . . . no
C13 Mo2 C14 C19 -121.1(13) . . . . no
C15 Mo2 C14 C19 121.9(14) . . . . no
Mo1 Mo2 C11 C16 -2.0(15) . . . . no
As1 Mo2 C11 C16 55.2(11) . . . . no
S3 Mo2 S1 As1 -141.76(12) . . . . no
C11 Mo2 S1 As1 109.1(3) . . . . no
C12 Mo2 S1 As1 75.3(3) . . . . no
C13 Mo2 S1 As1 68.8(5) . . . . no
C12 Mo2 C11 C16 119.1(13) . . . . no
C13 Mo2 C11 C16 156.4(12) . . . . no
C14 Mo2 C11 C16 -161.4(12) . . . . no
C15 Mo2 C11 C16 -123.7(13) . . . . no
C14 Mo2 C13 C12 -115.7(10) . . . . no
C15 Mo2 C14 C13 -117.1(9) . . . . no
S2 Mo2 C15 C11 169.4(5) . . . . no
S3 Mo2 C15 C11 -123.6(6) . . . . no
C12 Mo2 C15 C11 37.3(6) . . . . no
C13 Mo2 C15 C11 78.5(7) . . . . no
C15 Mo2 As2 S2 79.6(5) . . . . no
S3 Mo2 C13 C14 -1.6(9) . . . . no
As1 Mo2 C15 C14 -117.4(6) . . . . no
As2 Mo2 C15 C14 -3.6(9) . . . . no
S1 Mo2 C15 C14 -172.0(6) . . . . no
S2 Mo2 C15 C14 53.6(7) . . . . no
S3 Mo2 C15 C14 120.7(6) . . . . no
C11 Mo2 C15 C14 -115.8(9) . . . . no
C12 Mo2 C15 C14 -78.4(7) . . . . no
C13 Mo2 C15 C14 -37.3(7) . . . . no
Mo1 Mo2 C15 C20 1.7(12) . . . . no
As1 Mo2 C15 C20 121.8(8) . . . . no
C15 Mo2 As2 Mo1 151.3(4) . . . . no
Mo1 Mo2 As1 As2 -69.62(4) . . . . no
S1 Mo2 As1 As2 -141.47(11) . . . . no
S2 Mo2 As1 As2 -30.24(8) . . . . no
As1 Mo2 S2 Mo1 -40.33(7) . . . . no
As2 Mo2 S2 Mo1 -75.49(8) . . . . no
C13 Mo2 C15 C20 -158.1(11) . . . . no
C14 Mo2 C15 C20 -120.8(12) . . . . no
C12 Mo2 S2 Mo1 -143.7(4) . . . . no
C13 Mo2 S2 Mo1 -152.2(3) . . . . no
C14 Mo2 S2 Mo1 173.4(3) . . . . no
As1 Mo2 S3 Cu7 -73.52(15) . . . . no
As2 Mo2 S3 Cu7 -141.22(12) . . . . no
S1 Mo2 S3 Cu7 -42.87(14) . . . . no
S2 Mo2 S3 Cu7 -172.44(17) . . . . no
C11 Mo2 S3 Cu7 40.9(3) . . . . no
C12 Mo2 S3 Cu7 42.5(5) . . . . no
As2 Mo2 C13 C14 -123.6(6) . . . . no
C14 Mo2 As2 S2 77.4(3) . . . . no
S2 Mo2 C13 C14 -74.2(6) . . . . no
Mo1 Mo2 S1 As1 -75.75(8) . . . . no
C11 Mo2 C13 C14 77.8(7) . . . . no
C12 Mo2 C13 C14 115.7(10) . . . . no
C15 Mo2 C13 C14 36.7(6) . . . . no
As2 Mo2 S3 Mo1 -33.54(7) . . . . no
C13 Mo2 C12 C17 124.2(13) . . . . no
C14 Mo2 C12 C17 162.3(11) . . . . no
C15 Mo2 C12 C17 -156.3(11) . . . . no
As2 Mo2 S1 Mo1 40.77(7) . . . . no
S2 Mo2 S1 Mo1 -12.79(12) . . . . no
S3 Mo2 S1 Mo1 -66.02(9) . . . . no
C11 Mo2 S1 Mo1 -175.2(3) . . . . no
C12 Mo2 S1 Mo1 151.0(3) . . . . no
C13 Mo2 S1 Mo1 144.6(5) . . . . no
C14 Mo2 S1 Mo1 -155.1(6) . . . . no
C14 Mo2 S1 As1 129.1(6) . . . . no
As2 Mo2 S1 As1 -34.98(9) . . . . no
S2 Mo2 S1 As1 -88.54(12) . . . . no
Mo1 Mo2 C13 C12 120.9(6) . . . . no
As1 Mo2 C13 C12 59.9(7) . . . . no
As2 Mo2 C13 C12 120.7(7) . . . . no
S1 Mo2 C13 C12 10.9(9) . . . . no
S1 Mo2 C13 C14 126.6(6) . . . . no
C15 Mo2 S1 As1 137.7(3) . . . . no
C11 Mo2 C13 C12 -37.9(7) . . . . no
C12 Mo2 As2 Mo1 -149.1(3) . . . . no
C15 Mo2 C13 C12 -79.0(7) . . . . no
As1 Mo2 C13 C14 175.6(5) . . . . no
Mo1 Mo2 C13 C14 -123.4(6) . . . . no
S1 Mo2 S3 Mo1 64.81(9) . . . . no
S2 Mo2 S3 Mo1 -64.76(9) . . . . no
C11 Mo2 S3 Mo1 148.6(3) . . . . no
C15 Mo2 S1 Mo1 -146.5(3) . . . . no
S3 Mo2 C13 C12 -117.3(7) . . . . no
S1 Mo2 S2 Mo1 12.80(12) . . . . no
S3 Mo2 S2 Mo1 65.97(9) . . . . no
C11 Mo2 As2 Mo1 -150.0(4) . . . . no
C11 Mo2 S2 Mo1 157.4(6) . . . . no
C15 Mo2 S3 Cu1 -72.7(3) . . . . no
C12 Mo2 S3 Mo1 150.2(5) . . . . no
S2 Mo2 C13 C12 170.1(6) . . . . no
C13 Mo2 As2 Mo1 179.9(3) . . . . no
C14 Mo2 As2 Mo1 149.1(3) . . . . no
Mo1 Mo2 S3 Cu7 -107.68(14) . . . . no
As1 Mo2 As2 Mo1 -69.66(5) . . . . no
S2 Mo2 As2 Mo1 71.69(9) . . . . no
S3 Mo2 As2 Mo1 33.17(8) . . . . no
S1 Mo2 As2 Mo1 -39.82(8) . . . . no
C22 Mo3 C24 C29 -158.2(10) . . . . no
S4 Mo3 C21 C25 73.1(6) . . . . no
S5 Mo3 C22 C23 -72.0(7) . . . . no
S6 Mo3 C22 C23 1.7(9) . . . . no
C23 Mo3 C24 C29 -120.5(12) . . . . no
C24 Mo3 C22 C23 37.1(6) . . . . no
S6 Mo3 C21 C25 0.3(9) . . . . no
C21 Mo3 C22 C23 115.8(10) . . . . no
C22 Mo3 C21 C25 -116.2(10) . . . . no
C23 Mo3 C21 C25 -78.5(7) . . . . no
C25 Mo3 C21 C22 116.2(10) . . . . no
As4 Mo3 C21 C25 -176.4(5) . . . . no
As3 Mo3 C21 C25 122.5(6) . . . . no
S5 Mo3 C21 C25 -127.7(6) . . . . no
Mo4 Mo3 C22 C27 -0.6(12) . . . . no
S4 Mo3 Mo4 C31 58.8(6) . . . . no
S4 Mo3 Mo4 C32 131.9(5) . . . . no
S4 Mo3 Mo4 C33 -156.5(6) . . . . no
S4 Mo3 Mo4 C34 -84.0(6) . . . . no
S4 Mo3 Mo4 C35 -12.8(6) . . . . no
S6 Mo3 C24 C29 1.5(9) . . . . no
C21 Mo3 C24 C29 159.7(11) . . . . no
C21 Mo3 Mo4 C32 72.0(8) . . . . no
C23 Mo3 C21 C22 37.7(7) . . . . no
C24 Mo3 C21 C22 78.9(7) . . . . no
S5 Mo3 C21 C26 109.8(10) . . . . no
S6 Mo3 C21 C26 -122.2(10) . . . . no
C22 Mo3 C21 C26 121.3(14) . . . . no
C23 Mo3 C21 C26 159.0(13) . . . . no
C24 Mo3 C21 C26 -159.8(12) . . . . no
C25 Mo3 C22 C23 78.1(7) . . . . no
C22 Mo3 S4 Mo4 144.3(5) . . . . no
C23 Mo3 S4 Mo4 -156.3(6) . . . . no
C25 Mo3 As3 S4 -76.9(3) . . . . no
S5 Mo3 S4 As3 -87.94(11) . . . . no
S6 Mo3 S4 As3 -141.46(12) . . . . no
C21 Mo3 S4 As3 77.0(3) . . . . no
S5 Mo3 C21 C22 -11.5(10) . . . . no
S6 Mo3 C21 C22 116.5(7) . . . . no
C23 Mo3 S4 As3 128.2(6) . . . . no
C24 Mo3 S4 As3 138.4(3) . . . . no
C25 Mo3 S4 As3 111.3(3) . . . . no
Mo4 Mo3 C21 C25 122.2(6) . . . . no
C21 Mo3 Mo4 C31 -1.0(9) . . . . no
C21 Mo3 Mo4 C33 143.6(8) . . . . no
C21 Mo3 Mo4 C34 -143.8(8) . . . . no
C21 Mo3 Mo4 C35 -72.6(8) . . . . no
C22 Mo3 Mo4 As3 -71.7(5) . . . . no
C22 Mo3 Mo4 As4 2.3(5) . . . . no
C22 Mo3 Mo4 S4 -131.9(5) . . . . no
C22 Mo3 Mo4 S5 61.3(5) . . . . no
S5 Mo3 Mo4 As3 -133.01(9) . . . . no
S5 Mo3 Mo4 As4 -58.98(9) . . . . no
S5 Mo3 Mo4 S4 166.84(12) . . . . no
As4 Mo3 C21 C26 61.1(11) . . . . no
S4 Mo3 C21 C26 -49.4(11) . . . . no
C22 Mo3 Mo4 C35 -144.7(8) . . . . no
C23 Mo3 Mo4 As3 -143.7(6) . . . . no
C23 Mo3 Mo4 As4 -69.7(6) . . . . no
As3 Mo3 Mo4 S6 -143.43(8) . . . . no
As3 Mo3 Mo4 C31 -1.3(6) . . . . no
As3 Mo3 Mo4 C32 71.7(5) . . . . no
As3 Mo3 Mo4 C33 143.3(5) . . . . no
As3 Mo3 Mo4 C34 -144.1(6) . . . . no
As3 Mo3 Mo4 C35 -72.9(6) . . . . no
As4 Mo3 Mo4 As3 -74.03(5) . . . . no
As4 Mo3 Mo4 S4 -134.18(10) . . . . no
Mo4 Mo3 C21 C22 -121.6(7) . . . . no
As3 Mo3 C21 C22 -121.3(7) . . . . no
As4 Mo3 C21 C22 -60.2(7) . . . . no
S4 Mo3 C21 C22 -170.7(6) . . . . no
S4 Mo3 As4 Mo4 -39.21(8) . . . . no
S5 Mo3 As4 Mo4 71.89(10) . . . . no
S6 Mo3 As4 Mo4 33.86(8) . . . . no
C21 Mo3 As4 Mo4 -148.3(3) . . . . no
C22 Mo3 As4 Mo4 -178.8(3) . . . . no
C24 Mo3 As4 Mo4 150.0(4) . . . . no
C25 Mo3 As4 Mo4 -151.8(4) . . . . no
C25 Mo3 Mo4 As3 73.3(6) . . . . no
C25 Mo3 Mo4 As4 147.3(6) . . . . no
C25 Mo3 Mo4 S4 13.1(6) . . . . no
C25 Mo3 Mo4 S5 -153.7(6) . . . . no
C25 Mo3 Mo4 S6 -70.2(6) . . . . no
C25 Mo3 Mo4 C31 71.9(8) . . . . no
C24 Mo3 C21 C25 -37.3(6) . . . . no
Mo4 Mo3 C21 C26 -0.3(15) . . . . no
As3 Mo3 C21 C26 0.0(10) . . . . no
C25 Mo3 Mo4 C35 0.4(8) . . . . no
C23 Mo3 As4 As3 -140.9(3) . . . . no
C24 Mo3 As4 As3 -140.6(4) . . . . no
C25 Mo3 As4 As3 -82.4(4) . . . . no
Mo4 Mo3 As4 S5 -71.89(10) . . . . no
As3 Mo3 As4 S5 -141.35(10) . . . . no
S4 Mo3 As4 S5 -111.10(12) . . . . no
C25 Mo3 C21 C26 -122.5(13) . . . . no
C22 Mo3 As4 S5 109.3(3) . . . . no
C24 Mo3 S4 Mo4 -146.1(3) . . . . no
C25 Mo3 S4 Mo4 -173.2(3) . . . . no
Mo4 Mo3 S4 As3 -75.51(8) . . . . no
As4 Mo3 S4 As3 -35.26(9) . . . . no
C24 Mo3 As3 S4 -79.6(5) . . . . no
S6 Mo3 Mo4 C35 70.5(6) . . . . no
C22 Mo3 S4 As3 68.8(5) . . . . no
C21 Mo3 Mo4 S4 -59.8(6) . . . . no
C21 Mo3 Mo4 S5 133.3(6) . . . . no
C21 Mo3 Mo4 S6 -143.1(6) . . . . no
S4 Mo3 S6 Mo4 64.68(9) . . . . no
S5 Mo3 S6 Mo4 -64.65(8) . . . . no
C21 Mo3 S6 Mo4 149.1(5) . . . . no
C22 Mo3 S6 Mo4 -149.7(5) . . . . no
Mo4 Mo3 C22 C21 122.0(7) . . . . no
As3 Mo3 C22 C21 62.8(7) . . . . no
As4 Mo3 C22 C21 124.0(7) . . . . no
S4 Mo3 C22 C21 13.7(10) . . . . no
C22 Mo3 Mo4 S6 144.9(5) . . . . no
C22 Mo3 Mo4 C31 -73.1(8) . . . . no
C22 Mo3 Mo4 C32 0.0(7) . . . . no
C22 Mo3 Mo4 C33 71.6(7) . . . . no
C22 Mo3 Mo4 C34 144.2(7) . . . . no
Mo4 Mo3 C22 C23 -122.2(7) . . . . no
As3 Mo3 C22 C23 178.6(6) . . . . no
As4 Mo3 C22 C23 -120.2(6) . . . . no
S4 Mo3 C22 C23 129.5(6) . . . . no
C23 Mo3 S6 Cu4 -41.0(3) . . . . no
C24 Mo3 S6 Cu4 -71.8(3) . . . . no
C25 Mo3 S6 Cu4 -103.2(3) . . . . no
Mo4 Mo3 S6 Cu5 -108.98(15) . . . . no
As3 Mo3 S6 Cu5 -75.46(15) . . . . no
As4 Mo3 S6 Cu5 -143.29(12) . . . . no
S4 Mo3 S6 Cu5 -44.30(14) . . . . no
S5 Mo3 S6 Cu5 -173.63(17) . . . . no
As4 Mo3 Mo4 S5 58.98(9) . . . . no
As4 Mo3 Mo4 S6 142.54(8) . . . . no
As4 Mo3 Mo4 C31 -75.4(6) . . . . no
As4 Mo3 Mo4 C32 -2.3(5) . . . . no
As4 Mo3 Mo4 C33 69.3(5) . . . . no
As4 Mo3 Mo4 C34 141.9(6) . . . . no
As4 Mo3 Mo4 C35 -147.0(6) . . . . no
S4 Mo3 Mo4 As3 60.15(9) . . . . no
C23 Mo3 As4 Mo4 149.7(3) . . . . no
C24 Mo3 Mo4 C35 71.6(8) . . . . no
S4 Mo3 Mo4 S6 -83.28(11) . . . . no
S6 Mo3 As3 Mo4 -33.14(8) . . . . no
C21 Mo3 As3 Mo4 -179.8(3) . . . . no
C22 Mo3 As3 Mo4 148.8(3) . . . . no
C23 Mo3 As3 Mo4 150.2(5) . . . . no
C24 Mo3 As3 Mo4 -151.2(4) . . . . no
C25 Mo3 As3 Mo4 -148.5(3) . . . . no
Mo4 Mo3 As3 As4 -69.71(5) . . . . no
S4 Mo3 As3 As4 -141.31(11) . . . . no
S5 Mo3 As3 As4 -29.69(8) . . . . no
S6 Mo3 As3 As4 -102.85(9) . . . . no
C21 Mo3 As3 As4 110.5(3) . . . . no
C22 Mo3 As3 As4 79.1(3) . . . . no
As3 Mo3 S4 Mo4 75.51(8) . . . . no
As4 Mo3 S4 Mo4 40.25(7) . . . . no
S5 Mo3 S4 Mo4 -12.43(12) . . . . no
S6 Mo3 S4 Mo4 -65.95(9) . . . . no
C21 Mo3 S4 Mo4 152.5(3) . . . . no
As4 Mo3 As3 S4 141.31(11) . . . . no
S5 Mo3 As3 S4 111.62(12) . . . . no
S6 Mo3 As3 S4 38.46(12) . . . . no
C21 Mo3 As3 S4 -108.2(3) . . . . no
C22 Mo3 As3 S4 -139.6(3) . . . . no
C23 Mo3 As3 S4 -138.2(5) . . . . no
S5 Mo3 C23 C24 -131.6(6) . . . . no
C21 Mo3 Mo4 As3 0.3(6) . . . . no
C21 Mo3 Mo4 As4 74.3(6) . . . . no
As3 Mo3 C23 C28 -123.9(9) . . . . no
As4 Mo3 C23 C28 -58.0(11) . . . . no
S4 Mo3 C23 C28 138.6(8) . . . . no
S5 Mo3 C23 C28 -9.3(11) . . . . no
As3 Mo3 C25 C24 -177.1(6) . . . . no
As4 Mo3 C25 C24 -109.5(7) . . . . no
S6 Mo3 C23 C28 59.4(11) . . . . no
C21 Mo3 C23 C28 -159.4(13) . . . . no
C22 Mo3 C23 C28 -121.6(14) . . . . no
C24 Mo3 C23 C28 122.3(14) . . . . no
C25 Mo3 C23 C28 158.3(12) . . . . no
S5 Mo3 C22 C21 172.2(7) . . . . no
S6 Mo3 C22 C21 -114.1(7) . . . . no
C23 Mo3 C22 C21 -115.8(10) . . . . no
C24 Mo3 C22 C21 -78.7(8) . . . . no
C25 Mo3 C22 C21 -37.8(7) . . . . no
As3 Mo3 Mo4 As4 74.03(5) . . . . no
As3 Mo3 Mo4 S4 -60.15(9) . . . . no
As3 Mo3 Mo4 S5 133.01(9) . . . . no
Mo4 Mo3 C24 C23 121.1(7) . . . . no
C23 Mo3 Mo4 S4 156.1(6) . . . . no
C23 Mo3 Mo4 S5 -10.7(6) . . . . no
C23 Mo3 Mo4 S6 72.8(6) . . . . no
C23 Mo3 Mo4 C31 -145.1(8) . . . . no
C23 Mo3 Mo4 C32 -72.0(8) . . . . no
C23 Mo3 Mo4 C33 -0.4(8) . . . . no
As3 Mo3 S5 Mo4 -40.97(7) . . . . no
As4 Mo3 S5 Mo4 -76.06(8) . . . . no
S4 Mo3 S5 Mo4 12.42(12) . . . . no
S6 Mo3 S5 Mo4 65.81(9) . . . . no
C21 Mo3 S5 Mo4 -144.9(5) . . . . no
C22 Mo3 S5 Mo4 -151.9(3) . . . . no
C23 Mo3 S5 Mo4 174.5(3) . . . . no
C24 Mo3 S5 Mo4 146.6(3) . . . . no
C25 Mo3 S5 Mo4 154.4(6) . . . . no
Mo4 Mo3 S5 As4 76.06(8) . . . . no
As3 Mo3 S5 As4 35.10(9) . . . . no
S4 Mo3 S5 As4 88.48(12) . . . . no
S6 Mo3 S5 As4 141.87(11) . . . . no
C21 Mo3 S5 As4 -68.9(5) . . . . no
C22 Mo3 S5 As4 -75.8(3) . . . . no
C23 Mo3 S5 As4 -109.5(3) . . . . no
C24 Mo3 S5 As4 -137.4(3) . . . . no
C25 Mo3 S5 As4 -129.5(6) . . . . no
S6 Mo3 As4 As3 103.32(8) . . . . no
C21 Mo3 As4 As3 -78.8(3) . . . . no
C22 Mo3 As4 As3 -109.3(3) . . . . no
C25 Mo3 C24 C29 121.2(12) . . . . no
S5 Mo3 Mo4 C31 -134.4(6) . . . . no
S5 Mo3 Mo4 C32 -61.3(5) . . . . no
S5 Mo3 Mo4 C33 10.3(6) . . . . no
S5 Mo3 Mo4 C34 82.9(6) . . . . no
S5 Mo3 Mo4 C35 154.1(6) . . . . no
S6 Mo3 As4 S5 -38.03(12) . . . . no
C21 Mo3 As4 S5 139.8(3) . . . . no
C23 Mo3 As4 S5 77.8(3) . . . . no
C24 Mo3 As4 S5 78.1(4) . . . . no
C25 Mo3 As4 S5 136.3(4) . . . . no
As3 Mo3 C25 C21 -61.8(6) . . . . no
As4 Mo3 C25 C21 5.8(8) . . . . no
S4 Mo3 C25 C21 -111.2(6) . . . . no
S5 Mo3 C25 C21 102.6(7) . . . . no
S6 Mo3 C25 C21 -179.8(6) . . . . no
C22 Mo3 C25 C21 37.4(6) . . . . no
C23 Mo3 C25 C21 79.0(7) . . . . no
As3 Mo3 S6 Mo4 33.52(7) . . . . no
As4 Mo3 S6 Mo4 -34.31(7) . . . . no
Mo4 Mo3 C25 C24 122.5(6) . . . . no
S4 Mo3 Mo4 S5 -166.84(12) . . . . no
S4 Mo3 C25 C24 133.6(6) . . . . no
C23 Mo3 S6 Mo4 -148.7(3) . . . . no
C24 Mo3 S6 Mo4 -179.5(3) . . . . no
C25 Mo3 S6 Mo4 149.2(3) . . . . no
Mo4 Mo3 S6 Cu4 107.62(15) . . . . no
C22 Mo3 C25 C24 -77.9(7) . . . . no
C23 Mo3 C25 C24 -36.2(7) . . . . no
Mo4 Mo3 C25 C30 -1.8(14) . . . . no
As3 Mo3 S6 Cu4 141.14(12) . . . . no
As4 Mo3 S6 Cu4 73.31(15) . . . . no
S4 Mo3 S6 Cu4 172.30(18) . . . . no
S5 Mo3 S6 Cu4 42.97(14) . . . . no
C21 Mo3 S6 Cu4 -103.3(5) . . . . no
C24 Mo3 C25 C30 -124.2(14) . . . . no
C23 Mo3 C25 C30 -160.4(12) . . . . no
S4 Mo3 C23 C22 -99.8(8) . . . . no
As3 Mo3 C24 C23 -113.8(6) . . . . no
As4 Mo3 C24 C23 -0.5(9) . . . . no
S4 Mo3 C24 C23 -170.8(6) . . . . no
S5 Mo3 C24 C23 54.4(7) . . . . no
S6 Mo3 C24 C23 122.0(6) . . . . no
C21 Mo3 S6 Cu5 40.1(5) . . . . no
C22 Mo3 S6 Cu5 101.4(5) . . . . no
As3 Mo3 C22 C27 -59.8(9) . . . . no
As4 Mo3 C22 C27 1.4(9) . . . . no
S4 Mo3 C22 C27 -108.9(9) . . . . no
S5 Mo3 C22 C27 49.6(9) . . . . no
S6 Mo3 C22 C27 123.3(9) . . . . no
C21 Mo3 C22 C27 -122.6(13) . . . . no
S4 Mo3 Mo4 As4 134.18(10) . . . . no
C24 Mo3 Mo4 C32 -143.8(7) . . . . no
C25 Mo3 C22 C27 -160.3(10) . . . . no
S4 Mo3 As3 Mo4 -71.60(10) . . . . no
S5 Mo3 As3 Mo4 40.02(8) . . . . no
S4 Mo3 C24 C29 68.7(9) . . . . no
S5 Mo3 C24 C29 -66.2(9) . . . . no
C21 Mo3 C25 C24 -115.3(9) . . . . no
S6 Mo3 Mo4 C32 -144.9(5) . . . . no
Mo4 Mo3 As4 As3 69.46(4) . . . . no
C25 Mo3 Mo4 C32 145.0(7) . . . . no
Mo4 Mo3 C23 C22 121.4(7) . . . . no
S5 Mo3 Mo4 S6 83.56(11) . . . . no
As4 Mo3 C25 C30 126.3(9) . . . . no
S4 Mo3 C25 C30 9.4(10) . . . . no
As3 Mo3 C23 C22 -2.2(9) . . . . no
As4 Mo3 C23 C22 63.6(7) . . . . no
C22 Mo3 C25 C30 157.9(12) . . . . no
S6 Mo3 Mo4 As3 143.43(8) . . . . no
S6 Mo3 Mo4 As4 -142.54(8) . . . . no
S6 Mo3 Mo4 S4 83.28(11) . . . . no
S6 Mo3 Mo4 S5 -83.56(11) . . . . no
S6 Mo3 Mo4 C31 142.1(6) . . . . no
Mo4 Mo3 As3 S4 71.60(10) . . . . no
S6 Mo3 Mo4 C33 -73.2(6) . . . . no
S6 Mo3 Mo4 C34 -0.7(6) . . . . no
S4 Mo3 C23 C24 16.3(10) . . . . no
S6 Mo3 C23 C24 -62.9(7) . . . . no
C21 Mo3 C23 C24 78.4(7) . . . . no
C22 Mo3 C23 C24 116.1(9) . . . . no
C25 Mo3 C23 C24 36.1(6) . . . . no
Mo4 Mo3 C23 C28 -0.2(15) . . . . no
C24 Mo3 C25 C21 115.3(9) . . . . no
C24 Mo3 Mo4 C33 -72.2(7) . . . . no
C24 Mo3 Mo4 C34 0.4(7) . . . . no
As3 Mo3 C24 C29 125.7(8) . . . . no
S5 Mo3 C25 C24 -12.7(10) . . . . no
S6 Mo3 C25 C24 64.9(7) . . . . no
Mo4 Mo3 C24 C29 0.6(12) . . . . no
C25 Mo3 C23 C22 -80.1(7) . . . . no
C23 Mo3 Mo4 C34 72.2(8) . . . . no
C23 Mo3 Mo4 C35 143.3(8) . . . . no
C24 Mo3 Mo4 As3 144.5(5) . . . . no
As3 Mo3 C25 C30 58.7(10) . . . . no
C25 Mo3 Mo4 C34 -70.8(8) . . . . no
S5 Mo3 As4 As3 141.35(10) . . . . no
S5 Mo3 C25 C30 -136.9(8) . . . . no
C22 Mo3 S6 Cu4 -42.1(5) . . . . no
S6 Mo3 C25 C30 -59.3(10) . . . . no
C21 Mo3 C25 C30 120.6(12) . . . . no
C23 Mo3 As3 As4 80.5(5) . . . . no
C24 Mo3 As3 As4 139.1(4) . . . . no
C25 Mo3 As3 As4 141.8(3) . . . . no
S5 Mo3 C23 C22 112.3(6) . . . . no
S6 Mo3 C23 C22 -179.0(6) . . . . no
C21 Mo3 C23 C22 -37.7(7) . . . . no
Mo4 Mo3 C25 C21 -122.3(7) . . . . no
As3 Mo3 C23 C24 113.9(7) . . . . no
C24 Mo3 Mo4 As4 -141.5(5) . . . . no
C24 Mo3 Mo4 S4 84.3(5) . . . . no
C24 Mo3 Mo4 S5 -82.5(5) . . . . no
C24 Mo3 Mo4 S6 1.1(5) . . . . no
C24 Mo3 Mo4 C31 143.1(8) . . . . no
S4 Mo3 C24 C25 -52.5(7) . . . . no
S5 Mo3 C24 C25 172.7(6) . . . . no
C23 Mo3 C22 C27 121.6(12) . . . . no
C24 Mo3 C22 C27 158.8(10) . . . . no
As4 Mo3 C24 C29 -121.0(9) . . . . no
As4 Mo3 As3 Mo4 69.71(5) . . . . no
C23 Mo3 C24 C25 118.3(10) . . . . no
C22 Mo3 C24 C25 80.6(7) . . . . no
S6 Mo3 C24 C25 -119.7(7) . . . . no
C24 Mo3 C23 C22 -116.1(9) . . . . no
As4 Mo3 C23 C24 179.7(6) . . . . no
C25 Mo3 Mo4 C33 -143.4(8) . . . . no
S4 Mo3 As4 As3 30.25(8) . . . . no
C23 Mo3 S6 Cu5 102.4(3) . . . . no
C24 Mo3 S6 Cu5 71.6(3) . . . . no
C25 Mo3 S6 Cu5 40.3(3) . . . . no
As4 Mo3 C24 C25 117.8(6) . . . . no
As3 Mo3 C24 C25 4.5(9) . . . . no
Mo4 Mo3 C23 C24 -122.5(6) . . . . no
As3 Mo3 As4 Mo4 -69.46(4) . . . . no
C25 Mo3 C24 C23 -118.3(10) . . . . no
C21 Mo3 C24 C25 38.6(7) . . . . no
Mo4 Mo3 C24 C25 -120.6(7) . . . . no
C21 Mo3 C24 C23 -79.8(7) . . . . no
C22 Mo3 C24 C23 -37.7(6) . . . . no
C35 Mo4 S4 Mo3 173.4(3) . . . . no
S4 Mo4 C31 C32 171.2(6) . . . . no
C34 Mo4 S4 As3 -139.1(3) . . . . no
S6 Mo4 S5 Mo3 -65.87(9) . . . . no
As3 Mo4 C33 C34 -115.1(6) . . . . no
Mo3 Mo4 S4 As3 75.39(8) . . . . no
As4 Mo4 S4 As3 35.03(9) . . . . no
C34 Mo4 C35 C40 122.1(13) . . . . no
S6 Mo4 C32 C31 113.9(7) . . . . no
As4 Mo4 S6 Cu4 -72.49(15) . . . . no
As3 Mo4 S6 Cu4 -140.41(12) . . . . no
C34 Mo4 S4 Mo3 145.6(3) . . . . no
S6 Mo4 C33 C32 178.6(5) . . . . no
C31 Mo4 C33 C32 38.1(6) . . . . no
S4 Mo4 S6 Cu4 -171.67(18) . . . . no
S5 Mo4 S6 Cu4 -42.23(14) . . . . no
S5 Mo4 C31 C32 12.0(9) . . . . no
C31 Mo4 As3 As4 -110.9(3) . . . . no
S4 Mo4 S5 Mo3 -12.45(12) . . . . no
As4 Mo4 S5 Mo3 76.20(8) . . . . no
C31 Mo4 S5 Mo3 145.0(5) . . . . no
As4 Mo4 C31 C32 60.7(7) . . . . no
C32 Mo4 S5 Mo3 152.2(3) . . . . no
C33 Mo4 S5 Mo3 -174.7(3) . . . . no
As3 Mo4 C31 C32 121.8(6) . . . . no
C32 Mo4 As4 S5 -109.4(3) . . . . no
Mo3 Mo4 S6 Cu4 -106.88(15) . . . . no
C31 Mo4 S4 Mo3 -152.7(3) . . . . no
C32 Mo4 S4 Mo3 -145.0(4) . . . . no
C33 Mo4 S4 Mo3 157.3(5) . . . . no
S5 Mo4 As3 As4 29.82(8) . . . . no
S6 Mo4 As3 As4 103.03(8) . . . . no
S4 Mo4 As3 Mo3 71.78(10) . . . . no
S6 Mo4 As4 Mo3 -33.92(8) . . . . no
C31 Mo4 As4 Mo3 147.9(3) . . . . no
C31 Mo4 S4 As3 -77.3(3) . . . . no
C32 Mo4 S4 As3 -69.6(4) . . . . no
As4 Mo4 S4 Mo3 -40.35(7) . . . . no
C33 Mo4 As3 Mo3 -150.6(5) . . . . no
S4 Mo4 As4 As3 -30.06(8) . . . . no
S5 Mo4 S4 Mo3 12.45(12) . . . . no
S6 Mo4 C31 C32 -116.6(7) . . . . no
C33 Mo4 C31 C32 -36.9(6) . . . . no
C34 Mo4 C31 C32 -78.6(7) . . . . no
S4 Mo4 C31 C36 48.5(11) . . . . no
S5 Mo4 C31 C36 -110.8(9) . . . . no
S6 Mo4 C31 C36 120.7(9) . . . . no
C32 Mo4 C31 C36 -122.7(14) . . . . no
C33 Mo4 C31 C36 -159.6(12) . . . . no
S5 Mo4 S4 As3 87.83(11) . . . . no
S6 Mo4 S4 As3 141.35(12) . . . . no
C31 Mo4 S6 Cu4 104.8(5) . . . . no
C32 Mo4 S6 Cu4 43.4(5) . . . . no
As4 Mo4 C33 C34 179.0(6) . . . . no
S4 Mo4 C33 C34 -18.7(10) . . . . no
S5 Mo4 C33 C34 130.1(6) . . . . no
S6 Mo4 C33 C34 61.2(7) . . . . no
C33 Mo4 As4 S5 -78.4(3) . . . . no
C35 Mo4 S6 Mo3 -149.4(3) . . . . no
C35 Mo4 As4 S5 -136.0(4) . . . . no
C32 Mo4 C34 C35 -78.8(8) . . . . no
C33 Mo4 C34 C35 -115.1(10) . . . . no
C33 Mo4 S5 As4 109.1(3) . . . . no
C34 Mo4 S5 As4 138.0(3) . . . . no
C35 Mo4 S5 As4 128.7(6) . . . . no
As4 Mo4 As3 Mo3 -69.85(5) . . . . no
C32 Mo4 As4 Mo3 178.8(3) . . . . no
C33 Mo4 As4 Mo3 -150.2(3) . . . . no
As3 Mo4 S4 Mo3 -75.39(8) . . . . no
C31 Mo4 As3 Mo3 179.3(3) . . . . no
C32 Mo4 As3 Mo3 -149.2(3) . . . . no
S5 Mo4 As4 As3 -141.20(11) . . . . no
S6 Mo4 As4 As3 -103.31(9) . . . . no
C34 Mo4 As4 S5 -77.5(5) . . . . no
C33 Mo4 C32 C31 116.1(10) . . . . no
C34 Mo4 As3 Mo3 150.1(5) . . . . no
C35 Mo4 As3 Mo3 148.9(3) . . . . no
Mo3 Mo4 As3 As4 69.85(5) . . . . no
S4 Mo4 As3 As4 141.62(10) . . . . no
Mo3 Mo4 C32 C33 122.2(6) . . . . no
As3 Mo4 C32 C33 -178.5(6) . . . . no
C32 Mo4 As3 As4 -79.4(3) . . . . no
C33 Mo4 As3 As4 -80.8(5) . . . . no
C34 Mo4 As3 As4 -140.0(5) . . . . no
C35 Mo4 As3 As4 -141.3(3) . . . . no
Mo3 Mo4 As3 S4 -71.78(10) . . . . no
C33 Mo4 S4 As3 -127.3(5) . . . . no
As4 Mo4 As3 S4 -141.62(10) . . . . no
S5 Mo4 As3 S4 -111.81(12) . . . . no
C35 Mo4 S4 As3 -111.2(3) . . . . no
C33 Mo4 C32 C37 -124.5(12) . . . . no
C34 Mo4 C32 C37 -161.5(10) . . . . no
C35 Mo4 C32 C37 157.3(10) . . . . no
C35 Mo4 As3 S4 77.1(3) . . . . no
Mo3 Mo4 C34 C39 -1.9(14) . . . . no
C35 Mo4 C31 C32 -114.8(10) . . . . no
Mo3 Mo4 C31 C35 -122.3(7) . . . . no
C35 Mo4 S6 Cu5 -40.2(3) . . . . no
S5 Mo4 As3 Mo3 -40.03(8) . . . . no
S6 Mo4 As3 Mo3 33.18(8) . . . . no
S5 Mo4 C31 C35 126.8(6) . . . . no
S6 Mo4 C31 C35 -1.8(9) . . . . no
S4 Mo4 C32 C31 -12.8(9) . . . . no
S5 Mo4 C32 C31 -172.0(6) . . . . no
S6 Mo4 S4 Mo3 65.96(9) . . . . no
C33 Mo4 S6 Mo3 149.0(3) . . . . no
C34 Mo4 S6 Mo3 179.7(3) . . . . no
S4 Mo4 C33 C32 98.8(7) . . . . no
S5 Mo4 C33 C32 -112.5(6) . . . . no
As3 Mo4 C31 C36 -1.0(10) . . . . no
As4 Mo4 C31 C36 -62.0(10) . . . . no
C34 Mo4 As4 As3 141.3(5) . . . . no
C34 Mo4 C31 C36 158.7(12) . . . . no
C35 Mo4 C31 C36 122.5(13) . . . . no
As3 Mo4 S5 Mo3 40.96(7) . . . . no
Mo3 Mo4 C33 C34 121.3(7) . . . . no
As4 Mo4 C35 C31 -7.1(9) . . . . no
S4 Mo4 C35 C31 110.1(6) . . . . no
C33 Mo4 S6 Cu4 42.1(3) . . . . no
C34 Mo4 S6 Cu4 72.8(3) . . . . no
C34 Mo4 S5 Mo3 -145.8(3) . . . . no
C35 Mo4 S5 Mo3 -155.1(6) . . . . no
As3 Mo4 S5 As4 -35.24(9) . . . . no
S4 Mo4 S5 As4 -88.65(12) . . . . no
As3 Mo4 C33 C38 124.5(9) . . . . no
S6 Mo4 S5 As4 -142.06(12) . . . . no
C31 Mo4 S5 As4 68.8(5) . . . . no
C32 Mo4 S5 As4 76.0(3) . . . . no
As3 Mo4 As4 Mo3 69.38(4) . . . . no
S4 Mo4 As4 Mo3 39.32(8) . . . . no
S5 Mo4 As4 Mo3 -71.82(10) . . . . no
C35 Mo4 C33 C38 -158.2(11) . . . . no
Mo3 Mo4 C32 C31 -121.7(7) . . . . no
As3 Mo4 C32 C31 -62.4(7) . . . . no
As4 Mo4 C32 C31 -123.7(7) . . . . no
C33 Mo4 C35 C40 160.3(11) . . . . no
C35 Mo4 As4 Mo3 152.2(4) . . . . no
Mo3 Mo4 As4 As3 -69.38(4) . . . . no
C32 Mo4 S6 Mo3 150.3(4) . . . . no
C31 Mo4 As4 As3 78.5(3) . . . . no
C32 Mo4 As4 As3 109.4(3) . . . . no
C33 Mo4 As4 As3 140.4(3) . . . . no
C34 Mo4 C32 C31 79.1(7) . . . . no
C35 Mo4 As4 As3 82.8(4) . . . . no
As4 Mo4 C32 C33 120.2(6) . . . . no
S4 Mo4 C32 C33 -128.9(6) . . . . no
S5 Mo4 C32 C33 71.9(6) . . . . no
S6 Mo4 C32 C33 -2.2(9) . . . . no
C31 Mo4 C32 C33 -116.1(10) . . . . no
C34 Mo4 C32 C33 -37.0(7) . . . . no
Mo3 Mo4 C31 C32 122.9(6) . . . . no
C31 Mo4 As4 S5 -140.3(3) . . . . no
As3 Mo4 C34 C35 -2.0(10) . . . . no
As4 Mo4 C34 C35 -116.7(7) . . . . no
S4 Mo4 C34 C35 54.2(8) . . . . no
S5 Mo4 C34 C35 -171.3(6) . . . . no
S6 Mo4 C34 C35 121.3(7) . . . . no
C31 Mo4 C34 C35 -36.5(7) . . . . no
C31 Mo4 C32 C37 119.4(12) . . . . no
As3 Mo4 C34 C39 -125.8(8) . . . . no
As4 Mo4 C34 C39 119.6(9) . . . . no
As3 Mo4 C31 C35 -123.5(6) . . . . no
As4 Mo4 C31 C35 175.5(6) . . . . no
S4 Mo4 C31 C35 -74.0(6) . . . . no
As3 Mo4 S6 Mo3 -33.52(7) . . . . no
As4 Mo4 S6 Mo3 34.40(7) . . . . no
C34 Mo4 As4 Mo3 -149.3(5) . . . . no
S5 Mo4 S6 Mo3 64.65(9) . . . . no
C31 Mo4 S6 Mo3 -148.4(5) . . . . no
Mo3 Mo4 C33 C32 -121.3(6) . . . . no
C34 Mo4 C31 C35 36.2(6) . . . . no
Mo3 Mo4 C31 C36 0.2(15) . . . . no
C33 Mo4 C31 C35 77.9(7) . . . . no
C35 Mo4 C34 C39 -123.7(13) . . . . no
C35 Mo4 C32 C31 37.9(7) . . . . no
As4 Mo4 C34 C33 -1.6(9) . . . . no
Mo3 Mo4 C35 C31 121.0(7) . . . . no
As3 Mo4 C35 C31 60.7(7) . . . . no
C35 Mo4 C33 C32 79.7(7) . . . . no
C31 Mo4 C34 C33 78.6(7) . . . . no
Mo3 Mo4 As4 S5 71.82(10) . . . . no
As3 Mo4 As4 S5 141.20(11) . . . . no
S4 Mo4 As4 S5 111.14(12) . . . . no
S5 Mo4 C35 C31 -103.0(8) . . . . no
C31 Mo4 C33 C34 -79.4(7) . . . . no
C32 Mo4 C33 C34 -117.4(10) . . . . no
Mo3 Mo4 S5 As4 -76.20(8) . . . . no
S4 Mo4 S6 Cu5 44.43(15) . . . . no
S5 Mo4 S6 Cu5 173.87(18) . . . . no
C31 Mo4 S6 Cu5 -39.2(5) . . . . no
C32 Mo4 S6 Cu5 -100.5(4) . . . . no
C33 Mo4 S6 Cu5 -101.8(3) . . . . no
C34 Mo4 S6 Cu5 -71.1(3) . . . . no
C31 Mo4 C35 C34 118.0(10) . . . . no
As3 Mo4 C35 C40 -59.2(10) . . . . no
C34 Mo4 C33 C38 -120.5(13) . . . . no
As4 Mo4 C35 C40 -127.0(9) . . . . no
S4 Mo4 C35 C40 -9.8(10) . . . . no
C31 Mo4 C35 C40 -119.9(12) . . . . no
C32 Mo4 C35 C40 -158.5(11) . . . . no
S6 Mo4 C35 C40 59.0(10) . . . . no
As3 Mo4 C33 C32 2.4(9) . . . . no
As4 Mo4 C33 C32 -63.6(6) . . . . no
C32 Mo4 As3 S4 139.0(3) . . . . no
C33 Mo4 As3 S4 137.6(5) . . . . no
Mo3 Mo4 C34 C33 -123.0(7) . . . . no
As3 Mo4 C34 C33 113.1(6) . . . . no
S4 Mo4 C34 C33 169.4(6) . . . . no
S5 Mo4 C34 C33 -56.2(7) . . . . no
S6 Mo4 C34 C33 -123.6(6) . . . . no
C31 Mo4 C33 C38 160.2(11) . . . . no
S4 Mo4 C34 C39 -69.5(10) . . . . no
S5 Mo4 C34 C39 64.9(10) . . . . no
S6 Mo4 C34 C39 -2.5(9) . . . . no
C35 Mo4 C32 C33 -78.2(7) . . . . no
Mo3 Mo4 C32 C37 -2.3(12) . . . . no
S6 Mo4 As3 S4 -38.60(12) . . . . no
C31 Mo4 As3 S4 107.5(3) . . . . no
C32 Mo4 C31 C35 114.8(10) . . . . no
As3 Mo4 S6 Cu5 75.70(16) . . . . no
C34 Mo4 As3 S4 78.4(5) . . . . no
S6 Mo4 C32 C37 -126.7(8) . . . . no
S4 Mo4 C33 C38 -139.2(8) . . . . no
S5 Mo4 C33 C38 9.6(9) . . . . no
S6 Mo4 C33 C38 -59.3(10) . . . . no
C34 Mo4 C33 C32 117.4(10) . . . . no
S5 Mo4 C35 C34 15.0(11) . . . . no
C32 Mo4 C33 C38 122.1(12) . . . . no
C32 Mo4 C35 C34 79.4(7) . . . . no
S4 Mo4 S6 Mo3 -64.78(9) . . . . no
C32 Mo4 C34 C39 157.5(11) . . . . no
Mo3 Mo4 C35 C40 1.1(14) . . . . no
C33 Mo4 C34 C39 121.1(13) . . . . no
Mo3 Mo4 S6 Cu5 109.22(16) . . . . no
C35 Mo4 C34 C33 115.1(10) . . . . no
C35 Mo4 C33 C34 -37.7(7) . . . . no
Mo3 Mo4 C33 C38 0.8(13) . . . . no
As4 Mo4 C33 C38 58.5(10) . . . . no
As3 Mo4 C35 C34 178.7(6) . . . . no
As4 Mo4 C35 C34 110.9(7) . . . . no
S4 Mo4 C35 C34 -131.9(7) . . . . no
Mo3 Mo4 C34 C35 121.9(7) . . . . no
C32 Mo4 C34 C33 36.4(6) . . . . no
S6 Mo4 C35 C34 -63.1(7) . . . . no
As4 Mo4 C32 C37 -4.3(9) . . . . no
C33 Mo4 C35 C34 38.2(7) . . . . no
S6 Mo4 As4 S5 37.89(12) . . . . no
C35 Mo4 S6 Cu4 103.7(3) . . . . no
C33 Mo4 C35 C31 -79.8(7) . . . . no
S4 Mo4 C32 C37 106.6(8) . . . . no
As3 Mo4 C32 C37 57.1(9) . . . . no
C34 Mo4 C35 C31 -118.0(10) . . . . no
C31 Mo4 C34 C39 -160.3(11) . . . . no
S5 Mo4 C32 C37 -52.6(9) . . . . no
C32 Mo4 C35 C31 -38.6(7) . . . . no
S5 Mo4 C35 C40 137.1(7) . . . . no
S6 Mo4 C35 C31 178.9(6) . . . . no
Mo3 Mo4 C35 C34 -121.0(7) . . . . no
As4 Mo4 S6 Cu5 143.61(13) . . . . no
As6 Mo5 S8 Mo6 -74.64(8) . . . . no
As5 Mo5 Mo6 C51 -141.6(7) . . . . no
As5 Mo5 Mo6 S7 -60.09(9) . . . . no
As5 Mo5 Mo6 C52 -68.0(6) . . . . no
S9 Mo5 As6 S8 -38.60(13) . . . . no
C42 Mo5 As6 S8 79.1(5) . . . . no
C42 Mo5 Mo6 C53 143.4(9) . . . . no
As6 Mo5 Mo6 C53 -72.0(6) . . . . no
S7 Mo5 S8 Mo6 14.86(11) . . . . no
C41 Mo5 As6 S8 76.8(3) . . . . no
As5 Mo5 Mo6 S9 -142.52(10) . . . . no
As5 Mo5 Mo6 S8 135.54(10) . . . . no
C42 Mo5 S7 Mo6 -147.2(3) . . . . no
C43 Mo5 S7 Mo6 -175.5(3) . . . . no
As5 Mo5 S8 Mo6 -39.14(7) . . . . no
C45 Mo5 S7 Mo6 145.5(4) . . . . no
Mo6 Mo5 S7 As5 -74.91(8) . . . . no
As5 Mo5 As6 Mo6 -69.24(5) . . . . no
S7 Mo5 Mo6 S8 -164.38(12) . . . . no
C44 Mo5 Mo6 C55 144.9(8) . . . . no
As6 Mo5 C41 C42 177.6(6) . . . . no
Mo6 Mo5 As6 S8 -72.10(10) . . . . no
Mo6 Mo5 As5 S7 72.40(10) . . . . no
As6 Mo5 As5 S7 141.47(11) . . . . no
S9 Mo5 C45 C44 -116.6(6) . . . . no
C41 Mo5 C45 C44 -116.7(10) . . . . no
C41 Mo5 S7 Mo6 -154.3(5) . . . . no
As5 Mo5 C45 C41 176.6(6) . . . . no
As6 Mo5 C45 C41 -121.8(7) . . . . no
C44 Mo5 S7 Mo6 151.2(3) . . . . no
S7 Mo5 C45 C41 126.3(6) . . . . no
S8 Mo5 C45 C41 -71.8(7) . . . . no
S9 Mo5 C45 C41 0.1(10) . . . . no
As5 Mo5 Mo6 C53 2.8(6) . . . . no
Mo6 Mo5 C41 C42 -122.7(7) . . . . no
As5 Mo5 C41 C42 109.4(7) . . . . no
S7 Mo5 Mo6 As6 134.82(9) . . . . no
As5 Mo5 As6 S8 -141.34(11) . . . . no
S7 Mo5 As6 S8 -111.15(13) . . . . no
S8 Mo5 C45 C44 171.5(6) . . . . no
S9 Mo5 S7 Mo6 -65.91(9) . . . . no
Mo6 Mo5 C45 C41 -122.7(7) . . . . no
C42 Mo5 Mo6 S7 80.6(6) . . . . no
C42 Mo5 Mo6 S8 -83.8(6) . . . . no
C42 Mo5 Mo6 S9 -1.9(6) . . . . no
C42 Mo5 Mo6 C51 -0.9(10) . . . . no
C42 Mo5 Mo6 C52 72.6(9) . . . . no
C42 Mo5 Mo6 C54 -144.6(9) . . . . no
C42 Mo5 Mo6 C55 -71.3(8) . . . . no
C43 Mo5 Mo6 As5 68.8(6) . . . . no
S7 Mo5 Mo6 As5 60.09(9) . . . . no
S9 Mo5 Mo6 As6 -142.74(10) . . . . no
C45 Mo5 C42 C43 78.9(8) . . . . no
S7 Mo5 Mo6 S9 -82.44(11) . . . . no
C43 Mo5 As5 As6 141.0(3) . . . . no
C44 Mo5 As5 As6 109.3(3) . . . . no
C45 Mo5 As5 As6 79.5(3) . . . . no
As6 Mo5 S9 Mo6 -33.84(8) . . . . no
S7 Mo5 S9 Mo6 65.56(9) . . . . no
S8 Mo5 S9 Mo6 -65.61(9) . . . . no
S9 Mo5 Mo6 C55 -69.5(5) . . . . no
C44 Mo5 Mo6 S9 -145.6(6) . . . . no
As6 Mo5 Mo6 C52 -142.8(6) . . . . no
S9 Mo5 S8 As6 140.79(12) . . . . no
As6 Mo5 Mo6 C54 0.0(7) . . . . no
C43 Mo5 C45 C41 79.0(8) . . . . no
As6 Mo5 Mo6 C55 73.3(5) . . . . no
C44 Mo5 Mo6 C53 -0.4(9) . . . . no
C44 Mo5 Mo6 C54 71.6(9) . . . . no
C42 Mo5 As5 As6 141.4(4) . . . . no
C45 Mo5 Mo6 As5 -73.6(6) . . . . no
C44 Mo5 S7 As5 76.3(3) . . . . no
As5 Mo5 S7 Mo6 74.91(8) . . . . no
As6 Mo5 S7 Mo6 39.60(7) . . . . no
S8 Mo5 S7 Mo6 -14.84(11) . . . . no
S8 Mo5 C41 C42 -132.7(7) . . . . no
S9 Mo5 C41 C42 -65.1(7) . . . . no
C43 Mo5 C41 C42 36.5(7) . . . . no
C44 Mo5 C41 C42 78.2(7) . . . . no
C45 Mo5 C41 C42 114.8(10) . . . . no
Mo6 Mo5 C41 C45 122.5(7) . . . . no
S9 Mo5 S8 Mo6 66.15(9) . . . . no
C41 Mo5 S8 Mo6 174.0(3) . . . . no
S7 Mo5 As6 Mo6 -39.05(9) . . . . no
S9 Mo5 Mo6 S7 82.44(11) . . . . no
S9 Mo5 Mo6 S8 -81.94(11) . . . . no
C45 Mo5 Mo6 As6 1.1(6) . . . . no
S9 Mo5 Mo6 C54 -142.7(7) . . . . no
S9 Mo5 Mo6 C53 145.3(6) . . . . no
C43 Mo5 S7 As5 109.6(3) . . . . no
S9 Mo5 As6 Mo6 33.50(9) . . . . no
C45 Mo5 S7 As5 70.6(5) . . . . no
S7 Mo5 C41 C46 136.1(8) . . . . no
S8 Mo5 C41 C46 -8.2(9) . . . . no
S9 Mo5 C41 C46 59.4(10) . . . . no
C42 Mo5 C41 C46 124.5(13) . . . . no
C43 Mo5 C41 C46 161.0(11) . . . . no
C44 Mo5 C41 C46 -157.3(11) . . . . no
C42 Mo5 C45 C41 37.7(7) . . . . no
C42 Mo5 As6 As5 -139.6(5) . . . . no
Mo6 Mo5 C44 C45 -121.6(7) . . . . no
Mo6 Mo5 C45 C44 120.6(7) . . . . no
As5 Mo5 C45 C44 59.9(6) . . . . no
As6 Mo5 C45 C44 121.5(6) . . . . no
S7 Mo5 C45 C44 9.6(9) . . . . no
C42 Mo5 Mo6 As5 140.7(6) . . . . no
C42 Mo5 Mo6 As6 -144.6(6) . . . . no
C43 Mo5 S9 Cu6 -101.0(4) . . . . no
C43 Mo5 As6 S8 138.0(5) . . . . no
C44 Mo5 As6 S8 139.2(4) . . . . no
As5 Mo5 Mo6 As6 74.73(6) . . . . no
C45 Mo5 As6 S8 108.5(3) . . . . no
As5 Mo5 C45 C50 -62.2(12) . . . . no
As6 Mo5 C45 C50 -0.6(11) . . . . no
S7 Mo5 C45 C50 -112.5(11) . . . . no
C42 Mo5 S8 Mo6 146.4(3) . . . . no
As5 Mo5 Mo6 C54 74.8(7) . . . . no
S9 Mo5 Mo6 C51 0.9(7) . . . . no
S9 Mo5 Mo6 C52 74.5(6) . . . . no
C44 Mo5 S8 Mo6 -144.6(4) . . . . no
S8 Mo5 C42 C41 53.3(7) . . . . no
As5 Mo5 Mo6 C55 148.0(5) . . . . no
As6 Mo5 Mo6 As5 -74.73(6) . . . . no
As6 Mo5 Mo6 S7 -134.82(9) . . . . no
As6 Mo5 Mo6 S8 60.81(9) . . . . no
As6 Mo5 Mo6 S9 142.74(10) . . . . no
As6 Mo5 Mo6 C51 143.7(7) . . . . no
C41 Mo5 S8 As6 -111.4(3) . . . . no
C42 Mo5 S8 As6 -139.0(3) . . . . no
As5 Mo5 C42 C43 -0.7(9) . . . . no
C43 Mo5 S8 As6 -129.1(6) . . . . no
C44 Mo5 S8 As6 -69.9(4) . . . . no
C45 Mo5 S8 As6 -77.3(3) . . . . no
S9 Mo5 C42 C43 -122.7(7) . . . . no
Mo6 Mo5 C42 C47 0.3(15) . . . . no
S7 Mo5 Mo6 C51 -81.5(7) . . . . no
S7 Mo5 Mo6 C52 -8.0(6) . . . . no
S7 Mo5 Mo6 C53 62.8(6) . . . . no
S7 Mo5 Mo6 C54 134.8(7) . . . . no
S7 Mo5 Mo6 C55 -151.9(5) . . . . no
S8 Mo5 Mo6 As5 -135.54(10) . . . . no
S8 Mo5 Mo6 As6 -60.81(9) . . . . no
S8 Mo5 Mo6 S7 164.38(12) . . . . no
S8 Mo5 Mo6 S9 81.94(11) . . . . no
As5 Mo5 C41 C45 -5.4(10) . . . . no
As6 Mo5 C41 C45 62.7(7) . . . . no
S9 Mo5 Mo6 As5 142.52(10) . . . . no
S8 Mo5 Mo6 C55 12.5(5) . . . . no
As6 Mo5 S7 As5 -35.31(10) . . . . no
Mo6 Mo5 C43 C42 122.6(7) . . . . no
As5 Mo5 C43 C42 179.5(6) . . . . no
As6 Mo5 C43 C42 -114.2(7) . . . . no
As5 Mo5 S9 Mo6 34.08(8) . . . . no
As6 Mo5 As5 Mo6 69.08(5) . . . . no
S7 Mo5 As5 Mo6 -72.40(10) . . . . no
S8 Mo5 As5 Mo6 38.48(9) . . . . no
S9 Mo5 As5 Mo6 -33.69(8) . . . . no
C41 Mo5 Mo6 As5 -147.2(6) . . . . no
C41 Mo5 Mo6 As6 -72.5(6) . . . . no
C41 Mo5 Mo6 S7 152.7(6) . . . . no
C41 Mo5 Mo6 S8 -11.7(6) . . . . no
C41 Mo5 Mo6 S9 70.2(6) . . . . no
C41 Mo5 Mo6 C51 71.2(9) . . . . no
C44 Mo5 C45 C41 116.7(10) . . . . no
S9 Mo5 As5 As6 -102.76(9) . . . . no
C41 Mo5 As5 As6 82.8(5) . . . . no
C41 Mo5 Mo6 C54 -72.5(9) . . . . no
C41 Mo5 Mo6 C55 0.8(8) . . . . no
S7 Mo5 S9 Cu6 176.15(17) . . . . no
S8 Mo5 S9 Cu6 44.98(14) . . . . no
C41 Mo5 S9 Cu6 -38.8(4) . . . . no
C44 Mo5 S9 Cu6 -99.6(6) . . . . no
C45 Mo5 S9 Cu6 -38.9(6) . . . . no
S8 Mo5 As5 S7 110.87(13) . . . . no
As6 Mo5 S9 Cu8 -139.55(12) . . . 1_565 no
S7 Mo5 S9 Cu8 -40.14(13) . . . 1_565 no
S8 Mo5 S9 Cu8 -171.32(17) . . . 1_565 no
C43 Mo5 Mo6 As6 143.5(6) . . . . no
Mo6 Mo5 C42 C41 121.3(7) . . . . no
As5 Mo5 C42 C41 -118.3(7) . . . . no
As6 Mo5 C42 C41 -3.8(10) . . . . no
C43 Mo5 S8 Mo6 156.3(6) . . . . no
C43 Mo5 Mo6 C53 71.6(8) . . . . no
C43 Mo5 Mo6 C54 143.6(9) . . . . no
C43 Mo5 Mo6 C55 -143.2(8) . . . . no
C44 Mo5 Mo6 As5 -3.1(6) . . . . no
C44 Mo5 Mo6 As6 71.6(6) . . . . no
C44 Mo5 Mo6 S7 -63.2(6) . . . . no
C44 Mo5 Mo6 S8 132.4(6) . . . . no
S9 Mo5 C44 C43 -2.3(11) . . . . no
C45 Mo5 C42 C41 -38.8(7) . . . . no
Mo6 Mo5 C42 C43 -121.1(7) . . . . no
C44 Mo5 Mo6 C51 -144.7(9) . . . . no
C44 Mo5 Mo6 C52 -71.2(8) . . . . no
C42 Mo5 C44 C43 -37.1(7) . . . . no
C45 Mo5 C44 C43 -116.1(10) . . . . no
S8 Mo5 C42 C43 170.9(6) . . . . no
As5 Mo5 C44 C45 -124.3(6) . . . . no
As6 Mo5 C44 C45 -62.6(6) . . . . no
S7 Mo5 C44 C45 -173.5(6) . . . . no
C45 Mo5 Mo6 S7 -133.7(6) . . . . no
C45 Mo5 Mo6 S8 61.9(6) . . . . no
S7 Mo5 C41 C42 11.6(10) . . . . no
C45 Mo5 Mo6 C51 144.8(9) . . . . no
C45 Mo5 Mo6 C52 -141.7(8) . . . . no
C45 Mo5 Mo6 C53 -70.9(9) . . . . no
C45 Mo5 Mo6 C54 1.1(9) . . . . no
C45 Mo5 Mo6 C55 74.4(8) . . . . no
C41 Mo5 C44 C49 162.0(12) . . . . no
C42 Mo5 C44 C49 -156.8(13) . . . . no
C43 Mo5 C44 C49 -119.7(15) . . . . no
S8 Mo5 Mo6 C54 -60.8(7) . . . . no
S8 Mo5 S7 As5 -89.75(11) . . . . no
S9 Mo5 S7 As5 -140.82(12) . . . . no
C41 Mo5 S7 As5 130.8(5) . . . . no
C42 Mo5 S7 As5 137.9(3) . . . . no
S8 Mo5 As6 Mo6 72.10(10) . . . . no
C45 Mo5 As5 S7 -139.1(3) . . . . no
C41 Mo5 As6 Mo6 148.9(3) . . . . no
C42 Mo5 As6 Mo6 151.2(5) . . . . no
C43 Mo5 As6 Mo6 -150.0(5) . . . . no
C44 Mo5 As6 Mo6 -148.7(4) . . . . no
C45 Mo5 As6 Mo6 -179.4(3) . . . . no
Mo6 Mo5 As6 As5 69.24(5) . . . . no
S7 Mo5 As6 As5 30.20(9) . . . . no
C45 Mo5 C41 C46 -120.7(13) . . . . no
S9 Mo5 As6 As5 102.74(9) . . . . no
C43 Mo5 As6 As5 -80.7(5) . . . . no
C44 Mo5 As6 As5 -79.5(4) . . . . no
C45 Mo5 As6 As5 -110.2(3) . . . . no
As6 Mo5 S9 Cu6 76.75(15) . . . . no
As6 Mo5 C43 C44 2.0(10) . . . . no
S7 Mo5 C43 C44 -113.7(7) . . . . no
S8 Mo5 C43 C44 100.4(8) . . . . no
C42 Mo5 S9 Cu6 -70.4(3) . . . . no
C45 Mo5 C43 C44 37.1(7) . . . . no
C42 Mo5 C45 C44 -79.0(7) . . . . no
C43 Mo5 C45 C44 -37.7(6) . . . . no
Mo6 Mo5 C45 C50 -1.5(15) . . . . no
S8 Mo5 C43 C48 -138.1(8) . . . . no
S9 Mo5 C43 C48 -59.9(10) . . . . no
C41 Mo5 S9 Cu8 104.9(3) . . . 1_565 no
S8 Mo5 C45 C50 49.4(12) . . . . no
S9 Mo5 C45 C50 121.3(10) . . . . no
C41 Mo5 C45 C50 121.2(15) . . . . no
C42 Mo5 C45 C50 158.9(13) . . . . no
S7 Mo5 C42 C41 -173.2(6) . . . . no
C44 Mo5 C45 C50 -122.1(14) . . . . no
S9 Mo5 C41 C45 -180.0(6) . . . . no
S9 Mo5 C42 C41 119.7(7) . . . . no
C45 Mo5 S8 Mo6 -151.9(3) . . . . no
Mo6 Mo5 S8 As6 74.64(8) . . . . no
As5 Mo5 S8 As6 35.50(9) . . . . no
S7 Mo5 S8 As6 89.50(11) . . . . no
C44 Mo5 C42 C41 -80.0(8) . . . . no
C41 Mo5 C44 C43 -78.3(8) . . . . no
C43 Mo5 S9 Mo6 148.4(3) . . . . no
As6 Mo5 C42 C43 113.8(7) . . . . no
S7 Mo5 C42 C43 -55.6(7) . . . . no
Mo6 Mo5 S9 Cu6 110.59(15) . . . . no
C41 Mo5 Mo6 C52 144.7(8) . . . . no
C41 Mo5 C42 C43 117.6(10) . . . . no
As5 Mo5 C42 C47 120.7(10) . . . . no
As6 Mo5 C42 C47 -124.8(9) . . . . no
S7 Mo5 C42 C47 65.8(11) . . . . no
S8 Mo5 C42 C47 -67.7(11) . . . . no
S9 Mo5 C42 C47 -1.3(10) . . . . no
C41 Mo5 C42 C47 -121.0(14) . . . . no
C43 Mo5 C42 C47 121.4(14) . . . . no
C44 Mo5 C42 C47 159.1(13) . . . . no
C45 Mo5 C42 C47 -159.7(13) . . . . no
S8 Mo5 Mo6 C51 82.9(7) . . . . no
S8 Mo5 Mo6 C52 156.4(6) . . . . no
S8 Mo5 Mo6 C53 -132.8(6) . . . . no
S8 Mo5 C44 C49 111.7(11) . . . . no
C45 Mo5 C44 C49 124.2(13) . . . . no
S9 Mo5 C44 C49 -122.0(9) . . . . no
S7 Mo5 C41 C45 -103.2(8) . . . . no
S8 Mo5 C41 C45 112.5(7) . . . . no
C43 Mo5 Mo6 C52 0.8(8) . . . . no
C43 Mo5 C45 C50 -159.8(13) . . . . no
Mo6 Mo5 C44 C43 122.3(7) . . . . no
S7 Mo5 C43 C42 130.1(7) . . . . no
S8 Mo5 C43 C42 -15.8(10) . . . . no
S9 Mo5 C43 C42 62.4(7) . . . . no
C41 Mo5 S9 Mo6 -149.4(3) . . . . no
C42 Mo5 S9 Mo6 179.1(3) . . . . no
As5 Mo5 C41 C46 -126.1(8) . . . . no
C44 Mo5 S9 Mo6 149.8(6) . . . . no
C45 Mo5 S9 Mo6 -149.4(5) . . . . no
S8 Mo5 As6 As5 141.34(11) . . . . no
C45 Mo5 As5 Mo6 148.5(3) . . . . no
C41 Mo5 Mo6 C53 -144.5(8) . . . . no
S8 Mo5 As5 As6 -30.60(9) . . . . no
As5 Mo5 S9 Cu6 144.67(12) . . . . no
C44 Mo5 C42 C43 37.7(7) . . . . no
C44 Mo5 As5 S7 -109.2(3) . . . . no
S9 Mo5 C43 C44 178.6(7) . . . . no
C41 Mo5 C43 C44 79.6(8) . . . . no
Mo6 Mo5 C43 C48 0.3(14) . . . . no
Mo6 Mo5 S9 Cu8 -105.70(15) . . . 1_565 no
As5 Mo5 S9 Cu8 -71.63(15) . . . 1_565 no
As6 Mo5 C43 C48 123.5(9) . . . . no
S9 Mo5 As5 S7 38.71(12) . . . . no
C41 Mo5 As5 S7 -135.7(5) . . . . no
C42 Mo5 S9 Cu8 73.3(3) . . . 1_565 no
C43 Mo5 Mo6 S7 8.7(6) . . . . no
C43 Mo5 Mo6 S8 -155.7(6) . . . . no
C43 Mo5 Mo6 S9 -73.7(6) . . . . no
C43 Mo5 Mo6 C51 -72.8(9) . . . . no
C44 Mo5 S9 Cu8 44.1(6) . . . 1_565 no
C43 Mo5 As5 S7 -77.5(3) . . . . no
C45 Mo5 S9 Cu8 104.9(5) . . . 1_565 no
As5 Mo5 C44 C43 119.6(7) . . . . no
As6 Mo5 C44 C43 -178.7(7) . . . . no
S7 Mo5 C44 C43 70.4(7) . . . . no
S8 Mo5 C44 C43 -128.6(7) . . . . no
Mo6 Mo5 C41 C46 1.8(13) . . . . no
Mo6 Mo5 C44 C49 2.6(15) . . . . no
As6 Mo5 C41 C46 -58.0(10) . . . . no
C43 Mo5 As5 Mo6 -149.9(3) . . . . no
S7 Mo5 C44 C49 -49.3(11) . . . . no
C44 Mo5 As5 Mo6 178.4(3) . . . . no
C41 Mo5 As6 As5 -141.9(3) . . . . no
S7 Mo5 As5 As6 -141.47(11) . . . . no
As5 Mo5 C43 C44 -64.2(8) . . . . no
Mo6 Mo5 C43 C44 -121.2(7) . . . . no
C45 Mo5 C43 C42 -79.1(7) . . . . no
S8 Mo5 C44 C45 -12.5(8) . . . . no
C45 Mo5 Mo6 S9 143.9(6) . . . . no
C41 Mo5 C44 C45 37.8(7) . . . . no
C42 Mo5 C44 C45 79.0(7) . . . . no
C43 Mo5 C44 C45 116.1(10) . . . . no
C43 Mo5 C42 C41 -117.6(10) . . . . no
As5 Mo5 C44 C49 -0.1(11) . . . . no
As6 Mo5 C44 C49 61.6(11) . . . . no
C42 Mo5 As5 Mo6 -149.5(4) . . . . no
C41 Mo5 C43 C48 -158.9(12) . . . . no
C42 Mo5 C43 C48 -122.3(13) . . . . no
C44 Mo5 C43 C48 121.5(14) . . . . no
C43 Mo5 S9 Cu8 42.7(4) . . . 1_565 no
C42 Mo5 As5 S7 -77.1(5) . . . . no
As5 Mo5 C43 C48 57.3(10) . . . . no
C41 Mo5 As5 Mo6 151.9(5) . . . . no
C45 Mo5 C43 C48 158.6(12) . . . . no
C42 Mo5 C41 C45 -114.8(10) . . . . no
C43 Mo5 C41 C45 -78.3(8) . . . . no
C44 Mo5 C41 C45 -36.6(7) . . . . no
S9 Mo5 C44 C45 113.8(7) . . . . no
C41 Mo5 C43 C42 -36.6(7) . . . . no
C42 Mo5 C43 C44 116.2(11) . . . . no
C44 Mo5 C43 C42 -116.2(11) . . . . no
S7 Mo5 C43 C48 7.8(10) . . . . no
Mo6 Mo5 As5 As6 -69.08(5) . . . . no
S9 Mo6 C55 C51 64.4(7) . . . . no
S8 Mo6 As5 S7 -110.33(12) . . . . no
C53 Mo6 C51 C55 79.9(8) . . . . no
S8 Mo6 C55 C51 132.2(7) . . . . no
S9 Mo6 S7 As5 141.72(12) . . . . no
C52 Mo6 As5 S7 78.4(3) . . . . no
S8 Mo6 C52 C51 15.5(10) . . . . no
S9 Mo6 C52 C51 -63.2(7) . . . . no
C54 Mo6 C53 C58 -122.5(13) . . . . no
C53 Mo6 S7 As5 -75.6(3) . . . . no
As6 Mo6 C51 C55 3.5(10) . . . . no
S7 Mo6 As6 Mo5 38.93(8) . . . . no
S9 Mo6 As6 Mo5 -33.64(9) . . . . no
C55 Mo6 C52 C57 158.1(11) . . . . no
C55 Mo6 S8 As6 111.2(3) . . . . no
C54 Mo6 S8 As6 77.1(3) . . . . no
S7 Mo6 C51 C55 172.7(6) . . . . no
C52 Mo6 S7 As5 -108.5(3) . . . . no
C51 Mo6 S7 As5 -137.2(3) . . . . no
As6 Mo6 C51 C52 -114.0(7) . . . . no
As5 Mo6 C53 C54 124.6(6) . . . . no
Mo5 Mo6 C51 C52 121.4(7) . . . . no
S7 Mo6 C51 C52 55.2(7) . . . . no
S8 Mo6 C51 C52 -171.2(6) . . . . no
C54 Mo6 S7 As5 -70.0(5) . . . . no
As5 Mo6 C51 C55 116.8(7) . . . . no
C54 Mo6 S9 Mo5 148.9(6) . . . . no
C55 Mo6 S9 Mo5 150.2(4) . . . . no
Mo5 Mo6 S9 Cu6 -109.73(16) . . . . no
S9 Mo6 As6 As5 -103.10(9) . . . . no
C54 Mo6 As5 As6 -78.9(4) . . . . no
Mo5 Mo6 C55 C51 121.6(8) . . . . no
Mo5 Mo6 As5 S7 -71.74(10) . . . . no
As6 Mo6 C53 C54 62.8(7) . . . . no
C55 Mo6 As6 As5 141.2(3) . . . . no
C51 Mo6 As5 S7 78.8(5) . . . . no
S9 Mo6 As6 S8 38.23(13) . . . . no
C54 Mo6 C51 C55 37.7(7) . . . . no
Mo5 Mo6 C51 C56 2.4(16) . . . . no
S9 Mo6 C51 C52 122.2(7) . . . . no
As6 Mo6 C51 C56 127.1(9) . . . . no
S7 Mo6 C51 C56 -63.8(12) . . . . no
S8 Mo6 C51 C56 69.8(12) . . . . no
S9 Mo6 C51 C56 3.2(11) . . . . no
S7 Mo6 S8 As6 -89.88(11) . . . . no
C52 Mo6 C51 C56 -119.0(14) . . . . no
C53 Mo6 C51 C56 -156.6(13) . . . . no
C54 Mo6 C51 C56 161.2(13) . . . . no
As5 Mo6 C55 C51 -108.5(7) . . . . no
As6 Mo6 C55 C51 -177.7(6) . . . . no
S7 Mo6 C55 C51 -12.2(10) . . . . no
S8 Mo6 S9 Mo5 65.63(9) . . . . no
Mo5 Mo6 C53 C54 122.2(7) . . . . no
As6 Mo6 S9 Mo5 34.10(8) . . . . no
S7 Mo6 S9 Mo5 -65.25(9) . . . . no
C54 Mo6 C52 C53 -37.7(8) . . . . no
C52 Mo6 C55 C51 -37.4(7) . . . . no
C53 Mo6 C55 C51 -78.9(8) . . . . no
Mo5 Mo6 C51 C55 -121.1(7) . . . . no
S8 Mo6 As6 As5 -141.33(11) . . . . no
Mo5 Mo6 C53 C58 -0.3(15) . . . . no
C51 Mo6 As6 As5 139.1(5) . . . . no
C55 Mo6 As5 As6 -84.1(5) . . . . no
S9 Mo6 C51 C55 -120.3(7) . . . . no
S9 Mo6 As5 S7 -37.92(13) . . . . no
C55 Mo6 C53 C58 -160.6(13) . . . . no
S8 Mo6 S7 As5 90.43(11) . . . . no
As6 Mo6 S7 As5 35.80(9) . . . . no
C52 Mo6 C53 C58 121.4(15) . . . . no
C53 Mo6 S7 Mo5 -151.2(3) . . . . no
C53 Mo6 As5 S7 109.7(3) . . . . no
C53 Mo6 C52 C51 115.3(11) . . . . no
C55 Mo6 C52 C51 35.5(7) . . . . no
C55 Mo6 S7 As5 -129.9(5) . . . . no
As5 Mo6 As6 Mo5 69.47(5) . . . . no
Mo5 Mo6 C54 C53 -121.3(7) . . . . no
C51 Mo6 As6 Mo5 -151.4(5) . . . . no
As6 Mo6 C54 C53 -121.3(6) . . . . no
S7 Mo6 C54 C53 -9.4(9) . . . . no
C54 Mo6 S9 Cu8 -103.3(6) . . . 1_565 no
C55 Mo6 S9 Cu8 -102.0(4) . . . 1_565 no
C53 Mo6 S9 Cu8 -41.8(6) . . . 1_565 no
C55 Mo6 C53 C52 78.1(8) . . . . no
As5 Mo6 C51 C52 -0.8(9) . . . . no
As5 Mo6 S9 Mo5 -34.33(8) . . . . no
C54 Mo6 As6 Mo5 -180.0(4) . . . . no
C55 Mo6 As6 Mo5 -149.4(3) . . . . no
C55 Mo6 C52 C53 -79.8(8) . . . . no
C51 Mo6 S9 Mo5 -179.5(4) . . . . no
C52 Mo6 S9 Mo5 -148.1(4) . . . . no
C53 Mo6 S9 Mo5 -149.6(6) . . . . no
S7 Mo6 C52 C57 -8.2(10) . . . . no
S9 Mo6 As5 As6 103.14(9) . . . . no
S8 Mo6 C51 C55 -53.7(7) . . . . no
C52 Mo6 As5 As6 -140.6(3) . . . . no
C52 Mo6 C51 C55 117.5(10) . . . . no
As5 Mo6 S9 Cu6 -144.05(13) . . . . no
As6 Mo6 S9 Cu6 -75.62(16) . . . . no
S7 Mo6 S9 Cu6 -174.97(18) . . . . no
As6 Mo6 As5 S7 -141.06(11) . . . . no
C51 Mo6 S9 Cu6 70.8(4) . . . . no
As5 Mo6 C52 C51 179.5(6) . . . . no
As5 Mo6 C51 C56 -119.7(10) . . . . no
Mo5 Mo6 C53 C52 -121.7(7) . . . . no
As5 Mo6 C53 C52 -119.3(8) . . . . no
As6 Mo6 C53 C52 178.9(7) . . . . no
S7 Mo6 C53 C52 -70.2(8) . . . . no
S8 Mo6 C53 C52 128.9(7) . . . . no
S9 Mo6 C53 C52 2.5(11) . . . . no
C51 Mo6 C53 C52 38.2(8) . . . . no
C54 Mo6 C53 C52 116.1(11) . . . . no
C55 Mo6 C51 C56 123.5(15) . . . . no
C53 Mo6 S8 As6 69.5(4) . . . . no
C52 Mo6 S9 Cu8 -40.3(4) . . . 1_565 no
C52 Mo6 C55 C60 -161.7(10) . . . . no
C52 Mo6 As6 Mo5 149.7(6) . . . . no
C53 Mo6 As6 Mo5 148.7(4) . . . . no
S8 Mo6 C52 C53 -99.8(9) . . . . no
C51 Mo6 C52 C53 -115.3(11) . . . . no
S7 Mo6 C53 C54 173.7(6) . . . . no
S8 Mo6 C53 C54 12.7(8) . . . . no
S9 Mo6 C53 C54 -113.6(7) . . . . no
C51 Mo6 C53 C54 -77.9(8) . . . . no
C52 Mo6 C53 C54 -116.1(11) . . . . no
C51 Mo6 As5 As6 -140.1(5) . . . . no
As6 Mo6 C53 C58 -59.7(12) . . . . no
C53 Mo6 As5 As6 -109.2(3) . . . . no
C54 Mo6 S7 Mo5 -145.6(5) . . . . no
C55 Mo6 S7 Mo5 154.5(5) . . . . no
Mo5 Mo6 S7 As5 75.61(8) . . . . no
C51 Mo6 C53 C58 159.6(13) . . . . no
S7 Mo6 C52 C51 -130.8(7) . . . . no
As5 Mo6 As6 S8 141.33(11) . . . . no
C51 Mo6 As6 S8 -79.6(5) . . . . no
C51 Mo6 C55 C54 117.0(11) . . . . no
C54 Mo6 C52 C51 77.5(8) . . . . no
As6 Mo6 C55 C60 58.1(9) . . . . no
S7 Mo6 C55 C60 -136.4(8) . . . . no
Mo5 Mo6 C52 C53 120.7(8) . . . . no
As5 Mo6 C54 C53 -59.5(6) . . . . no
C53 Mo6 C55 C60 156.9(11) . . . . no
C54 Mo6 C55 C60 118.8(13) . . . . no
S8 Mo6 C54 C53 -171.3(6) . . . . no
S9 Mo6 C54 C53 117.3(7) . . . . no
C51 Mo6 C54 C53 79.3(7) . . . . no
As5 Mo6 S8 As6 -35.69(9) . . . . no
C55 Mo6 C54 C59 -121.7(16) . . . . no
Mo5 Mo6 As6 S8 71.86(10) . . . . no
S7 Mo6 C52 C53 114.0(8) . . . . no
S9 Mo6 C52 C53 -178.4(7) . . . . no
Mo5 Mo6 As6 As5 -69.47(5) . . . . no
S7 Mo6 As6 As5 -30.54(8) . . . . no
C53 Mo6 C51 C52 -37.6(7) . . . . no
C54 Mo6 C51 C52 -79.9(8) . . . . no
C55 Mo6 C51 C52 -117.5(10) . . . . no
C55 Mo6 As5 Mo5 -153.4(5) . . . . no
As5 Mo6 C54 C55 -174.7(7) . . . . no
As6 Mo6 C54 C55 123.6(7) . . . . no
C52 Mo6 As6 As5 80.2(6) . . . . no
C53 Mo6 As6 As5 79.2(4) . . . . no
C54 Mo6 As6 As5 110.5(3) . . . . no
C51 Mo6 C54 C55 -35.8(8) . . . . no
S9 Mo6 C53 C58 123.9(9) . . . . no
C52 Mo6 S7 Mo5 175.9(3) . . . . no
S8 Mo6 S9 Cu6 -44.09(15) . . . . no
C52 Mo6 As6 S8 -138.5(6) . . . . no
C53 Mo6 As6 S8 -139.5(4) . . . . no
C54 Mo6 As6 S8 -108.1(4) . . . . no
C55 Mo6 As6 S8 -77.5(3) . . . . no
C53 Mo6 S8 Mo5 144.6(4) . . . . no
C54 Mo6 S8 Mo5 152.2(3) . . . . no
C55 Mo6 S8 Mo5 -173.7(3) . . . . no
S9 Mo6 S8 As6 -141.32(12) . . . . no
C51 Mo6 S8 As6 138.0(3) . . . . no
C52 Mo6 S8 As6 128.2(6) . . . . no
C51 Mo6 S9 Cu8 -71.7(4) . . . 1_565 no
C52 Mo6 C54 C59 160.3(13) . . . . no
C53 Mo6 C52 C57 -122.2(14) . . . . no
As6 Mo6 C52 C51 113.6(7) . . . . no
C51 Mo6 S7 Mo5 147.2(3) . . . . no
As6 Mo6 C52 C53 -1.7(11) . . . . no
S7 Mo6 As5 Mo5 71.74(10) . . . . no
S9 Mo6 As5 Mo5 33.82(9) . . . . no
C51 Mo6 As5 Mo5 150.6(5) . . . . no
Mo5 Mo6 C52 C57 -1.5(14) . . . . no
C54 Mo6 C55 C51 -117.0(11) . . . . no
Mo5 Mo6 C55 C54 -121.5(7) . . . . no
C55 Mo6 C53 C54 -38.0(7) . . . . no
As5 Mo6 C53 C58 2.1(11) . . . . no
As6 Mo6 S7 Mo5 -39.81(7) . . . . no
S7 Mo6 C53 C58 51.2(11) . . . . no
S8 Mo6 C53 C58 -109.8(11) . . . . no
S8 Mo6 S9 Cu8 173.46(17) . . . 1_565 no
C54 Mo6 C52 C57 -159.9(12) . . . . no
S9 Mo6 C54 C55 2.2(11) . . . . no
Mo5 Mo6 C52 C51 -124.0(7) . . . . no
C53 Mo6 C54 C55 -115.1(10) . . . . no
S7 Mo6 As6 S8 110.79(12) . . . . no
C52 Mo6 C55 C54 79.6(8) . . . . no
C53 Mo6 C55 C54 38.1(7) . . . . no
Mo5 Mo6 C55 C60 -2.7(12) . . . . no
As5 Mo6 C55 C60 127.3(8) . . . . no
S8 Mo6 C55 C60 8.0(9) . . . . no
S9 Mo6 C55 C60 -59.9(9) . . . . no
C51 Mo6 C55 C60 -124.2(12) . . . . no
As5 Mo6 C52 C53 64.2(8) . . . . no
S8 Mo6 As6 Mo5 -71.86(10) . . . . no
As5 Mo6 S7 Mo5 -75.61(8) . . . . no
As6 Mo6 C55 C54 -60.7(8) . . . . no
S8 Mo6 S7 Mo5 14.82(11) . . . . no
S8 Mo6 C55 C54 -110.8(7) . . . . no
S9 Mo6 C55 C54 -178.6(7) . . . . no
As6 Mo6 As5 Mo5 -69.32(5) . . . . no
S8 Mo6 As5 As6 30.74(9) . . . . no
S8 Mo6 As5 Mo5 -38.59(9) . . . . no
C53 Mo6 S9 Cu6 100.7(6) . . . . no
As5 Mo6 C52 C57 -58.0(10) . . . . no
As6 Mo6 C52 C57 -123.9(9) . . . . no
Mo5 Mo6 C54 C55 123.6(7) . . . . no
S8 Mo6 C52 C57 138.0(8) . . . . no
S9 Mo6 C52 C57 59.4(10) . . . . no
C51 Mo6 C52 C57 122.6(13) . . . . no
C53 Mo6 C54 C59 123.2(14) . . . . no
Mo5 Mo6 S8 As6 -75.09(8) . . . . no
S7 Mo6 As5 As6 141.06(11) . . . . no
S9 Mo6 S7 Mo5 66.10(9) . . . . no
S8 Mo6 C54 C55 73.6(7) . . . . no
C52 Mo6 C54 C55 -77.9(8) . . . . no
As6 Mo6 S9 Cu8 141.93(12) . . . 1_565 no
C52 Mo6 S9 Cu6 102.2(4) . . . . no
C55 Mo6 S9 Cu6 40.5(4) . . . . no
C54 Mo6 As5 S7 140.0(4) . . . . no
C55 Mo6 As5 S7 134.8(6) . . . . no
Mo5 Mo6 S9 Cu8 107.82(15) . . . 1_565 no
As5 Mo6 S9 Cu8 73.49(15) . . . 1_565 no
S7 Mo6 C55 C54 104.8(7) . . . . no
S7 Mo6 S9 Cu8 42.57(14) . . . 1_565 no
C52 Mo6 S8 Mo5 -156.7(6) . . . . no
Mo5 Mo6 As5 As6 69.32(5) . . . . no
C51 Mo6 C54 C59 -157.5(14) . . . . no
S7 Mo6 C54 C55 -124.5(7) . . . . no
C52 Mo6 C54 C53 37.2(7) . . . . no
C55 Mo6 C54 C53 115.1(10) . . . . no
C54 Mo6 As5 Mo5 -148.3(4) . . . . no
C51 Mo6 S8 Mo5 -147.0(3) . . . . no
C53 Mo6 As5 Mo5 -178.6(3) . . . . no
As5 Mo6 S8 Mo5 39.40(7) . . . . no
As6 Mo6 S8 Mo5 75.09(8) . . . . no
As5 Mo6 C55 C54 8.5(11) . . . . no
S7 Mo6 S8 Mo5 -14.78(11) . . . . no
S9 Mo6 S8 Mo5 -66.22(9) . . . . no
As5 Mo6 C54 C59 63.6(12) . . . . no
C52 Mo6 As5 Mo5 150.1(3) . . . . no
S9 Mo6 C54 C59 -119.6(10) . . . . no
S8 Mo6 C54 C59 -48.2(12) . . . . no
S7 Mo6 C54 C59 113.8(11) . . . . no
Mo5 Mo6 C54 C59 1.9(16) . . . . no
As6 Mo6 C54 C59 1.9(11) . . . . no
C54 Mo6 S9 Cu6 39.2(6) . . . . no
C64 Mo7 As7 As8 140.9(3) . . . . no
C64 Mo7 Mo8 As7 69.3(6) . . . . no
As7 Mo7 As8 S11 -141.78(11) . . . . no
S12 Mo7 As8 S11 -38.77(12) . . . . no
C61 Mo7 As7 As8 83.2(5) . . . . no
C64 Mo7 Mo8 As8 143.9(6) . . . . no
As8 Mo7 Mo8 As7 -74.51(6) . . . . no
C63 Mo7 Mo8 C74 145.4(8) . . . . no
S10 Mo7 Mo8 S12 -82.85(11) . . . . no
S10 Mo7 As8 S11 -111.30(13) . . . . no
C63 Mo7 Mo8 C75 -143.1(9) . . . . no
Mo8 Mo7 C62 C61 -122.4(7) . . . . no
C62 Mo7 As7 As8 78.9(3) . . . . no
C63 Mo7 As7 As8 109.4(3) . . . . no
S10 Mo7 Mo8 As7 60.05(9) . . . . no
As8 Mo7 C62 C63 121.6(6) . . . . no
S12 Mo7 Mo8 S11 -82.23(11) . . . . no
Mo8 Mo7 As8 S11 -72.36(10) . . . . no
S12 Mo7 Mo8 C71 74.8(6) . . . . no
S11 Mo7 S10 As7 -89.55(11) . . . . no
S10 Mo7 Mo8 S11 -165.08(11) . . . . no
As7 Mo7 C62 C63 60.3(7) . . . . no
C63 Mo7 Mo8 C73 71.6(9) . . . . no
As8 Mo7 Mo8 S11 60.36(9) . . . . no
As8 Mo7 Mo8 S10 -134.56(9) . . . . no
S11 Mo7 As7 As8 -30.09(8) . . . . no
As7 Mo7 Mo8 C72 4.0(6) . . . . no
S11 Mo7 Mo8 S10 165.08(11) . . . . no
As7 Mo7 Mo8 C73 74.5(6) . . . . no
As7 Mo7 Mo8 C75 -140.2(6) . . . . no
S10 Mo7 Mo8 As8 134.56(9) . . . . no
S10 Mo7 S12 Cu3 -41.84(13) . . . . no
Mo8 Mo7 C65 C61 121.6(6) . . . . no
S10 Mo7 C62 C63 9.9(9) . . . . no
S12 Mo7 Mo8 C72 146.8(6) . . . . no
C61 Mo7 As8 S11 76.7(3) . . . . no
As7 Mo7 Mo8 C74 148.4(5) . . . . no
As8 Mo7 S10 Mo8 39.70(7) . . . . no
C61 Mo7 Mo8 As8 -72.7(5) . . . . no
C63 Mo7 Mo8 C72 1.0(9) . . . . no
S12 Mo7 As7 As8 -102.51(9) . . . . no
C65 Mo7 As7 Mo8 -149.7(4) . . . . no
S11 Mo7 Mo8 C71 157.1(6) . . . . no
As8 Mo7 S12 Cu3 -140.79(12) . . . . no
As8 Mo7 S10 As7 -35.68(9) . . . . no
S12 Mo7 S11 As8 140.67(12) . . . . no
C61 Mo7 S11 As8 -111.6(3) . . . . no
C62 Mo7 S11 As8 -78.0(3) . . . . no
C63 Mo7 S11 As8 -70.5(5) . . . . no
C64 Mo7 S11 As8 -128.6(6) . . . . no
C65 Mo7 S11 As8 -138.9(3) . . . . no
S12 Mo7 C63 C68 -124.7(9) . . . . no
As8 Mo7 Mo8 S12 142.59(9) . . . . no
As7 Mo7 S10 Mo8 75.38(8) . . . . no
C63 Mo7 Mo8 C71 -71.0(9) . . . . no
C63 Mo7 Mo8 S12 -145.9(6) . . . . no
S11 Mo7 Mo8 C72 -130.9(6) . . . . no
S12 Mo7 S10 Mo8 -65.87(9) . . . . no
As7 Mo7 S11 As8 35.02(9) . . . . no
S10 Mo7 S11 As8 88.81(11) . . . . no
As7 Mo7 S11 Mo8 -39.69(7) . . . . no
Mo8 Mo7 S10 As7 -75.38(8) . . . . no
C65 Mo7 S10 Mo8 -147.3(3) . . . . no
C64 Mo7 Mo8 C75 -70.8(8) . . . . no
C63 Mo7 C65 C70 161.3(12) . . . . no
S10 Mo7 Mo8 C71 -8.0(6) . . . . no
S12 Mo7 S10 As7 -141.25(12) . . . . no
C61 Mo7 S10 As7 130.2(5) . . . . no
C62 Mo7 S10 As7 70.2(5) . . . . no
C64 Mo7 C63 C68 -121.5(15) . . . . no
C64 Mo7 Mo8 S10 9.3(6) . . . . no
C65 Mo7 S10 As7 137.3(3) . . . . no
C63 Mo7 Mo8 S11 131.9(6) . . . . no
Mo8 Mo7 S11 As8 74.71(8) . . . . no
As7 Mo7 S12 Cu3 -72.99(14) . . . . no
As8 Mo7 C61 C62 61.1(7) . . . . no
S11 Mo7 Mo8 C73 -60.3(6) . . . . no
S11 Mo7 Mo8 C74 13.5(5) . . . . no
S11 Mo7 Mo8 C75 85.0(6) . . . . no
S12 Mo7 Mo8 As7 142.89(9) . . . . no
S12 Mo7 Mo8 As8 -142.59(9) . . . . no
C65 Mo7 C61 C62 -116.1(10) . . . . no
Mo8 Mo7 C61 C65 -122.8(6) . . . . no
C61 Mo7 C63 C68 160.1(13) . . . . no
C62 Mo7 C63 C68 122.5(14) . . . . no
C61 Mo7 Mo8 S10 152.7(5) . . . . no
C62 Mo7 C61 C65 116.1(10) . . . . no
C61 Mo7 Mo8 S11 -12.4(5) . . . . no
C61 Mo7 Mo8 S12 69.9(5) . . . . no
As7 Mo7 C61 C62 -7.2(10) . . . . no
C64 Mo7 C61 C65 36.1(6) . . . . no
Mo8 Mo7 S12 Cu3 -106.83(14) . . . . no
C64 Mo7 S12 Cu2 -102.0(4) . . . . no
C65 Mo7 S12 Cu2 -72.0(3) . . . . no
As8 Mo7 C61 C66 -59.6(9) . . . . no
S10 Mo7 C61 C66 134.7(8) . . . . no
C65 Mo7 Mo8 As7 140.3(6) . . . . no
C65 Mo7 Mo8 As8 -145.2(6) . . . . no
S11 Mo7 C62 C63 171.4(6) . . . . no
S12 Mo7 C62 C63 -117.7(7) . . . . no
C63 Mo7 S10 As7 76.2(3) . . . . no
C64 Mo7 S10 As7 109.4(3) . . . . no
S10 Mo7 Mo8 C74 -151.6(5) . . . . no
S10 Mo7 Mo8 C75 -80.1(6) . . . . no
S11 Mo7 Mo8 As7 -134.87(9) . . . . no
As8 Mo7 C65 C64 113.3(7) . . . . no
S10 Mo7 C65 C64 -55.6(7) . . . . no
S11 Mo7 C65 C64 170.4(6) . . . . no
As7 Mo7 Mo8 C71 -68.1(6) . . . . no
As7 Mo7 Mo8 S11 134.87(9) . . . . no
As7 Mo7 Mo8 S12 -142.89(9) . . . . no
C63 Mo7 As8 As7 -79.8(4) . . . . no
C64 Mo7 As8 As7 -80.9(5) . . . . no
C65 Mo7 As8 As7 -138.9(5) . . . . no
C63 Mo7 Mo8 S10 -63.0(6) . . . . no
As7 Mo7 C62 C61 175.5(6) . . . . no
As8 Mo7 C62 C61 -123.2(7) . . . . no
S10 Mo7 C62 C61 125.2(6) . . . . no
S11 Mo7 C62 C61 -73.4(7) . . . . no
S12 Mo7 C62 C61 -2.4(10) . . . . no
C63 Mo7 C62 C61 115.3(10) . . . . no
S11 Mo7 S10 Mo8 -14.17(11) . . . . no
C64 Mo7 C62 C61 77.9(7) . . . . no
C61 Mo7 S10 Mo8 -154.4(5) . . . . no
C62 Mo7 S10 Mo8 145.6(5) . . . . no
C63 Mo7 S10 Mo8 151.6(3) . . . . no
C64 Mo7 S10 Mo8 -175.2(3) . . . . no
Mo8 Mo7 C62 C63 122.4(7) . . . . no
C64 Mo7 C65 C70 123.4(14) . . . . no
As7 Mo7 C64 C63 -64.4(8) . . . . no
C65 Mo7 Mo8 S10 80.3(6) . . . . no
S10 Mo7 Mo8 C72 64.0(6) . . . . no
S10 Mo7 Mo8 C73 134.6(6) . . . . no
C61 Mo7 C64 C63 79.2(8) . . . . no
C65 Mo7 Mo8 C71 72.3(8) . . . . no
C65 Mo7 Mo8 C72 144.3(9) . . . . no
Mo8 Mo7 C61 C62 121.1(7) . . . . no
C64 Mo7 C62 C63 -37.4(7) . . . . no
S11 Mo7 Mo8 As8 -60.36(9) . . . . no
Mo8 Mo7 C62 C67 0.5(15) . . . . no
S11 Mo7 Mo8 S12 82.23(11) . . . . no
S10 Mo7 C62 C67 -111.9(10) . . . . no
S11 Mo7 C62 C67 49.5(10) . . . . no
S12 Mo7 C62 C67 120.5(9) . . . . no
C61 Mo7 C62 C67 122.9(14) . . . . no
S12 Mo7 Mo8 S10 82.85(11) . . . . no
C65 Mo7 C62 C67 160.2(12) . . . . no
S12 Mo7 Mo8 C73 -142.6(6) . . . . no
S12 Mo7 Mo8 C74 -68.7(5) . . . . no
S12 Mo7 Mo8 C75 2.7(6) . . . . no
C61 Mo7 Mo8 As7 -147.2(5) . . . . no
Mo8 Mo7 C63 C62 -121.8(7) . . . . no
As7 Mo7 C63 C62 -124.4(6) . . . . no
As8 Mo7 C63 C62 -62.7(7) . . . . no
C61 Mo7 Mo8 C71 144.7(7) . . . . no
C61 Mo7 Mo8 C72 -143.3(8) . . . . no
C61 Mo7 Mo8 C73 -72.7(8) . . . . no
C64 Mo7 C63 C62 116.0(10) . . . . no
As8 Mo7 S11 Mo8 -74.71(8) . . . . no
S11 Mo7 C61 C66 -10.1(9) . . . . no
As7 Mo7 C65 C61 -118.1(6) . . . . no
As8 Mo7 C65 C61 -4.4(9) . . . . no
C65 Mo7 Mo8 S11 -84.8(6) . . . . no
C65 Mo7 Mo8 S12 -2.6(6) . . . . no
C63 Mo7 C65 C61 -79.7(7) . . . . no
C64 Mo7 C65 C61 -117.6(9) . . . . no
Mo8 Mo7 C65 C64 -120.8(7) . . . . no
As7 Mo7 C65 C64 -0.4(9) . . . . no
C65 Mo7 S11 Mo8 146.4(3) . . . . no
C62 Mo7 As7 Mo8 148.0(3) . . . . no
C63 Mo7 As7 Mo8 178.5(3) . . . . no
C64 Mo7 As7 Mo8 -150.0(3) . . . . no
C62 Mo7 Mo8 C73 -0.9(8) . . . . no
Mo8 Mo7 As7 As8 -69.11(5) . . . . no
S10 Mo7 As7 As8 -140.90(11) . . . . no
C63 Mo7 Mo8 As7 -3.0(6) . . . . no
C63 Mo7 Mo8 As8 71.6(6) . . . . no
S12 Mo7 C65 C64 -123.0(7) . . . . no
S11 Mo7 C63 C68 109.9(11) . . . . no
S10 Mo7 C63 C68 -50.9(11) . . . . no
C65 Mo7 As7 As8 141.2(4) . . . . no
Mo8 Mo7 As7 S10 71.79(10) . . . . no
As8 Mo7 As7 S10 140.90(11) . . . . no
C64 Mo7 Mo8 S11 -155.8(6) . . . . no
C64 Mo7 Mo8 S12 -73.6(6) . . . . no
C64 Mo7 Mo8 C71 1.3(8) . . . . no
C64 Mo7 Mo8 C72 73.3(8) . . . . no
C64 Mo7 Mo8 C73 143.9(8) . . . . no
C64 Mo7 Mo8 C74 -142.3(7) . . . . no
C62 Mo7 As7 S10 -140.2(3) . . . . no
Mo8 Mo7 C64 C63 -121.9(8) . . . . no
C63 Mo7 As7 S10 -109.7(3) . . . . no
C62 Mo7 C65 C70 -156.4(12) . . . . no
As8 Mo7 C64 C63 1.9(10) . . . . no
S10 Mo7 C64 C63 -114.0(7) . . . . no
S11 Mo7 C64 C63 99.2(8) . . . . no
S12 Mo7 C64 C63 178.0(7) . . . . no
S10 Mo7 C65 C61 -173.3(5) . . . . no
C64 Mo7 S12 Cu3 41.8(4) . . . . no
C61 Mo7 C62 C63 -115.3(10) . . . . no
C65 Mo7 C64 C63 115.9(11) . . . . no
C65 Mo7 Mo8 C73 -145.1(8) . . . . no
As7 Mo7 S12 Mo8 33.84(8) . . . . no
As8 Mo7 S12 Mo8 -33.95(8) . . . . no
S10 Mo7 C61 C62 -104.6(7) . . . . no
S11 Mo7 C61 C62 110.6(7) . . . . no
S12 Mo7 C61 C62 178.5(6) . . . . no
C63 Mo7 C61 C62 -38.2(7) . . . . no
C64 Mo7 C61 C62 -80.0(8) . . . . no
C61 Mo7 S12 Mo8 -149.7(3) . . . . no
C62 Mo7 S12 Mo8 -148.3(5) . . . . no
As7 Mo7 C61 C65 108.9(6) . . . . no
As8 Mo7 C61 C65 177.2(6) . . . . no
S10 Mo7 C61 C65 11.5(9) . . . . no
S11 Mo7 C61 C65 -133.3(6) . . . . no
S12 Mo7 C61 C65 -65.5(6) . . . . no
C63 Mo7 C61 C65 77.9(7) . . . . no
C63 Mo7 C64 C69 120.4(14) . . . . no
C65 Mo7 C64 C69 -123.7(13) . . . . no
Mo8 Mo7 C61 C66 0.5(12) . . . . no
As7 Mo7 C61 C66 -127.8(8) . . . . no
S11 Mo7 C63 C62 -12.6(9) . . . . no
S12 Mo7 C63 C62 112.8(7) . . . . no
C61 Mo7 C63 C62 37.7(7) . . . . no
S11 Mo7 S12 Cu3 -172.46(17) . . . . no
C61 Mo7 S12 Cu3 103.4(3) . . . . no
C62 Mo7 S12 Cu3 104.9(5) . . . . no
C63 Mo7 S12 Cu3 43.7(6) . . . . no
C61 Mo7 S11 Mo8 173.7(3) . . . . no
C62 Mo7 S11 Mo8 -152.7(3) . . . . no
C65 Mo7 S12 Cu3 71.9(3) . . . . no
C62 Mo7 C65 C61 -37.5(6) . . . . no
C62 Mo7 As8 Mo8 179.5(3) . . . . no
C63 Mo7 As8 Mo8 -149.2(4) . . . . no
C64 Mo7 As8 Mo8 -150.4(5) . . . . no
C65 Mo7 As8 Mo8 151.7(5) . . . . no
As7 Mo7 Mo8 S10 -60.05(9) . . . . no
S12 Mo7 As8 As7 103.01(9) . . . . no
C61 Mo7 As8 As7 -141.5(3) . . . . no
C62 Mo7 As8 As7 -111.1(3) . . . . no
As7 Mo7 C63 C68 -1.9(11) . . . . no
As8 Mo7 C63 C68 59.7(12) . . . . no
C64 Mo7 C62 C67 -159.2(12) . . . . no
C62 Mo7 C64 C65 -78.2(7) . . . . no
C61 Mo7 C65 C64 117.6(9) . . . . no
C62 Mo7 C65 C64 80.2(7) . . . . no
C63 Mo7 C65 C64 37.9(7) . . . . no
C62 Mo7 As8 S11 107.1(3) . . . . no
C63 Mo7 As8 S11 138.5(4) . . . . no
C64 Mo7 As8 S11 137.3(5) . . . . no
C65 Mo7 As8 S11 79.3(5) . . . . no
As8 Mo7 Mo8 C73 0.0(6) . . . . no
As8 Mo7 Mo8 C74 73.9(5) . . . . no
As8 Mo7 Mo8 C75 145.3(6) . . . . no
C65 Mo7 C62 C61 37.3(7) . . . . no
C61 Mo7 C65 C70 -118.9(13) . . . . no
C61 Mo7 Mo8 C74 1.2(7) . . . . no
C64 Mo7 As7 S10 -78.2(3) . . . . no
C65 Mo7 As7 S10 -77.9(4) . . . . no
C65 Mo7 C63 C62 79.1(8) . . . . no
Mo8 Mo7 C63 C64 122.2(7) . . . . no
C63 Mo7 S11 Mo8 -145.2(4) . . . . no
C64 Mo7 S11 Mo8 156.7(6) . . . . no
C62 Mo7 C64 C63 37.7(8) . . . . no
S12 Mo7 C63 C64 -3.2(11) . . . . no
C65 Mo7 C62 C63 -78.0(7) . . . . no
Mo8 Mo7 C64 C65 122.3(7) . . . . no
As7 Mo7 C62 C67 -61.6(11) . . . . no
As8 Mo7 C62 C67 -0.3(10) . . . . no
C65 Mo7 Mo8 C74 -71.3(8) . . . . no
C65 Mo7 Mo8 C75 0.2(9) . . . . no
S10 Mo7 S12 Mo8 65.00(9) . . . . no
C63 Mo7 C62 C67 -121.9(13) . . . . no
S11 Mo7 S12 Mo8 -65.62(9) . . . . no
C61 Mo7 C64 C65 -36.7(6) . . . . no
C63 Mo7 S12 Mo8 150.6(6) . . . . no
C64 Mo7 S12 Mo8 148.6(3) . . . . no
C65 Mo7 S12 Mo8 178.7(3) . . . . no
Mo8 Mo7 S12 Cu2 109.36(16) . . . . no
As7 Mo7 S12 Cu2 143.20(13) . . . . no
As8 Mo7 S12 Cu2 75.40(15) . . . . no
S10 Mo7 S12 Cu2 174.35(18) . . . . no
S11 Mo7 S12 Cu2 43.73(14) . . . . no
S10 Mo7 C63 C62 -173.4(6) . . . . no
C63 Mo7 S12 Cu2 -100.1(6) . . . . no
C62 Mo7 C64 C69 158.1(12) . . . . no
S12 Mo7 C65 C70 0.5(10) . . . . no
Mo8 Mo7 C63 C68 0.7(16) . . . . no
S10 Mo7 S11 Mo8 14.10(11) . . . . no
S12 Mo7 S11 Mo8 65.96(9) . . . . no
S11 Mo7 C64 C65 -16.6(10) . . . . no
S12 Mo7 C64 C65 62.1(7) . . . . no
As7 Mo7 As8 Mo8 -69.42(5) . . . . no
S10 Mo7 As8 Mo8 -38.93(8) . . . . no
C62 Mo7 Mo8 S11 59.4(6) . . . . no
S11 Mo7 C65 C61 52.7(6) . . . . no
C62 Mo7 Mo8 S12 141.6(6) . . . . no
C62 Mo7 Mo8 C71 -143.5(8) . . . . no
C62 Mo7 Mo8 C72 -71.5(9) . . . . no
C61 Mo7 C63 C64 -78.4(8) . . . . no
C62 Mo7 Mo8 C74 72.9(8) . . . . no
C62 Mo7 Mo8 C75 144.3(9) . . . . no
S11 Mo7 C65 C70 -66.2(11) . . . . no
As7 Mo7 Mo8 As8 74.51(6) . . . . no
C65 Mo7 C63 C64 -36.9(7) . . . . no
S11 Mo7 As8 As7 141.78(11) . . . . no
C62 Mo7 C63 C64 -116.0(10) . . . . no
S12 Mo7 As7 S10 38.39(12) . . . . no
C63 Mo7 C64 C65 -115.9(11) . . . . no
Mo8 Mo7 C64 C69 -1.5(14) . . . . no
C65 Mo7 C63 C68 -158.4(13) . . . . no
Mo8 Mo7 C65 C70 2.7(15) . . . . no
As7 Mo7 C65 C70 123.0(9) . . . . no
S11 Mo7 As7 S10 110.81(13) . . . . no
C65 Mo7 C61 C66 123.3(11) . . . . no
C61 Mo7 As7 S10 -135.9(5) . . . . no
As8 Mo7 Mo8 C72 -70.6(6) . . . . no
Mo8 Mo7 As8 As7 69.42(5) . . . . no
S10 Mo7 As8 As7 30.49(8) . . . . no
S10 Mo7 C64 C65 130.2(6) . . . . no
S12 Mo7 C65 C61 119.4(6) . . . . no
As8 Mo7 C64 C69 122.3(9) . . . . no
S12 Mo7 As7 Mo8 -33.40(8) . . . . no
As7 Mo7 C64 C65 179.7(6) . . . . no
C61 Mo7 Mo8 C75 72.6(8) . . . . no
S11 Mo7 As8 Mo8 72.36(10) . . . . no
C62 Mo7 Mo8 As8 -1.0(6) . . . . no
C61 Mo7 C64 C69 -160.5(11) . . . . no
S10 Mo7 C63 C64 70.6(7) . . . . no
S10 Mo7 C64 C69 6.4(10) . . . . no
S11 Mo7 C64 C69 -140.4(8) . . . . no
As8 Mo7 C64 C65 -114.0(6) . . . . no
C61 Mo7 S12 Cu2 -40.4(3) . . . . no
C63 Mo7 C61 C66 -158.9(10) . . . . no
As7 Mo7 C64 C69 56.0(10) . . . . no
C62 Mo7 Mo8 As7 -75.5(6) . . . . no
C61 Mo7 As8 Mo8 149.1(3) . . . . no
C62 Mo7 Mo8 S10 -135.5(6) . . . . no
S12 Mo7 C64 C69 -61.6(10) . . . . no
C62 Mo7 S12 Cu2 -38.9(6) . . . . no
C64 Mo7 C61 C66 159.3(10) . . . . no
As8 Mo7 Mo8 C71 -142.6(6) . . . . no
As8 Mo7 As7 Mo8 69.11(5) . . . . no
As8 Mo7 C63 C64 -178.8(7) . . . . no
C61 Mo7 As7 Mo8 152.3(5) . . . . no
S11 Mo7 C63 C64 -128.6(7) . . . . no
S11 Mo7 As7 Mo8 39.02(8) . . . . no
As7 Mo7 C63 C64 119.6(7) . . . . no
S10 Mo7 C65 C70 67.8(11) . . . . no
S10 Mo7 As7 Mo8 -71.79(10) . . . . no
S12 Mo7 C61 C66 57.8(9) . . . . no
C62 Mo7 C61 C66 -120.7(12) . . . . no
As8 Mo7 C65 C70 -123.3(9) . . . . no
S12 Mo7 As8 Mo8 33.59(8) . . . . no
As7 Mo8 S11 Mo7 39.75(7) . . . . no
C75 Mo8 As8 S11 -80.7(5) . . . . no
C74 Mo8 As8 Mo7 -148.6(3) . . . . no
C73 Mo8 As8 Mo7 -180.0(3) . . . . no
As8 Mo8 C74 C73 -61.0(7) . . . . no
C73 Mo8 C71 C72 -36.7(7) . . . . no
S10 Mo8 S11 Mo7 -14.15(11) . . . . no
S12 Mo8 S11 Mo7 -66.20(9) . . . . no
Mo7 Mo8 C71 C75 -123.0(7) . . . . no
As8 Mo8 S11 Mo7 75.61(8) . . . . no
C74 Mo8 C71 C72 -79.5(7) . . . . no
S11 Mo8 C75 C74 -51.8(7) . . . . no
Mo7 Mo8 C73 C78 2.6(15) . . . . no
C72 Mo8 As8 Mo7 149.4(3) . . . . no
C73 Mo8 S11 As8 76.5(3) . . . . no
C75 Mo8 C71 C72 -115.4(10) . . . . no
As7 Mo8 C71 C75 -179.6(6) . . . . no
As7 Mo8 C72 C73 124.2(6) . . . . no
S11 Mo8 C74 C73 -110.6(6) . . . . no
S12 Mo8 C74 C73 -178.5(6) . . . . no
C75 Mo8 S12 Mo7 -178.6(3) . . . . no
C74 Mo8 As8 S11 -77.1(3) . . . . no
Mo7 Mo8 C72 C73 120.8(7) . . . . no
C71 Mo8 As8 Mo7 150.0(5) . . . . no
S10 Mo8 C71 C75 -129.9(7) . . . . no
S10 Mo8 C75 C74 174.2(5) . . . . no
S11 Mo8 C71 C72 -98.0(8) . . . . no
Mo7 Mo8 C74 C73 -122.1(7) . . . . no
C73 Mo8 S12 Cu3 -104.4(5) . . . . no
S12 Mo8 As8 Mo7 -33.77(9) . . . . no
Mo7 Mo8 S12 Cu2 -111.41(16) . . . . no
As7 Mo8 C71 C72 65.0(7) . . . . no
C74 Mo8 S11 As8 111.3(3) . . . . no
C75 Mo8 S11 As8 138.0(3) . . . . no
As8 Mo8 C71 C75 114.4(7) . . . . no
C71 Mo8 S11 Mo7 -157.3(6) . . . . no
C72 Mo8 S11 Mo7 144.4(4) . . . . no
C71 Mo8 S12 Cu3 -41.0(4) . . . . no
S10 Mo8 C74 C73 105.3(7) . . . . no
S12 Mo8 C71 C72 -177.3(6) . . . . no
C74 Mo8 C71 C75 35.9(7) . . . . no
S12 Mo8 C71 C75 -61.9(7) . . . . no
C72 Mo8 S12 Cu3 -43.7(6) . . . . no
As7 Mo8 C74 C73 7.5(9) . . . . no
C74 Mo8 C72 C71 78.4(7) . . . . no
S10 Mo8 C74 C75 -9.8(9) . . . . no
As7 Mo8 C71 C76 -55.6(10) . . . . no
C73 Mo8 As8 S11 -108.4(3) . . . . no
S10 Mo8 C75 C71 55.8(7) . . . . no
S11 Mo8 C75 C71 -170.1(6) . . . . no
C72 Mo8 C75 C71 -38.0(7) . . . . no
C73 Mo8 C75 C71 -79.4(7) . . . . no
C74 Mo8 S12 Mo7 149.9(3) . . . . no
As8 Mo8 C71 C72 -1.0(10) . . . . no
C75 Mo8 C73 C74 -37.1(7) . . . . no
C72 Mo8 C73 C74 -115.3(10) . . . . no
C74 Mo8 S10 As7 -131.1(5) . . . . no
As8 Mo8 C75 C74 6.0(9) . . . . no
C74 Mo8 C71 C76 159.9(11) . . . . no
C75 Mo8 S10 As7 -137.1(3) . . . . no
S12 Mo8 C75 C74 -118.3(6) . . . . no
As7 Mo8 C73 C78 64.1(11) . . . . no
As8 Mo8 C73 C78 2.7(10) . . . . no
S11 Mo8 C74 C75 134.3(6) . . . . no
S12 Mo8 C74 C75 66.4(7) . . . . no
C71 Mo8 C74 C75 -36.2(7) . . . . no
C75 Mo8 As7 Mo7 149.9(5) . . . . no
C74 Mo8 C75 C71 -118.3(10) . . . . no
Mo7 Mo8 C75 C74 -120.6(7) . . . . no
As7 Mo8 C75 C74 119.0(6) . . . . no
C73 Mo8 C71 C75 78.8(7) . . . . no
S11 Mo8 C71 C75 17.4(10) . . . . no
As7 Mo8 C72 C71 -118.7(7) . . . . no
C74 Mo8 As8 As7 142.0(3) . . . . no
Mo7 Mo8 C71 C76 1.0(14) . . . . no
S12 Mo8 C72 C71 4.4(10) . . . . no
C73 Mo8 S12 Mo7 148.4(5) . . . . no
C75 Mo8 C72 C71 37.5(7) . . . . no
C72 Mo8 C75 C80 -160.3(12) . . . . no
C74 Mo8 C75 C80 119.4(13) . . . . no
C73 Mo8 C75 C80 158.4(12) . . . . no
C75 Mo8 S10 Mo7 147.5(3) . . . . no
As8 Mo8 C72 C73 62.3(7) . . . . no
S10 Mo8 C72 C73 173.3(6) . . . . no
S11 Mo8 C72 C73 13.1(9) . . . . no
C71 Mo8 S12 Mo7 -148.2(3) . . . . no
C73 Mo8 S11 Mo7 152.1(3) . . . . no
C74 Mo8 S11 Mo7 -173.1(2) . . . . no
As7 Mo8 S11 As8 -35.85(9) . . . . no
S10 Mo8 C71 C72 114.7(7) . . . . no
C75 Mo8 S12 Cu3 -71.5(3) . . . . no
S10 Mo8 S11 As8 -89.75(11) . . . . no
S11 Mo8 As8 Mo7 -71.56(10) . . . . no
S11 Mo8 S12 Cu3 172.44(18) . . . . no
C71 Mo8 S11 As8 127.1(6) . . . . no
C72 Mo8 S11 As8 68.8(4) . . . . no
S12 Mo8 As7 Mo7 33.52(8) . . . . no
C75 Mo8 As8 Mo7 -152.2(5) . . . . no
Mo7 Mo8 As7 As8 69.58(5) . . . . no
C72 Mo8 C71 C75 115.4(10) . . . . no
S12 Mo8 C72 C73 -112.7(7) . . . . no
S11 Mo8 As8 As7 -140.93(11) . . . . no
As8 Mo8 C75 C80 125.4(9) . . . . no
S11 Mo8 As7 As8 30.74(8) . . . . no
S12 Mo8 As7 As8 103.10(9) . . . . no
C72 Mo8 As7 As8 -108.4(3) . . . . no
C75 Mo8 As8 As7 138.4(5) . . . . no
Mo7 Mo8 As8 S11 71.56(10) . . . . no
As7 Mo8 As8 S11 140.93(11) . . . . no
S12 Mo8 As7 S10 -38.50(12) . . . . no
C71 Mo8 As7 S10 78.2(3) . . . . no
C72 Mo8 As8 S11 -139.1(3) . . . . no
S12 Mo8 As8 S11 37.79(13) . . . . no
Mo7 Mo8 C75 C71 121.0(7) . . . . no
S12 Mo8 C75 C71 123.4(7) . . . . no
S12 Mo8 S10 As7 141.27(12) . . . . no
C71 Mo8 S10 As7 -108.8(3) . . . . no
C72 Mo8 S10 As7 -75.7(3) . . . . no
C73 Mo8 S10 As7 -69.8(4) . . . . no
C72 Mo8 C71 C76 -120.6(13) . . . . no
S11 Mo8 C73 C74 73.7(6) . . . . no
S10 Mo8 C73 C74 -125.3(6) . . . . no
C74 Mo8 C72 C73 -38.7(6) . . . . no
C75 Mo8 C71 C76 124.0(13) . . . . no
Mo7 Mo8 C71 C72 121.5(7) . . . . no
S10 Mo8 S12 Cu3 41.93(14) . . . . no
As8 Mo8 C74 C75 -176.1(6) . . . . no
C71 Mo8 C75 C74 118.3(10) . . . . no
C71 Mo8 As7 Mo7 150.3(3) . . . . no
C73 Mo8 C74 C75 -115.1(10) . . . . no
Mo7 Mo8 As8 As7 -69.37(5) . . . . no
S10 Mo8 As8 As7 -30.14(8) . . . . no
S11 Mo8 S12 Mo7 65.26(9) . . . . no
S10 Mo8 As7 As8 141.60(11) . . . . no
C71 Mo8 C73 C78 161.2(12) . . . . no
C72 Mo8 C73 C78 124.1(13) . . . . no
C74 Mo8 C73 C78 -120.6(14) . . . . no
C75 Mo8 C73 C78 -157.7(12) . . . . no
C72 Mo8 S12 Mo7 -150.9(5) . . . . no
S10 Mo8 C72 C71 -69.7(7) . . . . no
S11 Mo8 C72 C71 130.2(6) . . . . no
C71 Mo8 C75 C80 -122.3(14) . . . . no
C73 Mo8 C72 C71 117.1(10) . . . . no
Mo7 Mo8 As7 S10 -72.02(10) . . . . no
C71 Mo8 As8 S11 -138.5(5) . . . . no
As7 Mo8 S12 Cu2 -145.39(13) . . . . no
As8 Mo8 S12 Cu2 -77.12(16) . . . . no
S10 Mo8 S12 Cu2 -176.66(18) . . . . no
S11 Mo8 S12 Cu2 -46.15(15) . . . . no
C71 Mo8 C74 C73 78.9(7) . . . . no
C72 Mo8 C74 C73 37.3(7) . . . . no
C75 Mo8 S11 Mo7 -146.4(3) . . . . no
Mo7 Mo8 S11 As8 -75.61(8) . . . . no
C73 Mo8 S12 Cu2 37.0(6) . . . . no
C74 Mo8 S12 Cu3 -103.0(3) . . . . no
C75 Mo8 C74 C73 115.1(10) . . . . no
C75 Mo8 C72 C73 -79.6(7) . . . . no
S12 Mo8 S11 As8 -141.81(12) . . . . no
As8 Mo8 As7 Mo7 -69.58(5) . . . . no
S10 Mo8 As7 Mo7 72.02(10) . . . . no
C72 Mo8 As7 Mo7 -177.9(3) . . . . no
C73 Mo8 As7 Mo7 -148.0(3) . . . . no
C74 Mo8 As7 Mo7 -152.7(5) . . . . no
C75 Mo8 C72 C77 159.1(12) . . . . no
S12 Mo8 C73 C78 -118.3(9) . . . . no
Mo7 Mo8 C74 C79 -0.4(12) . . . . no
As7 Mo8 C74 C79 129.2(7) . . . . no
S12 Mo8 As8 As7 -103.14(9) . . . . no
C71 Mo8 As8 As7 80.6(5) . . . . no
C72 Mo8 As8 As7 80.0(3) . . . . no
C73 Mo8 As8 As7 110.7(3) . . . . no
As7 Mo8 S10 Mo7 -75.38(8) . . . . no
As8 Mo8 S10 Mo7 -40.10(7) . . . . no
S10 Mo8 As8 S11 110.78(12) . . . . no
C71 Mo8 C74 C79 -159.4(10) . . . . no
As8 Mo8 As7 S10 -141.60(11) . . . . no
C73 Mo8 S10 Mo7 -145.2(4) . . . . no
C74 Mo8 S10 Mo7 153.5(5) . . . . no
As7 Mo8 C75 C71 0.7(9) . . . . no
As8 Mo8 C75 C71 -112.3(7) . . . . no
S11 Mo8 S10 As7 89.49(11) . . . . no
S12 Mo8 C71 C76 62.1(10) . . . . no
C71 Mo8 C73 C74 -78.3(7) . . . . no
C73 Mo8 C71 C76 -157.3(11) . . . . no
As8 Mo8 C73 C74 123.3(6) . . . . no
C71 Mo8 C72 C73 -117.1(10) . . . . no
C74 Mo8 S12 Cu2 38.4(3) . . . . no
S11 Mo8 C75 C80 67.6(11) . . . . no
As7 Mo8 As8 Mo7 69.37(5) . . . . no
Mo7 Mo8 C72 C77 -0.5(15) . . . . no
As8 Mo8 S12 Cu3 141.47(12) . . . . no
S11 Mo8 As7 Mo7 -38.84(8) . . . . no
S12 Mo8 C72 C77 126.0(9) . . . . no
C72 Mo8 C74 C75 -77.9(7) . . . . no
C73 Mo8 C72 C77 -121.3(13) . . . . no
C74 Mo8 C72 C77 -160.0(12) . . . . no
Mo7 Mo8 C75 C80 -1.2(15) . . . . no
As7 Mo8 C75 C80 -121.6(9) . . . . no
S11 Mo8 C73 C78 -46.9(11) . . . . no
Mo7 Mo8 C72 C71 -122.2(7) . . . . no
S10 Mo8 C75 C80 -66.5(11) . . . . no
As8 Mo8 C72 C71 179.3(6) . . . . no
S10 Mo8 C74 C79 -133.1(8) . . . . no
S12 Mo8 C75 C80 1.1(10) . . . . no
C75 Mo8 As7 As8 -140.6(5) . . . . no
C71 Mo8 As7 As8 -140.2(3) . . . . no
C72 Mo8 C74 C79 158.9(10) . . . . no
S11 Mo8 As7 S10 -110.86(12) . . . . no
C74 Mo8 C73 C72 115.3(10) . . . . no
C72 Mo8 As7 S10 110.0(3) . . . . no
C73 Mo8 As7 S10 140.0(3) . . . . no
C74 Mo8 As7 S10 135.3(5) . . . . no
C75 Mo8 As7 S10 77.9(5) . . . . no
C71 Mo8 S12 Cu2 100.4(4) . . . . no
C72 Mo8 S12 Cu2 97.7(6) . . . . no
Mo7 Mo8 C73 C74 123.2(6) . . . . no
As8 Mo8 C74 C79 60.7(9) . . . . no
C75 Mo8 C73 C72 78.2(7) . . . . no
C73 Mo8 As7 As8 -78.4(3) . . . . no
C74 Mo8 As7 As8 -83.1(5) . . . . no
S10 Mo8 As8 Mo7 39.22(8) . . . . no
As7 Mo8 C74 C75 -107.6(7) . . . . no
As7 Mo8 C72 C77 2.9(10) . . . . no
As8 Mo8 C72 C77 -59.0(11) . . . . no
S10 Mo8 C72 C77 52.0(11) . . . . no
C71 Mo8 C72 C77 121.6(14) . . . . no
S10 Mo8 S12 Mo7 -65.24(9) . . . . no
As8 Mo8 S12 Mo7 34.29(8) . . . . no
As7 Mo8 S12 Mo7 -33.98(8) . . . . no
C73 Mo8 C75 C74 39.0(7) . . . . no
S10 Mo8 C73 C78 114.1(10) . . . . no
As8 Mo8 S10 As7 35.28(9) . . . . no
S12 Mo8 S10 Mo7 65.89(9) . . . . no
As8 Mo8 C71 C76 -121.6(8) . . . . no
S10 Mo8 C71 C76 -5.9(9) . . . . no
S12 Mo8 C74 C79 -56.9(9) . . . . no
C75 Mo8 S12 Cu2 70.0(3) . . . . no
Mo7 Mo8 S12 Cu3 107.17(15) . . . . no
S11 Mo8 S10 Mo7 14.11(11) . . . . no
C72 Mo8 S10 Mo7 -151.1(3) . . . . no
Mo7 Mo8 C73 C72 -121.5(7) . . . . no
As7 Mo8 C73 C72 -60.0(7) . . . . no
S11 Mo8 C71 C76 141.4(8) . . . . no
C71 Mo8 C73 C72 37.1(7) . . . . no
S12 Mo8 C73 C74 2.3(10) . . . . no
As7 Mo8 C73 C74 -175.3(6) . . . . no
As7 Mo8 S12 Cu3 73.20(15) . . . . no
C71 Mo8 S10 Mo7 175.9(3) . . . . no
Mo7 Mo8 C74 C75 122.8(7) . . . . no
As8 Mo8 C73 C72 -121.4(6) . . . . no
S11 Mo8 C74 C79 11.1(8) . . . . no
S11 Mo8 C73 C72 -171.0(6) . . . . no
C72 Mo8 C75 C74 80.3(7) . . . . no
Mo7 Mo8 S10 As7 75.38(8) . . . . no
C75 Mo8 C74 C79 -123.2(12) . . . . no
S10 Mo8 C73 C72 -10.0(9) . . . . no
C73 Mo8 C74 C79 121.7(12) . . . . no
S11 Mo8 C72 C77 -108.2(10) . . . . no
S12 Mo8 C73 C72 117.6(7) . . . . no
Cu2 Br1 Cu1 Br2 -3.15(6) . . . . no
Cu2 Br1 Cu1 S3 172.95(13) . . . . no
Cu1 Br1 Cu2 S12 -173.29(13) . . . . no
Cu1 Br1 Cu2 Br2 3.18(6) . . . . no
Cu2 Br2 Cu1 Br1 3.16(6) . . . . no
Cu2 Br2 Cu1 S3 -172.82(13) . . . . no
Cu1 Br2 Cu2 S12 173.38(13) . . . . no
Cu1 Br2 Cu2 Br1 -3.16(6) . . . . no
Cu4 Br3 Cu3 S12 133.54(13) . . . . no
Cu4 Br3 Cu3 Br4 -40.02(6) . . . . no
Cu3 Br3 Cu4 Br4 39.00(6) . . . . no
Cu3 Br3 Cu4 S6 -137.13(15) . . . . no
Cu4 Br4 Cu3 Br3 39.96(6) . . . . no
Cu3 Br4 Cu4 S6 137.08(15) . . . . no
Cu3 Br4 Cu4 Br3 -39.14(6) . . . . no
Cu4 Br4 Cu3 S12 -133.68(13) . . . . no
Cu5 Br5 Cu6 S9 171.66(12) . . . . no
Cu5 Br5 Cu6 Br6 -4.26(6) . . . . no
Cu6 Br5 Cu5 Br6 4.21(6) . . . . no
Cu6 Br5 Cu5 S6 -171.96(13) . . . . no
Cu6 Br6 Cu5 S6 171.84(13) . . . . no
Cu6 Br6 Cu5 Br5 -4.21(6) . . . . no
Cu5 Br6 Cu6 Br5 4.26(6) . . . . no
Cu5 Br6 Cu6 S9 -171.56(13) . . . . no
Cu8 Br7 Cu7 Br8 -38.89(6) . . . . no
Cu8 Br7 Cu7 S3 136.56(15) . . . . no
Cu7 Br7 Cu8 Br8 39.57(6) . . . . no
Cu7 Br7 Cu8 S9 -135.01(13) . . . 1_545 no
Cu8 Br8 Cu7 Br7 38.75(6) . . . . no
Cu8 Br8 Cu7 S3 -136.75(15) . . . . no
Cu7 Br8 Cu8 S9 134.79(14) . . . 1_545 no
Cu7 Br8 Cu8 Br7 -39.57(6) . . . . no
As2 As1 S1 Mo2 34.09(9) . . . . no
Mo1 As1 S1 Mo2 68.55(6) . . . . no
Mo2 As1 As2 Mo1 70.76(5) . . . . no
Mo2 As1 S1 Mo1 -68.55(6) . . . . no
As2 As1 S1 Mo1 -34.46(8) . . . . no
S1 As1 As2 S2 0.30(14) . . . . no
Mo2 As1 As2 S2 35.48(10) . . . . no
S1 As1 As2 Mo1 35.58(10) . . . . no
Mo1 As1 As2 S2 -35.29(10) . . . . no
Mo1 As1 As2 Mo2 -70.76(5) . . . . no
S1 As1 As2 Mo2 -35.18(10) . . . . no
Mo1 As2 S2 Mo2 -68.80(6) . . . . no
As1 As2 S2 Mo1 34.29(9) . . . . no
Mo2 As2 S2 Mo1 68.80(6) . . . . no
As1 As2 S2 Mo2 -34.51(8) . . . . no
Mo4 As3 As4 S5 -35.46(10) . . . . no
Mo3 As3 As4 Mo4 70.77(5) . . . . no
S4 As3 As4 S5 -0.24(14) . . . . no
S4 As3 As4 Mo3 -35.55(10) . . . . no
S4 As3 As4 Mo4 35.22(10) . . . . no
As4 As3 S4 Mo4 -34.27(8) . . . . no
Mo4 As3 As4 Mo3 -70.77(5) . . . . no
As4 As3 S4 Mo3 34.58(9) . . . . no
Mo3 As3 As4 S5 35.31(10) . . . . no
Mo4 As3 S4 Mo3 68.85(6) . . . . no
Mo3 As3 S4 Mo4 -68.85(6) . . . . no
As3 As4 S5 Mo4 34.22(8) . . . . no
Mo3 As4 S5 Mo4 68.30(6) . . . . no
Mo4 As4 S5 Mo3 -68.30(6) . . . . no
As3 As4 S5 Mo3 -34.08(8) . . . . no
S7 As5 As6 Mo5 -35.41(10) . . . . no
Mo5 As5 As6 Mo6 71.33(5) . . . . no
Mo5 As5 As6 S8 35.63(10) . . . . no
S7 As5 As6 Mo6 35.93(10) . . . . no
As6 As5 S7 Mo6 -34.36(9) . . . . no
Mo5 As5 S7 Mo6 -68.44(6) . . . . no
Mo6 As5 S7 Mo5 68.44(6) . . . . no
S7 As5 As6 S8 0.23(15) . . . . no
Mo6 As5 As6 S8 -35.70(10) . . . . no
As6 As5 S7 Mo5 34.08(9) . . . . no
Mo6 As5 As6 Mo5 -71.33(5) . . . . no
Mo5 As6 S8 Mo6 68.70(7) . . . . no
Mo6 As6 S8 Mo5 -68.70(7) . . . . no
As5 As6 S8 Mo6 34.33(9) . . . . no
As5 As6 S8 Mo5 -34.37(9) . . . . no
Mo8 As7 As8 Mo7 -71.19(4) . . . . no
Mo7 As7 As8 S11 35.12(10) . . . . no
Mo8 As7 As8 S11 -36.07(10) . . . . no
S10 As7 As8 Mo8 35.26(10) . . . . no
Mo7 As7 As8 Mo8 71.19(4) . . . . no
Mo7 As7 S10 Mo8 -68.61(6) . . . . no
As8 As7 S10 Mo8 -33.95(9) . . . . no
Mo8 As7 S10 Mo7 68.61(6) . . . . no
As8 As7 S10 Mo7 34.66(9) . . . . no
S10 As7 As8 S11 -0.81(15) . . . . no
S10 As7 As8 Mo7 -35.93(10) . . . . no
Mo8 As8 S11 Mo7 -68.61(6) . . . . no
As7 As8 S11 Mo8 34.67(9) . . . . no
As7 As8 S11 Mo7 -33.93(9) . . . . no
Mo7 As8 S11 Mo8 68.61(6) . . . . no
Br1 Cu1 S3 Mo2 57.88(19) . . . . no
Br2 Cu1 S3 Mo2 -127.35(13) . . . . no
Br1 Cu1 S3 Cu7 -87.00(17) . . . . no
Br1 Cu1 S3 Mo1 129.75(13) . . . . no
Br2 Cu1 S3 Cu7 87.77(18) . . . . no
Br2 Cu1 S3 Mo1 -55.48(19) . . . . no
Br1 Cu2 S12 Cu3 86.36(17) . . . . no
Br2 Cu2 S12 Mo8 128.53(13) . . . . no
Br2 Cu2 S12 Cu3 -89.05(17) . . . . no
Br1 Cu2 S12 Mo7 -128.83(13) . . . . no
Br2 Cu2 S12 Mo7 55.77(19) . . . . no
Br1 Cu2 S12 Mo8 -56.07(19) . . . . no
Br3 Cu3 S12 Cu2 -84.45(17) . . . . no
Br3 Cu3 S12 Mo8 59.42(19) . . . . no
Br4 Cu3 S12 Mo8 -129.15(12) . . . . no
Br4 Cu3 S12 Cu2 86.99(18) . . . . no
Br4 Cu3 S12 Mo7 -59.59(18) . . . . no
Br3 Cu3 S12 Mo7 128.98(12) . . . . no
Br4 Cu4 S6 Mo4 -52.8(2) . . . . no
Br3 Cu4 S6 Cu5 -92.49(18) . . . . no
Br4 Cu4 S6 Mo3 -122.21(14) . . . . no
Br4 Cu4 S6 Cu5 92.73(18) . . . . no
Br3 Cu4 S6 Mo4 122.03(14) . . . . no
Br3 Cu4 S6 Mo3 52.6(2) . . . . no
Br5 Cu5 S6 Mo4 -128.79(13) . . . . no
Br6 Cu5 S6 Mo3 127.58(13) . . . . no
Br6 Cu5 S6 Mo4 56.4(2) . . . . no
Br6 Cu5 S6 Cu4 -88.33(17) . . . . no
Br5 Cu5 S6 Mo3 -57.62(19) . . . . no
Br5 Cu5 S6 Cu4 86.47(18) . . . . no
Br5 Cu6 S9 Cu8 -87.36(18) . . . 1_565 no
Br5 Cu6 S9 Mo5 57.23(18) . . . . no
Br5 Cu6 S9 Mo6 129.73(13) . . . . no
Br6 Cu6 S9 Mo6 -55.7(2) . . . . no
Br6 Cu6 S9 Cu8 87.19(17) . . . 1_565 no
Br6 Cu6 S9 Mo5 -128.22(13) . . . . no
Br7 Cu7 S3 Cu1 96.03(18) . . . . no
Br8 Cu7 S3 Cu1 -90.09(18) . . . . no
Br8 Cu7 S3 Mo2 123.41(14) . . . . no
Br8 Cu7 S3 Mo1 53.9(2) . . . . no
Br7 Cu7 S3 Mo1 -119.94(14) . . . . no
Br7 Cu7 S3 Mo2 -50.5(2) . . . . no
Br8 Cu8 S9 Mo5 128.58(13) 1_565 1_565 . . no
Br8 Cu8 S9 Cu6 -85.61(17) 1_565 1_565 . . no
Br7 Cu8 S9 Mo5 -58.79(18) 1_565 1_565 . . no
Br7 Cu8 S9 Mo6 -128.10(12) 1_565 1_565 . . no
Br7 Cu8 S9 Cu6 87.02(17) 1_565 1_565 . . no
Br8 Cu8 S9 Mo6 59.27(18) 1_565 1_565 . . no
Mo1 C1 C5 C4 63.8(8) . . . . no
Mo1 C1 C5 C10 -122.0(11) . . . . no
C2 C1 C5 C4 -0.4(13) . . . . no
C2 C1 C5 Mo1 -64.1(8) . . . . no
C6 C1 C5 Mo1 124.1(12) . . . . no
C2 C1 C5 C10 173.8(10) . . . . no
C6 C1 C2 Mo1 -123.4(11) . . . . no
Mo1 C1 C2 C7 127.4(11) . . . . no
C6 C1 C2 C7 4.0(18) . . . . no
C6 C1 C2 C3 172.0(10) . . . . no
C6 C1 C5 C4 -172.1(11) . . . . no
C5 C1 C2 C7 -168.0(10) . . . . no
Mo1 C1 C2 C3 -64.6(7) . . . . no
C5 C1 C2 C3 0.0(13) . . . . no
C5 C1 C2 Mo1 64.7(8) . . . . no
C6 C1 C5 C10 2.1(18) . . . . no
C1 C2 C3 C8 -173.4(11) . . . . no
C1 C2 C3 C4 0.3(12) . . . . no
Mo1 C2 C3 C4 -63.8(7) . . . . no
C7 C2 C3 Mo1 -127.6(11) . . . . no
Mo1 C2 C3 C8 122.6(11) . . . . no
C7 C2 C3 C8 -5.0(18) . . . . no
C7 C2 C3 C4 168.7(10) . . . . no
C1 C2 C3 Mo1 64.0(8) . . . . no
Mo1 C3 C4 C9 122.0(10) . . . . no
C8 C3 C4 Mo1 -123.0(11) . . . . no
C2 C3 C4 Mo1 63.0(7) . . . . no
C8 C3 C4 C9 -1.0(17) . . . . no
C8 C3 C4 C5 173.6(10) . . . . no
C2 C3 C4 C9 -175.0(10) . . . . no
C2 C3 C4 C5 -0.5(12) . . . . no
Mo1 C3 C4 C5 -63.5(7) . . . . no
C3 C4 C5 C1 0.5(12) . . . . no
C9 C4 C5 Mo1 -122.3(11) . . . . no
C3 C4 C5 Mo1 63.5(7) . . . . no
C9 C4 C5 C10 0.6(18) . . . . no
C3 C4 C5 C10 -173.7(10) . . . . no
C9 C4 C5 C1 174.8(11) . . . . no
Mo1 C4 C5 C1 -62.9(8) . . . . no
Mo1 C4 C5 C10 122.9(11) . . . . no
C12 C11 C15 C14 -0.1(12) . . . . no
C16 C11 C12 C13 172.9(10) . . . . no
Mo2 C11 C12 C13 -64.8(8) . . . . no
Mo2 C11 C12 C17 125.0(11) . . . . no
C16 C11 C12 C17 2.8(17) . . . . no
C12 C11 C15 Mo2 -62.9(7) . . . . no
Mo2 C11 C15 C14 62.8(8) . . . . no
C16 C11 C12 Mo2 -122.3(10) . . . . no
C16 C11 C15 C20 -0.3(18) . . . . no
C15 C11 C12 Mo2 64.1(8) . . . . no
C15 C11 C12 C13 -0.6(12) . . . . no
Mo2 C11 C15 C20 -124.0(11) . . . . no
C15 C11 C12 C17 -170.8(10) . . . . no
C12 C11 C15 C20 173.1(10) . . . . no
C16 C11 C15 C14 -173.5(11) . . . . no
C16 C11 C15 Mo2 123.8(11) . . . . no
C11 C12 C13 C18 -170.5(11) . . . . no
C11 C12 C13 C14 1.1(13) . . . . no
C11 C12 C13 Mo2 64.7(8) . . . . no
C17 C12 C13 C18 -0.8(19) . . . . no
C17 C12 C13 C14 170.9(11) . . . . no
Mo2 C12 C13 C14 -63.5(8) . . . . no
C17 C12 C13 Mo2 -125.6(12) . . . . no
Mo2 C12 C13 C18 124.8(12) . . . . no
C18 C13 C14 C19 -2.3(19) . . . . no
C18 C13 C14 C15 170.5(11) . . . . no
C18 C13 C14 Mo2 -124.7(12) . . . . no
Mo2 C13 C14 C15 -64.8(8) . . . . no
Mo2 C13 C14 C19 122.4(12) . . . . no
C12 C13 C14 C15 -1.2(13) . . . . no
C12 C13 C14 Mo2 63.5(8) . . . . no
C12 C13 C14 C19 -174.1(11) . . . . no
Mo2 C14 C15 C11 -63.1(7) . . . . no
C19 C14 C15 C20 0.3(18) . . . . no
C13 C14 C15 Mo2 63.9(8) . . . . no
Mo2 C14 C15 C20 123.5(11) . . . . no
C19 C14 C15 Mo2 -123.2(12) . . . . no
C19 C14 C15 C11 173.7(11) . . . . no
C13 C14 C15 C11 0.8(13) . . . . no
C13 C14 C15 C20 -172.5(11) . . . . no
C26 C21 C25 Mo3 127.5(11) . . . . no
C26 C21 C25 C30 7.2(19) . . . . no
Mo3 C21 C25 C24 63.7(8) . . . . no
C25 C21 C22 Mo3 65.4(8) . . . . no
C22 C21 C25 Mo3 -65.1(8) . . . . no
C22 C21 C25 C30 174.6(11) . . . . no
Mo3 C21 C22 C27 122.2(12) . . . . no
Mo3 C21 C25 C30 -120.4(11) . . . . no
C22 C21 C25 C24 -1.4(13) . . . . no
C26 C21 C22 C23 168.3(11) . . . . no
C26 C21 C22 Mo3 -127.1(12) . . . . no
C26 C21 C25 C24 -168.8(11) . . . . no
C25 C21 C22 C27 -172.3(11) . . . . no
Mo3 C21 C22 C23 -64.7(8) . . . . no
C26 C21 C22 C27 -4.8(19) . . . . no
C25 C21 C22 C23 0.8(13) . . . . no
C21 C22 C23 Mo3 63.4(8) . . . . no
C27 C22 C23 Mo3 -123.4(12) . . . . no
C21 C22 C23 C28 -175.3(11) . . . . no
C27 C22 C23 C24 173.4(11) . . . . no
Mo3 C22 C23 C24 -63.2(8) . . . . no
C21 C22 C23 C24 0.1(13) . . . . no
C27 C22 C23 C28 -2.0(19) . . . . no
Mo3 C22 C23 C28 121.4(12) . . . . no
C28 C23 C24 C29 0.7(19) . . . . no
C22 C23 C24 C25 -1.0(14) . . . . no
C28 C23 C24 C25 174.4(11) . . . . no
Mo3 C23 C24 C25 -63.8(8) . . . . no
C22 C23 C24 C29 -174.7(11) . . . . no
C22 C23 C24 Mo3 62.8(8) . . . . no
C28 C23 C24 Mo3 -121.8(12) . . . . no
Mo3 C23 C24 C29 122.6(12) . . . . no
C29 C24 C25 C21 175.1(11) . . . . no
C23 C24 C25 C30 -174.4(11) . . . . no
C23 C24 C25 C21 1.5(13) . . . . no
Mo3 C24 C25 C30 121.7(12) . . . . no
C29 C24 C25 Mo3 -122.5(12) . . . . no
Mo3 C24 C25 C21 -62.4(8) . . . . no
C29 C24 C25 C30 -1(2) . . . . no
C23 C24 C25 Mo3 63.9(8) . . . . no
C35 C31 C32 C33 -0.9(13) . . . . no
C36 C31 C35 C40 -5(2) . . . . no
C36 C31 C32 C33 -170.5(12) . . . . no
C32 C31 C35 C34 1.2(14) . . . . no
C36 C31 C32 Mo4 125.8(13) . . . . no
C36 C31 C32 C37 1(2) . . . . no
C36 C31 C35 Mo4 -125.6(13) . . . . no
C32 C31 C35 C40 -174.1(11) . . . . no
Mo4 C31 C35 C34 -63.7(8) . . . . no
C35 C31 C32 C37 171.1(11) . . . . no
Mo4 C31 C32 C33 63.7(8) . . . . no
C36 C31 C35 C34 170.8(12) . . . . no
Mo4 C31 C32 C37 -124.4(12) . . . . no
Mo4 C31 C35 C40 121.1(11) . . . . no
C35 C31 C32 Mo4 -64.6(8) . . . . no
C32 C31 C35 Mo4 64.8(8) . . . . no
C31 C32 C33 C34 0.3(13) . . . . no
C37 C32 C33 C38 4(2) . . . . no
C31 C32 C33 Mo4 -63.1(8) . . . . no
C31 C32 C33 C38 175.9(11) . . . . no
C37 C32 C33 C34 -171.3(11) . . . . no
C37 C32 C33 Mo4 125.4(12) . . . . no
Mo4 C32 C33 C34 63.4(8) . . . . no
Mo4 C32 C33 C38 -121.1(12) . . . . no
C32 C33 C34 C39 174.5(11) . . . . no
C38 C33 C34 Mo4 120.7(12) . . . . no
C32 C33 C34 Mo4 -63.7(8) . . . . no
C32 C33 C34 C35 0.4(13) . . . . no
Mo4 C33 C34 C39 -121.8(12) . . . . no
C38 C33 C34 C35 -175.2(11) . . . . no
C38 C33 C34 C39 -1.1(19) . . . . no
Mo4 C33 C34 C35 64.2(8) . . . . no
C39 C34 C35 Mo4 121.7(12) . . . . no
C33 C34 C35 C31 -1.0(14) . . . . no
C39 C34 C35 C40 0(2) . . . . no
C33 C34 C35 C40 174.2(11) . . . . no
C39 C34 C35 C31 -174.9(11) . . . . no
C33 C34 C35 Mo4 -64.3(8) . . . . no
Mo4 C34 C35 C31 63.4(9) . . . . no
Mo4 C34 C35 C40 -121.5(12) . . . . no
C45 C41 C42 Mo5 63.3(8) . . . . no
C46 C41 C42 Mo5 -122.2(12) . . . . no
C42 C41 C45 C44 -0.5(13) . . . . no
Mo5 C41 C45 C44 64.1(8) . . . . no
C45 C41 C42 C47 -173.5(10) . . . . no
C46 C41 C45 Mo5 120.7(12) . . . . no
Mo5 C41 C42 C47 123.2(11) . . . . no
C46 C41 C45 C44 -175.2(11) . . . . no
C42 C41 C45 C50 170.1(11) . . . . no
C46 C41 C42 C43 174.7(12) . . . . no
C42 C41 C45 Mo5 -64.6(8) . . . . no
Mo5 C41 C45 C50 -125.3(12) . . . . no
Mo5 C41 C42 C43 -63.2(8) . . . . no
C45 C41 C42 C43 0.2(13) . . . . no
C46 C41 C45 C50 -4.6(19) . . . . no
C46 C41 C42 C47 1.1(19) . . . . no
C41 C42 C43 Mo5 63.0(8) . . . . no
C47 C42 C43 C44 173.9(10) . . . . no
C47 C42 C43 Mo5 -123.4(11) . . . . no
C41 C42 C43 C48 -174.2(12) . . . . no
C41 C42 C43 C44 0.3(14) . . . . no
C47 C42 C43 C48 -0.6(19) . . . . no
Mo5 C42 C43 C44 -62.7(8) . . . . no
Mo5 C42 C43 C48 122.8(13) . . . . no
C48 C43 C44 Mo5 -121.6(13) . . . . no
C48 C43 C44 C45 173.9(12) . . . . no
Mo5 C43 C44 C49 125.0(12) . . . . no
C48 C43 C44 C49 3(2) . . . . no
Mo5 C43 C44 C45 -64.5(9) . . . . no
C42 C43 C44 C45 -0.6(14) . . . . no
C42 C43 C44 C49 -171.1(11) . . . . no
C42 C43 C44 Mo5 63.9(8) . . . . no
C43 C44 C45 C50 -169.8(11) . . . . no
Mo5 C44 C45 C41 -64.4(8) . . . . no
C49 C44 C45 C50 0(2) . . . . no
C49 C44 C45 C41 170.7(11) . . . . no
Mo5 C44 C45 C50 125.1(12) . . . . no
C43 C44 C45 Mo5 65.1(9) . . . . no
C49 C44 C45 Mo5 -124.9(12) . . . . no
C43 C44 C45 C41 0.7(14) . . . . no
Mo6 C51 C52 C53 63.7(8) . . . . no
C56 C51 C52 C57 0.5(19) . . . . no
Mo6 C51 C52 C57 -120.8(12) . . . . no
C55 C51 C52 C57 176.0(12) . . . . no
Mo6 C51 C55 C54 -63.1(8) . . . . no
Mo6 C51 C55 C60 122.7(12) . . . . no
C55 C51 C52 Mo6 -63.3(9) . . . . no
C52 C51 C55 C54 0.0(14) . . . . no
C56 C51 C52 Mo6 121.2(11) . . . . no
C55 C51 C52 C53 0.5(14) . . . . no
C52 C51 C55 C60 -174.3(11) . . . . no
C56 C51 C52 C53 -175.0(11) . . . . no
C56 C51 C55 Mo6 -121.7(12) . . . . no
C56 C51 C55 C60 1(2) . . . . no
C56 C51 C55 C54 175.2(11) . . . . no
C52 C51 C55 Mo6 63.1(8) . . . . no
C57 C52 C53 C54 -176.2(12) . . . . no
C51 C52 C53 C54 -0.7(13) . . . . no
C57 C52 C53 C58 -4(2) . . . . no
Mo6 C52 C53 C58 -124.3(13) . . . . no
C51 C52 C53 Mo6 -64.2(8) . . . . no
C57 C52 C53 Mo6 120.3(13) . . . . no
C51 C52 C53 C58 171.6(12) . . . . no
Mo6 C52 C53 C54 63.5(8) . . . . no
C58 C53 C54 Mo6 123.4(13) . . . . no
C58 C53 C54 C55 -171.4(12) . . . . no
C58 C53 C54 C59 -2(2) . . . . no
C52 C53 C54 C59 170.5(11) . . . . no
C52 C53 C54 C55 0.7(13) . . . . no
C52 C53 C54 Mo6 -64.6(8) . . . . no
Mo6 C53 C54 C55 65.2(8) . . . . no
Mo6 C53 C54 C59 -124.9(12) . . . . no
C59 C54 C55 C60 4.0(19) . . . . no
C59 C54 C55 Mo6 124.9(12) . . . . no
C59 C54 C55 C51 -170.4(11) . . . . no
C53 C54 C55 C60 174.1(11) . . . . no
C53 C54 C55 C51 -0.4(14) . . . . no
Mo6 C54 C55 C60 -120.9(12) . . . . no
C53 C54 C55 Mo6 -65.0(8) . . . . no
Mo6 C54 C55 C51 64.7(9) . . . . no
C65 C61 C62 C63 0.2(13) . . . . no
Mo7 C61 C65 C64 -62.8(8) . . . . no
C65 C61 C62 C67 171.7(11) . . . . no
C66 C61 C62 C67 -3.9(19) . . . . no
C66 C61 C62 C63 -175.4(11) . . . . no
C65 C61 C62 Mo7 -64.4(8) . . . . no
C62 C61 C65 C64 0.4(13) . . . . no
C66 C61 C62 Mo7 120.0(11) . . . . no
C66 C61 C65 C70 -0.5(18) . . . . no
C66 C61 C65 C64 175.9(11) . . . . no
Mo7 C61 C62 C63 64.6(9) . . . . no
Mo7 C61 C62 C67 -124.0(12) . . . . no
C62 C61 C65 C70 -176.0(11) . . . . no
C66 C61 C65 Mo7 -121.3(12) . . . . no
Mo7 C61 C65 C70 120.8(11) . . . . no
C62 C61 C65 Mo7 63.2(8) . . . . no
C67 C62 C63 C64 -172.1(11) . . . . no
Mo7 C62 C63 C68 -124.4(13) . . . . no
C67 C62 C63 Mo7 123.0(12) . . . . no
C67 C62 C63 C68 -1(2) . . . . no
C61 C62 C63 C68 170.1(11) . . . . no
C61 C62 C63 C64 -0.7(14) . . . . no
C61 C62 C63 Mo7 -65.5(8) . . . . no
Mo7 C62 C63 C64 64.8(9) . . . . no
C62 C63 C64 Mo7 -64.1(9) . . . . no
C68 C63 C64 C65 -170.1(11) . . . . no
C68 C63 C64 C69 4(2) . . . . no
Mo7 C63 C64 C69 -120.8(12) . . . . no
C68 C63 C64 Mo7 125.0(13) . . . . no
C62 C63 C64 C69 175.1(11) . . . . no
Mo7 C63 C64 C65 65.0(8) . . . . no
C62 C63 C64 C65 0.9(14) . . . . no
C69 C64 C65 C70 1.3(19) . . . . no
C63 C64 C65 C61 -0.8(13) . . . . no
C63 C64 C65 C70 175.4(11) . . . . no
Mo7 C64 C65 C70 -121.0(12) . . . . no
C69 C64 C65 C61 -174.9(11) . . . . no
C63 C64 C65 Mo7 -63.5(8) . . . . no
C69 C64 C65 Mo7 122.3(12) . . . . no
Mo7 C64 C65 C61 62.8(8) . . . . no
Mo8 C71 C72 C73 64.6(9) . . . . no
C72 C71 C75 C74 0.6(13) . . . . no
C75 C71 C72 Mo8 -64.7(8) . . . . no
C72 C71 C75 C80 -175.0(11) . . . . no
C75 C71 C72 C77 170.0(11) . . . . no
C76 C71 C72 Mo8 121.3(11) . . . . no
C76 C71 C72 C73 -174.2(11) . . . . no
C76 C71 C72 C77 -4.0(19) . . . . no
Mo8 C71 C72 C77 -125.2(12) . . . . no
Mo8 C71 C75 C80 121.6(12) . . . . no
C72 C71 C75 Mo8 63.4(8) . . . . no
C75 C71 C72 C73 -0.2(14) . . . . no
C76 C71 C75 Mo8 -122.7(12) . . . . no
C76 C71 C75 C74 174.5(11) . . . . no
C76 C71 C75 C80 -1.1(19) . . . . no
Mo8 C71 C75 C74 -62.8(8) . . . . no
C77 C72 C73 Mo8 125.0(12) . . . . no
C77 C72 C73 C78 -1(2) . . . . no
Mo8 C72 C73 C74 64.5(8) . . . . no
C71 C72 C73 C74 -0.3(14) . . . . no
Mo8 C72 C73 C78 -125.9(13) . . . . no
C71 C72 C73 Mo8 -64.8(9) . . . . no
C77 C72 C73 C74 -170.5(11) . . . . no
C71 C72 C73 C78 169.3(12) . . . . no
C72 C73 C74 C79 176.3(11) . . . . no
Mo8 C73 C74 C79 -119.6(11) . . . . no
C72 C73 C74 Mo8 -64.0(8) . . . . no
Mo8 C73 C74 C75 64.7(8) . . . . no
C78 C73 C74 C75 -169.4(12) . . . . no
C78 C73 C74 C79 6.3(19) . . . . no
C78 C73 C74 Mo8 126.0(12) . . . . no
C72 C73 C74 C75 0.6(13) . . . . no
C79 C74 C75 C71 -176.4(11) . . . . no
C79 C74 C75 C80 -0.7(18) . . . . no
C79 C74 C75 Mo8 121.0(11) . . . . no
Mo8 C74 C75 C71 62.5(8) . . . . no
Mo8 C74 C75 C80 -121.7(11) . . . . no
C73 C74 C75 Mo8 -63.3(8) . . . . no
C73 C74 C75 C71 -0.7(13) . . . . no
C73 C74 C75 C80 175.0(11) . . . . no
